data_7120385
loop_
_publ_author_name
'Cronin, Lee'
'Zang, Hong-Ying'
'Purcell, Jamie'
'Long, Deliang'
'Miras, Haralampos N.'

_publ_section_title
;
 Exploring Structural Complexity in the Discovery and Self-Assembly of a
 Family of Nanoscale Chalcoxides from {Se8Mo36} to {Se26Mo68}
;
_journal_name_full 'Chem. Commun.'
_journal_paper_doi 10.1039/C7CC04398H
_journal_year 2017
_chemical_formula_sum 'C48 H276 K30 Mo68 N4 Na2 O310 S68 Se26'
_chemical_formula_weight 17846.65
_space_group_crystal_system triclinic
_space_group_IT_number 2
_space_group_name_Hall '-P 1'
_space_group_name_H-M_alt 'P -1'
_symmetry_space_group_name_Hall '-P 1'
_symmetry_space_group_name_H-M 'P -1'
_atom_sites_solution_primary direct
_atom_sites_solution_secondary difmap
_audit_creation_method SHELXL-2014/7
_audit_update_record
;
2017-03-28 deposited with the CCDC.
2017-07-05 downloaded from the CCDC.
;
_cell_angle_alpha 102.220(2)
_cell_angle_beta 100.029(2)
_cell_angle_gamma 95.818(2)
_cell_formula_units_Z 1
_cell_length_a 20.3775(7)
_cell_length_b 21.0899(7)
_cell_length_c 30.3195(12)
_cell_measurement_reflns_used 9929
_cell_measurement_temperature 293(2)
_cell_measurement_theta_max 21.1
_cell_measurement_theta_min 2.22
_cell_volume 12410.2(8)
_computing_cell_refinement Apex2
_computing_data_collection Apex2
_computing_data_reduction Apex2
_computing_molecular_graphics Diamond3
_computing_publication_material WinGX
_computing_structure_refinement 'SHELXL-2014/7 (Sheldrick, 2014)'
_computing_structure_solution 'SHELXL-97 (Sheldrick, 2008)'
_diffrn_ambient_temperature 293(2)
_diffrn_measured_fraction_theta_full 0.996
_diffrn_measured_fraction_theta_max 0.996
_diffrn_measurement_device_type 'Bruker Apex II Quasar'
_diffrn_measurement_method '\w & \f scans'
_diffrn_radiation_type MoK\a
_diffrn_radiation_wavelength 0.71073
_diffrn_reflns_av_R_equivalents 0.1076
_diffrn_reflns_av_unetI/netI 0.1103
_diffrn_reflns_Laue_measured_fraction_full 0.996
_diffrn_reflns_Laue_measured_fraction_max 0.996
_diffrn_reflns_limit_h_max 22
_diffrn_reflns_limit_h_min -22
_diffrn_reflns_limit_k_max 22
_diffrn_reflns_limit_k_min -22
_diffrn_reflns_limit_l_max 32
_diffrn_reflns_limit_l_min -32
_diffrn_reflns_number 129811
_diffrn_reflns_point_group_measured_fraction_full 0.996
_diffrn_reflns_point_group_measured_fraction_max 0.996
_diffrn_reflns_theta_full 22.710
_diffrn_reflns_theta_max 22.710
_diffrn_reflns_theta_min 1.077
_diffrn_source '1uS Microfocus x-ray'
_exptl_absorpt_coefficient_mu 4.187
_exptl_absorpt_correction_T_max 0.745
_exptl_absorpt_correction_T_min 0.644
_exptl_absorpt_correction_type empirical
_exptl_absorpt_process_details SADABS
_exptl_crystal_colour orange
_exptl_crystal_density_diffrn 2.388
_exptl_crystal_density_method none
_exptl_crystal_description block
_exptl_crystal_F_000 8492
_exptl_crystal_size_max 0.100
_exptl_crystal_size_mid 0.080
_exptl_crystal_size_min 0.040
_refine_diff_density_max 1.66
_refine_diff_density_min -0.96
_refine_diff_density_rms 0.24
_refine_ls_extinction_coef 0.000116(14)
_refine_ls_extinction_expression Fc^*^=kFc[1+0.001xFc^2^\l^3^/sin(2\q)]^-1/4^
_refine_ls_extinction_method 'SHELXL-2014/7 (Sheldrick 2014'
_refine_ls_goodness_of_fit_ref 1.029
_refine_ls_hydrogen_treatment undef
_refine_ls_matrix_type full
_refine_ls_number_parameters 2536
_refine_ls_number_reflns 33181
_refine_ls_number_restraints 12
_refine_ls_restrained_S_all 1.029
_refine_ls_R_factor_all 0.1331
_refine_ls_R_factor_gt 0.0660
_refine_ls_shift/su_max 0.001
_refine_ls_shift/su_mean 0.000
_refine_ls_structure_factor_coef Fsqd
_refine_ls_weighting_details 'w=1/[\s^2^(Fo^2^)+(0.0841P)^2^+318.5470P] where P=(Fo^2^+2Fc^2^)/3'
_refine_ls_weighting_scheme calc
_refine_ls_wR_factor_gt 0.1640
_refine_ls_wR_factor_ref 0.2122
_reflns_Friedel_coverage 0.000
_reflns_number_gt 19372
_reflns_number_total 33181
_reflns_threshold_expression 'I > 2\s(I)'
_cod_data_source_file c7cc04398h2.cif
_cod_data_source_block hz4311
_cod_depositor_comments
;
The following automatic conversions were performed:

'_atom_sites_solution_primary' value 'direct methods' was changed to
'direct'.

Automatic conversion script
Id: cif_fix_values 4973 2017-02-22 13:04:09Z antanas 
;
_cod_database_code 7120385
_shelx_shelxl_version_number 2014/7
_shelx_space_group_comment
;
The symmetry employed for this shelxl refinement is uniquely defined
by the following loop, which should always be used as a source of
symmetry information in preference to the above space-group names.
They are only intended as comments.
;
_shelx_estimated_absorpt_t_min 0.680
_shelx_estimated_absorpt_t_max 0.850

loop_
_space_group_symop_operation_xyz
'x, y, z'
'-x, -y, -z'

loop_
_atom_site_label
_atom_site_type_symbol
_atom_site_fract_x
_atom_site_fract_y
_atom_site_fract_z
_atom_site_U_iso_or_equiv
_atom_site_adp_type
_atom_site_occupancy
_atom_site_site_symmetry_order
_atom_site_calc_flag
_atom_site_refinement_flags_posn
_atom_site_refinement_flags_occupancy
_atom_site_disorder_assembly
_atom_site_disorder_group
Mo1 Mo 0.88665(8) 0.86839(8) 0.18238(6) 0.0253(4) Uani 1 1 d . . . .
Mo2 Mo 0.70410(8) 0.99904(8) 0.31954(6) 0.0285(4) Uani 1 1 d . . . .
Mo3 Mo 0.99397(9) 0.70721(9) 0.30936(6) 0.0323(4) Uani 1 1 d . . . .
Mo4 Mo 0.49960(9) 1.12150(9) 0.22790(7) 0.0380(5) Uani 1 1 d . . . .
Mo5 Mo 0.60244(9) 0.64180(9) 0.19468(6) 0.0353(5) Uani 1 1 d . . . .
Mo6 Mo 0.99978(9) 1.09525(9) 0.09012(6) 0.0323(4) Uani 1 1 d . . . .
Mo7 Mo 0.62146(9) 1.09657(9) 0.30507(6) 0.0325(4) Uani 1 1 d . . . .
Mo8 Mo 1.17256(9) 0.91885(9) 0.14647(6) 0.0295(4) Uani 1 1 d . . . .
Mo9 Mo 0.67379(9) 0.70779(9) 0.28413(6) 0.0322(4) Uani 1 1 d . . . .
Mo10 Mo 1.18154(9) 1.05488(9) 0.43762(6) 0.0344(5) Uani 1 1 d . . . .
Mo11 Mo 0.42165(9) 0.90729(10) 0.07016(7) 0.0405(5) Uani 1 1 d . . . .
Mo12 Mo 1.06580(9) 0.59825(9) 0.30239(7) 0.0409(5) Uani 1 1 d . . . .
Mo13 Mo 0.80970(8) 0.79462(8) 0.09674(6) 0.0270(4) Uani 1 1 d . . . .
Mo14 Mo 1.09889(9) 1.00905(9) 0.08310(6) 0.0321(4) Uani 1 1 d . . . .
Mo15 Mo 1.16519(8) 0.88832(8) 0.23300(6) 0.0276(4) Uani 1 1 d . . . .
Mo16 Mo 1.34738(9) 1.23044(10) 0.34274(6) 0.0387(5) Uani 1 1 d . . . .
Mo17 Mo 1.36594(9) 1.11123(10) 0.36971(6) 0.0373(5) Uani 1 1 d . . . .
Mo18 Mo 0.98669(10) 0.38725(9) 0.14510(8) 0.0465(5) Uani 1 1 d . . . .
Mo19 Mo 1.06603(10) 0.45831(10) 0.23215(8) 0.0465(5) Uani 1 1 d . . . .
Mo20 Mo 0.82366(9) 0.59496(9) 0.40388(6) 0.0366(5) Uani 1 1 d . . . .
Mo21 Mo 0.71535(11) 0.49078(10) 0.38410(7) 0.0483(6) Uani 1 1 d . . . .
Mo22 Mo 0.55180(12) 0.47175(11) 0.37247(8) 0.0632(7) Uani 1 1 d . . . .
Mo23 Mo 0.45127(11) 0.55708(12) 0.37654(8) 0.0628(7) Uani 1 1 d . . . .
Mo24 Mo 0.44993(10) 0.71575(12) 0.39555(7) 0.0542(6) Uani 1 1 d . . . .
Mo25 Mo 0.54497(9) 0.83263(11) 0.41793(7) 0.0426(5) Uani 1 1 d . . . .
Mo26 Mo 0.42464(9) 1.04920(10) 0.13999(7) 0.0417(5) Uani 1 1 d . . . .
Mo27 Mo 0.48839(9) 0.79544(9) 0.06337(7) 0.0391(5) Uani 1 1 d . . . .
Mo28 Mo 0.77642(10) 0.50291(10) 0.05476(8) 0.0467(5) Uani 1 1 d . . . .
Mo29 Mo 0.86045(11) 0.40712(10) 0.06947(7) 0.0464(5) Uani 1 1 d . . . .
Mo30 Mo 0.89030(8) 1.12853(8) 0.25207(6) 0.0283(4) Uani 1 1 d . . . .
Mo31 Mo 0.90866(9) 1.14818(8) 0.16500(6) 0.0306(4) Uani 1 1 d . . . .
Mo32 Mo 1.08752(9) 1.13813(9) 0.44314(6) 0.0334(5) Uani 1 1 d . . . .
Mo33 Mo 1.11536(9) 1.33002(9) 0.38467(6) 0.0355(5) Uani 1 1 d . . . .
Mo34 Mo 1.23555(9) 1.32749(9) 0.34960(6) 0.0377(5) Uani 1 1 d . . . .
Se1 Se 0.83263(10) 0.67553(9) 0.31877(7) 0.0300(5) Uani 1 1 d . . . .
Se2 Se 0.67120(14) 0.53106(12) 0.12787(9) 0.0559(7) Uani 1 1 d . . . .
Se3 Se 0.63051(10) 0.85434(10) 0.33423(7) 0.0298(5) Uani 1 1 d . . . .
Se4 Se 0.46773(11) 0.70200(12) 0.13958(8) 0.0474(6) Uani 1 1 d . . . .
Se5 Se 1.01657(9) 0.80445(9) 0.23614(7) 0.0281(5) Uani 1 1 d . . . .
Se6 Se 0.81183(9) 0.97804(9) 0.24862(7) 0.0261(5) Uani 1 1 d . . . .
Se7 Se 0.85251(11) 0.64737(11) 0.04210(8) 0.0396(6) Uani 1 1 d . . . .
Se8 Se 0.65297(10) 0.82406(10) 0.05905(8) 0.0364(5) Uani 1 1 d . . . .
Se9' Se 1.1946(2) 1.1703(2) 0.37126(16) 0.0427(11) Uani 0.5 1 d . P A 2
Se9 Se 1.23284(18) 1.20590(19) 0.41714(13) 0.0256(9) Uani 0.5 1 d . P B 1
Se10 Se 1.22424(10) 1.00325(10) 0.33619(7) 0.0323(5) Uani 1 1 d . . . .
Se11 Se 1.34359(10) 1.11765(12) 0.47772(7) 0.0399(6) Uani 1 1 d . . . .
Se12 Se 1.13449(10) 1.29867(10) 0.49030(7) 0.0351(5) Uani 1 1 d . . . .
Se13 Se 1.01585(10) 1.18339(10) 0.34848(7) 0.0327(5) Uani 1 1 d . . . .
S1 S 0.7482(3) 0.5519(3) 0.3344(2) 0.0440(15) Uani 1 1 d . . . .
S2 S 0.5313(3) 1.1089(3) 0.15736(19) 0.0435(14) Uani 1 1 d . . . .
S3 S 0.5166(3) 0.5265(3) 0.4369(2) 0.0629(19) Uani 1 1 d . . . .
S4 S 0.5020(3) 0.5202(3) 0.3157(2) 0.065(2) Uani 1 1 d . . . .
S5 S 0.5078(3) 0.7740(4) 0.4680(2) 0.0574(18) Uani 1 1 d . . . .
S6 S 1.1882(3) 1.1488(3) 0.4929(2) 0.0530(16) Uani 1 1 d . . . .
S7 S 0.7163(3) 0.6445(3) 0.22562(19) 0.0371(13) Uani 1 1 d . . . .
S8 S 0.7712(2) 0.8624(2) 0.15504(17) 0.0291(12) Uani 1 1 d . . . .
S9 S 0.9725(2) 1.2016(2) 0.23740(18) 0.0318(12) Uani 1 1 d . . . .
S10 S 0.9607(3) 0.6039(3) 0.3213(2) 0.0380(14) Uani 1 1 d . . . .
S11 S 0.5745(3) 0.7317(3) 0.24328(19) 0.0373(13) Uani 1 1 d . . . .
S12 S 0.7102(2) 1.0706(3) 0.27110(18) 0.0325(12) Uani 1 1 d . . . .
S13 S 1.1146(3) 1.1194(2) 0.11942(18) 0.0331(12) Uani 1 1 d . . . .
S14 S 0.4008(3) 0.8185(3) 0.1022(2) 0.0459(15) Uani 1 1 d . . . .
S15 S 0.5256(3) 0.8969(3) 0.0517(2) 0.0430(14) Uani 1 1 d . . . .
S16 S 1.3017(3) 1.1245(3) 0.30278(18) 0.0415(14) Uani 1 1 d . . . .
S17 S 0.5969(3) 1.0065(3) 0.33586(18) 0.0353(13) Uani 1 1 d . . . .
S18 S 1.2300(2) 0.9769(3) 0.21931(18) 0.0341(13) Uani 1 1 d . . . .
S19 S 0.8461(3) 1.0601(2) 0.18018(18) 0.0329(12) Uani 1 1 d . . . .
S20 S 0.7644(3) 0.4265(3) 0.0987(2) 0.0509(16) Uani 1 1 d . . . .
S21 S 0.4038(3) 1.0435(3) 0.2122(2) 0.0449(15) Uani 1 1 d . . . .
S22 S 1.0910(2) 0.8480(2) 0.16290(17) 0.0294(12) Uani 1 1 d . . . .
S23 S 1.1285(3) 1.2748(3) 0.31311(19) 0.0397(14) Uani 1 1 d . . . .
S24 S 0.9831(3) 0.9825(2) 0.06794(17) 0.0332(13) Uani 1 1 d . . . .
S25 S 0.9124(2) 0.7746(2) 0.13499(17) 0.0303(12) Uani 1 1 d . . . .
S26 S 1.0822(3) 0.6880(3) 0.2708(2) 0.0433(15) Uani 1 1 d . . . .
S27 S 0.8867(3) 0.5010(3) 0.0448(2) 0.0515(16) Uani 1 1 d . . . .
S28 S 1.3962(3) 1.2168(3) 0.41447(19) 0.0456(15) Uani 1 1 d . . . .
S29 S 0.7718(3) 0.5523(3) 0.4560(2) 0.0465(15) Uani 1 1 d . . . .
S30 S 0.9632(3) 0.3922(3) 0.2179(2) 0.0515(16) Uani 1 1 d . . . .
S31 S 1.0936(3) 1.0577(3) 0.3808(2) 0.0541(17) Uani 1 1 d . . . .
S32 S 1.2249(3) 1.3656(3) 0.4252(2) 0.0484(15) Uani 1 1 d . . . .
S33 S 1.0759(3) 0.4714(3) 0.1588(2) 0.0539(17) Uani 1 1 d . . . .
S34 S 0.5096(3) 0.7582(3) 0.34714(19) 0.0467(15) Uani 1 1 d . . . .
K1 K 0.8871(3) 0.8563(2) -0.00998(17) 0.0476(13) Uani 1 1 d . . . .
K2 K 0.9818(3) 0.9448(3) 0.3173(2) 0.0704(18) Uani 1 1 d . . . .
K3 K 0.3752(3) 0.3822(3) 0.2978(3) 0.085(2) Uani 1 1 d . . . .
K4 K 0.8494(5) 1.1176(4) 0.0064(3) 0.052(3) Uani 0.55 1 d . P C 1
K4' K 0.9310(17) 1.2445(15) 0.0607(11) 0.067(8) Uiso 0.2 1 d . P C 2
K5 K 0.7906(3) 0.8311(4) 0.3993(2) 0.089(2) Uani 1 1 d . . . .
K6 K 0.8925(12) 0.4393(11) 0.4419(8) 0.087(7) Uani 0.3 1 d . P . .
K7 K 0.8479(5) 1.2999(5) 0.2491(4) 0.047(3) Uani 0.5 1 d . P G .
K8 K 0.2947(5) 0.7515(6) -0.0110(4) 0.059(3) Uani 0.5 1 d . P D .
K9' K 0.5642(10) 0.6243(9) 0.0543(6) 0.044(5) Uiso 0.3 1 d . P D 2
K9 K 0.6602(5) 0.6401(5) 0.0286(5) 0.091(4) Uani 0.6 1 d . P D 1
K9" K 0.536(2) 0.6019(19) 0.0506(12) 0.008(8) Uiso 0.1 1 d . P D 3
K10 K 1.5498(5) 1.2522(5) 0.3424(4) 0.084(4) Uani 0.6 1 d . P E 1
K11 K 0.9787(7) 1.3379(7) 0.5617(4) 0.079(4) Uani 0.5 1 d . P G .
K12' K 1.265(2) 0.9152(19) 0.4645(14) 0.067(11) Uiso 0.15 1 d . P F 2
K12 K 1.3456(6) 0.9413(6) 0.4229(4) 0.062(4) Uani 0.45 1 d . P F 1
K13 K 1.0331(9) 0.9899(9) 0.4991(6) 0.071(5) Uiso 0.35 1 d . P F .
K14 K 0.4613(10) 0.6335(10) 0.5132(6) 0.081(6) Uani 0.35 1 d . P . .
K15 K 0.5710(12) 1.1789(12) 0.0655(8) 0.067(7) Uiso 0.25 1 d . P . .
K16 K 1.1847(8) 1.1744(8) 0.2347(6) 0.061(4) Uani 0.35 1 d . P E .
K17 K 0.356(2) 0.529(2) 0.1168(16) 0.079(13) Uiso 0.15 1 d . P . .
K18 K 1.1829(10) 1.2873(10) 0.1360(7) 0.070(6) Uani 0.3 1 d . P E .
K19' K 0.832(2) 1.174(2) 0.3761(15) 0.044(13) Uiso 0.15 1 d . P G 2
K19 K 0.8109(8) 1.1892(8) 0.3627(6) 0.056(4) Uani 0.4 1 d . P G 1
K20 K 0.9576(10) 0.4534(8) 0.3401(7) 0.060(5) Uani 0.3 1 d . P . .
K21 K 1.0410(10) 0.4488(9) 0.0349(7) 0.065(6) Uani 0.3 1 d . P D .
K22 K 0.6405(9) 0.4832(10) 0.5070(6) 0.079(6) Uani 0.35 1 d . P . .
K23 K 0.8067(9) 0.9816(7) 0.0719(6) 0.072(5) Uani 0.35 1 d . P C 1
K24 K 0.6172(12) 0.4761(10) 0.2499(7) 0.075(6) Uani 0.3 1 d . P D 1
K24' K 0.697(3) 0.424(3) 0.206(2) 0.068(16) Uiso 0.1 1 d . P D 2
K25 K 1.218(3) 0.616(2) 0.2147(17) 0.078(14) Uiso 0.15 1 d . P H 1
K25' K 1.253(3) 0.630(3) 0.2245(19) 0.044(14) Uiso 0.1 1 d . P H 2
K26 K 0.8306(17) 0.4207(16) -0.0642(12) 0.079(9) Uiso 0.2 1 d . P D .
K27 K 0.4413(8) 0.6320(10) 0.2584(6) 0.059(5) Uani 0.3 1 d . P D .
Na1 Na 1.1936(6) 1.5088(5) 0.3524(4) 0.060(4) Uani 0.8 1 d . P I 1
Na1' Na 1.230(2) 1.524(2) 0.3245(16) 0.047(11) Uiso 0.2 1 d . P I 2
O1 O 1.0350(7) 0.7463(7) 0.3622(5) 0.044(4) Uani 1 1 d . . . .
O2 O 0.9189(6) 0.6686(6) 0.2326(5) 0.033(3) Uani 1 1 d . . . .
O3 O 1.0040(7) 0.5468(6) 0.2317(5) 0.042(4) Uani 1 1 d . . . .
O4 O 1.1291(7) 0.5502(6) 0.2624(5) 0.047(4) Uani 1 1 d . . . .
O5 O 1.1190(7) 0.6215(8) 0.3542(6) 0.059(5) Uani 1 1 d . . . .
O6 O 1.0515(7) 0.4972(7) 0.2994(5) 0.050(4) Uani 1 1 d . . . .
O7 O 1.1215(8) 0.4080(7) 0.2417(6) 0.063(5) Uani 1 1 d . . . .
O8 O 1.0241(8) 0.3203(7) 0.1355(6) 0.061(5) Uani 1 1 d . . . .
O9 O 0.9621(8) 0.3944(7) 0.0754(5) 0.054(4) Uani 1 1 d . . . .
O10 O 0.8839(8) 0.3460(6) 0.1165(5) 0.048(4) Uani 1 1 d . . . .
O11 O 0.9182(7) 0.4683(6) 0.1394(5) 0.045(4) Uani 1 1 d . . . .
O12 O 0.8294(8) 0.3502(7) 0.0217(6) 0.061(5) Uani 1 1 d . . . .
O13 O 0.7342(8) 0.4616(8) 0.0017(5) 0.061(5) Uani 1 1 d . . . .
O14 O 0.8274(7) 0.5843(7) 0.1306(5) 0.044(4) Uani 1 1 d . . . .
O15 O 0.7836(7) 0.5949(7) 0.0419(5) 0.049(4) Uani 1 1 d . . . .
O16 O 0.6967(7) 0.5424(7) 0.0793(5) 0.048(4) Uani 1 1 d . . . .
O17 O 0.6226(7) 0.5929(7) 0.1328(5) 0.047(4) Uani 1 1 d . . . .
O18 O 0.8601(8) 0.6283(7) -0.0126(5) 0.050(4) Uani 1 1 d . . . .
O19 O 0.8121(6) 0.7145(7) 0.0434(4) 0.038(4) Uani 1 1 d . . . .
O20 O 0.7100(6) 0.7696(6) 0.0636(5) 0.036(3) Uani 1 1 d . . . .
O21 O 0.7670(7) 0.7051(7) 0.1299(5) 0.042(4) Uani 1 1 d . . . .
O22 O 0.8459(6) 0.7838(6) 0.2232(5) 0.034(3) Uani 1 1 d . . . .
O23 O 0.8730(6) 0.9280(6) 0.2440(4) 0.029(3) Uani 1 1 d . . . .
O24 O 0.9730(6) 0.8666(6) 0.2302(4) 0.026(3) Uani 1 1 d . . . .
O25 O 0.9851(6) 0.7889(6) 0.2810(4) 0.031(3) Uani 1 1 d . . . .
O26 O 0.8974(6) 0.7310(6) 0.3166(4) 0.031(3) Uani 1 1 d . . . .
O27 O 0.7735(6) 0.7276(6) 0.3239(5) 0.036(3) Uani 1 1 d . . . .
O28 O 0.8574(6) 0.6716(6) 0.3753(4) 0.031(3) Uani 1 1 d . . . .
O29 O 0.7597(7) 0.6841(6) 0.4220(5) 0.037(3) Uani 1 1 d . . . .
O30 O 0.8838(7) 0.5474(6) 0.3982(5) 0.046(4) Uani 1 1 d . . . .
O31 O 0.7573(9) 0.4255(7) 0.3744(6) 0.064(5) Uani 1 1 d . . . .
O32 O 0.6385(8) 0.4521(7) 0.4156(6) 0.057(4) Uani 1 1 d . . . .
O33 O 0.6267(8) 0.4516(7) 0.3338(5) 0.056(4) Uani 1 1 d . . . .
O34 O 0.6394(7) 0.5600(8) 0.3908(5) 0.049(4) Uani 1 1 d . . . .
O35 O 0.5052(8) 0.3975(8) 0.3588(6) 0.071(5) Uani 1 1 d . . . .
O36 O 0.3798(8) 0.5031(9) 0.3649(7) 0.083(6) Uani 1 1 d . . . .
O37 O 0.4181(7) 0.6294(8) 0.3426(6) 0.062(5) Uani 1 1 d . . . .
O38 O 0.4223(8) 0.6354(8) 0.4240(6) 0.066(5) Uiso 1 1 d . . . .
O39 O 0.5306(7) 0.6516(8) 0.3975(5) 0.053(4) Uani 1 1 d . . . .
O40 O 0.3785(7) 0.7483(9) 0.3891(6) 0.068(5) Uani 1 1 d . . . .
O41 O 0.6449(7) 0.7806(8) 0.4315(5) 0.044(4) Uani 1 1 d . . . .
O42 O 0.4885(7) 0.8843(8) 0.4136(5) 0.059(5) Uani 1 1 d . . . .
O43 O 0.6189(6) 0.8778(6) 0.3892(4) 0.033(3) Uani 1 1 d . . . .
O44 O 0.6725(6) 0.7900(6) 0.3368(4) 0.030(3) Uani 1 1 d . . . .
O45 O 0.6994(6) 0.9097(6) 0.3376(4) 0.031(3) Uani 1 1 d . . . .
O46 O 0.6435(6) 0.6511(6) 0.3091(5) 0.036(3) Uani 1 1 d . . . .
O47 O 0.5679(7) 0.5789(7) 0.2119(5) 0.046(4) Uani 1 1 d . . . .
O48 O 0.5161(7) 0.6432(7) 0.1464(5) 0.048(4) Uani 1 1 d . . . .
O49 O 0.3920(7) 0.6601(9) 0.1179(7) 0.075(6) Uani 1 1 d . . . .
O50 O 0.4957(7) 0.7165(7) 0.0923(5) 0.047(4) Uani 1 1 d . . . .
O51 O 0.4457(7) 0.7580(7) 0.0108(5) 0.049(4) Uani 1 1 d . . . .
O52 O 0.5664(7) 0.8365(7) 0.1427(5) 0.041(4) Uani 1 1 d . . . .
O53 O 0.5824(7) 0.7698(7) 0.0552(5) 0.047(4) Uani 1 1 d . . . .
O54 O 0.6506(8) 0.8309(9) 0.0054(5) 0.066(5) Uani 1 1 d . . . .
O55 O 0.3688(7) 0.8865(8) 0.0189(5) 0.054(4) Uani 1 1 d . . . .
O56 O 0.4448(7) 1.0082(7) 0.0750(5) 0.047(4) Uani 1 1 d . . . .
O57 O 0.3581(7) 0.9603(7) 0.1087(5) 0.047(4) Uani 1 1 d . . . .
O58 O 0.3756(7) 1.1024(8) 0.1245(5) 0.056(4) Uani 1 1 d . . . .
O59 O 0.4794(7) 0.9565(7) 0.1414(5) 0.043(4) Uani 1 1 d . . . .
O60 O 0.4674(8) 1.1915(7) 0.2329(6) 0.059(5) Uani 1 1 d . . . .
O61 O 0.5580(6) 1.0331(6) 0.2384(5) 0.033(3) Uani 1 1 d . . . .
O62 O 0.5212(6) 1.1178(7) 0.2985(5) 0.040(4) Uani 1 1 d . . . .
O63 O 0.6019(7) 1.1556(6) 0.2580(5) 0.041(4) Uani 1 1 d . . . .
O64 O 0.6582(7) 1.1559(7) 0.3524(5) 0.048(4) Uani 1 1 d . . . .
O65 O 0.7539(6) 1.0448(6) 0.3683(4) 0.037(3) Uani 1 1 d . . . .
O66 O 0.6484(6) 0.9166(6) 0.2481(5) 0.030(3) Uani 1 1 d . . . .
O67 O 0.7799(6) 0.9530(6) 0.2916(4) 0.031(3) Uani 1 1 d . . . .
O68 O 0.8587(6) 1.0500(6) 0.2801(4) 0.028(3) Uani 1 1 d . . . .
O69 O 0.8286(6) 1.1750(6) 0.2583(5) 0.039(4) Uani 1 1 d . . . .
O70 O 0.9331(6) 1.1663(6) 0.3238(5) 0.036(3) Uani 1 1 d . . . .
O71 O 1.0235(6) 1.2668(6) 0.3692(5) 0.039(4) Uani 1 1 d . . . .
O72 O 1.0060(6) 1.1611(7) 0.3981(5) 0.041(4) Uani 1 1 d . . . .
O73 O 1.0933(6) 1.3333(6) 0.4502(5) 0.038(3) Uani 1 1 d . . . .
O74 O 1.1127(6) 1.3389(6) 0.5381(5) 0.036(3) Uani 1 1 d . . . .
O75 O 1.0785(7) 1.2296(6) 0.4820(5) 0.046(4) Uani 1 1 d . . . .
O76 O 1.0890(7) 1.3982(7) 0.3745(5) 0.051(4) Uani 1 1 d . . . .
O77 O 1.2412(7) 1.3968(7) 0.3300(5) 0.050(4) Uani 1 1 d . . . .
O78 O 1.3387(6) 1.3294(7) 0.3729(5) 0.043(4) Uani 1 1 d . . . .
O79 O 1.2738(7) 1.2659(7) 0.2988(5) 0.045(4) Uani 1 1 d . . . .
O80 O 1.2492(7) 1.2305(6) 0.3717(5) 0.042(4) Uani 1 1 d . . B 1
O81 O 1.4137(7) 1.2470(8) 0.3191(5) 0.053(4) Uani 1 1 d . . . .
O82 O 1.4377(7) 1.0913(7) 0.3542(5) 0.052(4) Uani 1 1 d . . . .
O83 O 1.3798(7) 1.0830(7) 0.4332(5) 0.043(4) Uani 1 1 d . . . .
O84 O 1.3941(6) 1.1016(7) 0.5232(4) 0.038(4) Uani 1 1 d . . . .
O85 O 1.2812(7) 1.0536(7) 0.4702(5) 0.045(4) Uani 1 1 d . . . .
O86 O 1.3102(6) 1.0179(7) 0.3517(5) 0.040(4) Uani 1 1 d . . . .
O87 O 1.0346(7) 1.0992(6) 0.4687(4) 0.038(3) Uani 1 1 d . . . .
O88 O 1.1493(7) 0.9973(7) 0.4621(4) 0.041(4) Uani 1 1 d . . . .
O89 O 1.2083(7) 0.9848(7) 0.3854(4) 0.038(4) Uani 1 1 d . . . .
O90 O 1.2102(6) 0.9256(7) 0.3043(4) 0.038(4) Uani 1 1 d . . . .
O91 O 1.0939(6) 0.8456(5) 0.2647(4) 0.024(3) Uani 1 1 d . . . .
O92 O 1.2161(6) 0.8306(6) 0.2312(5) 0.036(3) Uani 1 1 d . . . .
O93 O 1.2290(7) 0.8718(7) 0.1284(5) 0.047(4) Uani 1 1 d . . . .
O94 O 1.1074(6) 0.9098(6) 0.0818(4) 0.032(3) Uani 1 1 d . . . .
O95 O 1.1972(6) 1.0001(6) 0.1180(4) 0.026(3) Uani 1 1 d . . . .
O96 O 1.1166(6) 1.0109(7) 0.0310(4) 0.037(4) Uani 1 1 d . . . .
O97 O 0.9917(7) 1.1194(6) 0.0406(4) 0.037(3) Uani 1 1 d . . . .
O98 O 0.8984(6) 1.0917(6) 0.0972(4) 0.034(3) Uani 1 1 d . . . .
O99 O 0.9841(6) 1.1837(6) 0.1335(4) 0.032(3) Uani 1 1 d . . . .
O100 O 1.0988(6) 0.9694(6) 0.2591(4) 0.024(3) Uani 1 1 d . . . .
O101 O 1.0978(7) 0.9898(6) 0.1558(4) 0.033(3) Uani 1 1 d . . . .
O102 O 0.9882(6) 1.0809(6) 0.1625(4) 0.032(3) Uani 1 1 d . . . .
O103 O 0.8524(7) 1.1979(7) 0.1554(5) 0.044(4) Uani 1 1 d . . . .
O104 O 0.9821(6) 1.0665(6) 0.2667(4) 0.029(3) Uani 1 1 d . . . .
O105 O 0.9180(6) 0.9276(6) 0.1606(4) 0.031(3) Uani 1 1 d . . . .
O106 O 0.8339(6) 0.8488(6) 0.0676(4) 0.032(3) Uani 1 1 d . . . .
O107 O 0.6440(7) 0.7301(7) 0.1595(5) 0.046(4) Uani 1 1 d . . . .
O108 O 0.7242(7) 0.8003(6) 0.2538(5) 0.039(4) Uani 1 1 d . . . .
O109 O 1.2426(6) 1.1240(6) 0.4018(5) 0.035(3) Uani 1 1 d . . B 1
O110 O 1.1472(6) 1.2065(6) 0.4080(4) 0.036(3) Uani 1 1 d . . B 1
O111 O 0.6096(11) 0.4656(10) 0.1069(8) 0.103(7) Uiso 1 1 d . . . .
O112 O 0.7936(11) 1.3273(11) 0.1696(8) 0.107(7) Uiso 1 1 d . . . .
O113 O 1.1023(7) 1.2530(7) 0.1946(5) 0.048(4) Uani 1 1 d . . . .
O114 O 0.9920(7) 0.8229(6) 0.0559(5) 0.041(4) Uani 1 1 d . . . .
O115 O 1.2648(7) 1.1131(7) 0.1795(5) 0.045(4) Uani 1 1 d . . . .
O116 O 0.7476(6) 1.0175(6) -0.0298(6) 0.047(4) Uani 1 1 d . . . .
O117 O 0.9156(8) 1.0401(7) 0.3692(6) 0.058(4) Uani 1 1 d . . . .
O118 O 0.9209(9) 0.7956(8) 0.4277(5) 0.066(5) Uani 1 1 d . . . .
O119 O 0.9169(11) 0.3228(9) 0.3302(12) 0.187(17) Uani 1 1 d . . . .
O120 O 0.8699(9) 0.8696(8) 0.3368(6) 0.067(5) Uani 1 1 d . . . .
O121 O 1.0938(9) 0.8883(9) 0.3613(6) 0.076(6) Uani 1 1 d . . . .
O122 O 0.7620(9) 0.8985(11) -0.0229(9) 0.110(8) Uani 1 1 d . . . .
O123 O 0.8919(11) 1.2227(10) 0.0656(7) 0.091(6) Uiso 1 1 d . . C 1
O124 O 0.8981(11) 0.7297(8) -0.0531(7) 0.089(6) Uani 1 1 d . . . .
O125 O 1.2793(10) 1.2015(10) 0.1245(8) 0.099(8) Uani 1 1 d . . . .
O126 O 0.6868(11) 1.1091(11) 0.4424(8) 0.073(6) Uiso 0.8 1 d . P . .
O127 O 0.7728(12) 0.3235(12) 0.4753(9) 0.073(7) Uiso 0.8 1 d . P J 1
O128 O 0.9427(10) 1.2593(10) 0.4490(7) 0.064(6) Uiso 0.8 1 d . P . .
O129 O 0.3650(10) 1.0334(10) -0.0012(7) 0.062(6) Uani 0.8 1 d . P . .
O130 O 0.3404(12) 0.6572(10) 0.0240(9) 0.096(9) Uani 0.8 1 d . P . .
O131 O 0.6954(9) 1.1763(12) 0.2046(8) 0.117(9) Uani 1 1 d . . . .
O132 O 1.4025(10) 1.3869(11) 0.4547(9) 0.123(9) Uani 1 1 d . . . .
O133 O 0.5618(12) 1.0526(11) 0.0552(8) 0.082(8) Uani 0.8 1 d . P S .
O134 O 0.429(3) 0.600(3) -0.009(2) 0.050(16) Uiso 0.25 1 d . P D 2
O135 O 0.5453(14) 0.6726(13) -0.0388(10) 0.062(8) Uiso 0.6 1 d . P . .
O136 O 0.7352(15) 0.7389(14) -0.0378(11) 0.075(9) Uiso 0.6 1 d . P . .
O137 O 1.012(2) 0.891(2) 0.4215(16) 0.057(12) Uiso 0.35 1 d . P F 1
O138 O 0.4870(16) 0.4908(15) 0.1136(11) 0.059(9) Uiso 0.5 1 d . P D .
O139 O 0.3118(17) 0.4549(16) 0.2431(12) 0.066(10) Uiso 0.5 1 d . P . .
O140 O 1.4141(18) 1.2439(17) 0.1495(12) 0.072(10) Uiso 0.5 1 d . P . .
O141 O 0.8294(14) 1.4281(13) 0.2919(10) 0.044(7) Uiso 0.5 1 d . P . .
O142 O 0.4138(14) 0.5049(13) 0.1976(10) 0.043(7) Uiso 0.5 1 d . P D .
O143 O 1.6086(16) 1.3163(15) 0.2913(11) 0.060(9) Uiso 0.5 1 d . P . .
O144 O 0.2119(18) 0.7810(17) 0.0447(12) 0.072(10) Uiso 0.5 1 d . P . .
O145 O 0.748(2) 1.2785(19) 0.3168(14) 0.090(12) Uiso 0.5 1 d . P . .
O146 O 1.223(2) 1.4131(19) 0.1643(14) 0.087(12) Uiso 0.5 1 d . P . .
O147 O 0.739(2) 0.3047(19) -0.1097(14) 0.074(12) Uiso 0.45 1 d . P . .
O148 O 0.771(2) 0.5399(19) -0.0803(14) 0.077(12) Uiso 0.45 1 d . P . .
O149 O 1.0552(17) 0.8617(16) 0.4333(12) 0.066(10) Uiso 0.5 1 d . P F 2
O150 O 1.1724(18) 0.7670(17) 0.3948(13) 0.074(10) Uiso 0.5 1 d . P K 1
O151 O 1.2423(19) 0.7115(18) 0.3359(14) 0.071(11) Uiso 0.45 1 d . P L 1
O152 O 1.2528(17) 1.0470(16) 0.5595(11) 0.060(9) Uiso 0.5 1 d . P M 2
O153 O 0.7618(18) 1.1578(17) 0.0621(13) 0.074(10) Uiso 0.5 1 d . P . .
O154 O 0.9704(17) 1.4677(16) 0.5779(12) 0.068(10) Uiso 0.5 1 d . P . .
O155 O 0.492(3) 0.421(3) 0.1970(19) 0.079(16) Uiso 0.35 1 d . P . .
O156 O 1.0647(18) 0.7293(17) 0.0209(13) 0.062(10) Uiso 0.45 1 d . P N 2
O157 O 0.655(2) 0.644(2) -0.1068(17) 0.087(15) Uiso 0.4 1 d . P . .
O158 O 1.170(2) 0.704(2) 0.1689(15) 0.072(13) Uiso 0.4 1 d . P . .
O159 O 1.677(3) 1.314(3) 0.4023(19) 0.063(16) Uiso 0.3 1 d . P E 1
O160 O 1.571(3) 1.257(3) 0.431(2) 0.086(17) Uiso 0.35 1 d . P . .
O161 O 1.2603(14) 0.8435(14) 0.3596(10) 0.048(8) Uiso 0.5 1 d . P . .
O162 O 0.7674(17) 0.2974(17) 0.4900(12) 0.060(10) Uiso 0.5 1 d . P O 2
O163 O 1.1412(13) 1.1225(13) 0.2969(9) 0.049(7) Uiso 0.55 1 d . P E 1
O164 O 1.3108(16) 1.2904(15) 0.4834(11) 0.048(9) Uiso 0.45 1 d . P . .
O165 O 0.946(2) 0.4013(19) -0.0485(14) 0.046(11) Uiso 0.35 1 d . P . .
O166 O 0.759(2) 1.467(2) 0.2200(15) 0.038(11) Uiso 0.3 1 d . P P 1
O167 O 0.388(2) 0.4272(19) 0.0592(14) 0.062(11) Uiso 0.4 1 d . P D .
O168 O 1.287(2) 1.016(2) 0.5530(14) 0.043(11) Uiso 0.35 1 d . P Q 1
O169 O 1.518(3) 1.076(2) 0.4763(18) 0.053(14) Uiso 0.3 1 d . P . .
O170 O 1.046(3) 0.635(2) 0.1315(18) 0.056(14) Uiso 0.3 1 d . P . .
O171 O 1.026(2) 0.728(2) -0.0156(16) 0.054(12) Uiso 0.35 1 d . P R 1
O172 O 1.361(2) 0.839(2) 0.4697(16) 0.046(13) Uiso 0.3 1 d . P . .
O173 O 1.440(3) 1.201(3) 0.072(2) 0.076(18) Uiso 0.3 1 d . P . .
O174 O 0.345(3) 0.678(2) 0.2094(18) 0.056(14) Uiso 0.3 1 d . P D 1
O175 O 0.282(3) 0.630(3) 0.408(2) 0.066(16) Uiso 0.3 1 d . P . .
O176 O 1.217(4) 1.533(3) 0.447(2) 0.07(2) Uiso 0.25 1 d . P . .
O177 O 1.279(3) 1.559(3) 0.3074(18) 0.058(15) Uiso 0.3 1 d . P I 1
O178 O 0.957(2) 0.550(2) 0.5133(17) 0.085(15) Uiso 0.4 1 d . P . .
O179 O 0.393(3) 0.300(3) 0.2244(19) 0.083(16) Uiso 0.35 1 d . P . .
O180 O 0.676(3) 1.267(3) 0.098(2) 0.069(16) Uiso 0.3 1 d . P S 1
O181 O 0.678(3) 1.136(3) 0.1191(19) 0.064(16) Uiso 0.3 1 d . P S .
O182 O 0.810(3) 1.310(3) 0.385(2) 0.076(18) Uiso 0.3 1 d . P . .
O183 O 1.620(3) 1.328(3) 0.4209(19) 0.060(15) Uiso 0.3 1 d . P T 2
O184 O 1.1449(16) 0.9611(16) 0.5522(11) 0.058(9) Uiso 0.5 1 d . P F 1
O185 O 1.148(3) 1.018(3) 0.568(2) 0.044(15) Uiso 0.25 1 d . P F 2
O186 O 0.676(3) 1.252(3) 0.152(2) 0.057(17) Uiso 0.25 1 d . P S 2
O187 O 1.629(3) 1.301(3) 0.212(2) 0.045(15) Uiso 0.25 1 d . P . .
O188 O 1.564(3) 1.141(3) 0.437(2) 0.049(16) Uiso 0.25 1 d . P . .
O189 O 0.418(3) 0.503(3) 0.010(2) 0.07(2) Uiso 0.25 1 d . P . .
O190 O 0.724(3) 1.059(3) 0.069(2) 0.067(19) Uiso 0.25 1 d . P U 2
O201 O 1.226(3) 0.727(3) 0.375(2) 0.042(15) Uiso 0.25 1 d . P V 2
O202 O 0.813(3) 1.144(3) -0.016(2) 0.043(15) Uiso 0.25 1 d . P C 2
N1 N 1.3969(9) 0.8667(10) 0.2651(8) 0.035(6) Uani 0.8 1 d . P . .
C1 C 0.9155(9) 0.5256(8) 0.1629(6) 0.039(5) Uiso 1 1 d D . . .
C2 C 0.9536(8) 0.5608(8) 0.2055(6) 0.032(5) Uani 1 1 d D . . .
C3 C 0.9164(8) 0.6132(8) 0.2040(6) 0.034(5) Uani 1 1 d D . . .
C4 C 0.8777(9) 0.5778(8) 0.1609(6) 0.033(5) Uani 1 1 d D . . .
C5 C 0.6448(9) 0.6221(9) 0.4033(7) 0.045(6) Uani 1 1 d D . . .
C6 C 0.5955(9) 0.6637(9) 0.4060(7) 0.045(6) Uani 1 1 d D . . .
C7 C 0.6449(8) 0.7191(8) 0.4212(6) 0.031(5) Uani 1 1 d D . . .
C8 C 0.6950(8) 0.6777(8) 0.4172(7) 0.039(6) Uani 1 1 d D . . .
C9 C 0.5632(8) 0.9772(8) 0.2133(5) 0.025(4) Uiso 1 1 d D . . .
C10 C 0.5277(8) 0.9434(7) 0.1693(5) 0.023(4) Uiso 1 1 d D . . .
C11 C 0.5670(9) 0.8922(9) 0.1713(6) 0.037(5) Uani 1 1 d D . . .
C12 C 0.6021(9) 0.9262(8) 0.2159(6) 0.038(5) Uani 1 1 d D . . .
C13 C 1.0689(10) 1.0018(9) 0.2343(7) 0.031(5) Uiso 1 1 d . . . .
C14 C 1.0158(9) 1.0460(9) 0.2376(6) 0.025(5) Uani 1 1 d . . . .
C15 C 1.0183(9) 1.0532(9) 0.1917(6) 0.026(5) Uiso 1 1 d . . . .
C16 C 1.0679(10) 1.0113(9) 0.1884(7) 0.032(5) Uiso 1 1 d . . . .
C17 C 1.385(2) 0.929(2) 0.2954(16) 0.112(15) Uiso 0.8 1 d . P . .
C18 C 1.3646(15) 0.8622(14) 0.2154(10) 0.051(8) Uiso 0.8 1 d . P . .
C19 C 1.468(2) 0.8640(18) 0.2702(14) 0.088(12) Uiso 0.8 1 d . P . .
C20 C 1.365(2) 0.818(2) 0.2877(16) 0.114(15) Uiso 0.8 1 d . P . .

loop_
_atom_site_aniso_label
_atom_site_aniso_U_11
_atom_site_aniso_U_22
_atom_site_aniso_U_33
_atom_site_aniso_U_23
_atom_site_aniso_U_13
_atom_site_aniso_U_12
Mo1 0.0227(9) 0.0281(10) 0.0273(10) 0.0100(8) 0.0056(8) 0.0051(8)
Mo2 0.0253(10) 0.0344(11) 0.0281(10) 0.0115(8) 0.0062(8) 0.0045(8)
Mo3 0.0268(10) 0.0317(11) 0.0408(11) 0.0158(9) 0.0046(9) 0.0034(8)
Mo4 0.0369(11) 0.0429(12) 0.0373(12) 0.0113(9) 0.0075(9) 0.0155(9)
Mo5 0.0312(11) 0.0390(11) 0.0368(11) 0.0134(9) 0.0047(9) 0.0041(9)
Mo6 0.0383(11) 0.0333(11) 0.0277(10) 0.0151(9) 0.0028(9) 0.0067(9)
Mo7 0.0304(10) 0.0380(11) 0.0318(11) 0.0108(9) 0.0079(9) 0.0087(9)
Mo8 0.0289(10) 0.0354(11) 0.0310(10) 0.0168(9) 0.0101(8) 0.0096(8)
Mo9 0.0269(10) 0.0359(11) 0.0342(11) 0.0124(9) 0.0036(8) 0.0014(8)
Mo10 0.0281(10) 0.0478(12) 0.0270(10) 0.0142(9) 0.0035(8) -0.0045(9)
Mo11 0.0303(11) 0.0510(13) 0.0399(12) 0.0115(10) 0.0012(9) 0.0135(9)
Mo12 0.0302(11) 0.0379(12) 0.0569(14) 0.0195(10) 0.0025(10) 0.0088(9)
Mo13 0.0247(9) 0.0307(10) 0.0271(10) 0.0097(8) 0.0049(8) 0.0057(8)
Mo14 0.0370(11) 0.0351(11) 0.0283(10) 0.0148(9) 0.0068(9) 0.0078(9)
Mo15 0.0222(9) 0.0342(11) 0.0310(10) 0.0163(8) 0.0053(8) 0.0067(8)
Mo16 0.0301(11) 0.0552(13) 0.0330(11) 0.0212(10) 0.0043(9) -0.0038(9)
Mo17 0.0274(10) 0.0551(13) 0.0311(11) 0.0183(10) 0.0049(9) -0.0017(9)
Mo18 0.0501(13) 0.0347(12) 0.0603(14) 0.0165(10) 0.0125(11) 0.0180(10)
Mo19 0.0388(12) 0.0415(12) 0.0656(15) 0.0230(11) 0.0091(11) 0.0155(10)
Mo20 0.0397(11) 0.0329(11) 0.0349(11) 0.0114(9) 0.0019(9) -0.0029(9)
Mo21 0.0535(13) 0.0379(12) 0.0474(13) 0.0167(10) -0.0028(11) -0.0130(10)
Mo22 0.0538(14) 0.0626(15) 0.0667(16) 0.0312(13) -0.0040(12) -0.0277(12)
Mo23 0.0415(13) 0.0838(18) 0.0572(15) 0.0306(13) -0.0022(11) -0.0270(12)
Mo24 0.0259(11) 0.0930(18) 0.0440(13) 0.0311(12) 0.0005(10) -0.0109(11)
Mo25 0.0225(10) 0.0760(15) 0.0319(11) 0.0233(11) 0.0028(9) 0.0002(10)
Mo26 0.0351(11) 0.0524(13) 0.0399(12) 0.0138(10) 0.0030(9) 0.0189(10)
Mo27 0.0298(11) 0.0430(12) 0.0439(12) 0.0111(10) 0.0041(9) 0.0063(9)
Mo28 0.0471(13) 0.0396(12) 0.0607(15) 0.0190(11) 0.0161(11) 0.0165(10)
Mo29 0.0520(13) 0.0359(12) 0.0548(14) 0.0113(10) 0.0138(11) 0.0159(10)
Mo30 0.0224(9) 0.0293(10) 0.0323(10) 0.0064(8) 0.0037(8) 0.0037(8)
Mo31 0.0302(10) 0.0290(10) 0.0334(11) 0.0117(8) 0.0011(8) 0.0071(8)
Mo32 0.0319(10) 0.0373(11) 0.0293(11) 0.0115(9) 0.0033(8) -0.0049(9)
Mo33 0.0354(11) 0.0356(11) 0.0342(11) 0.0144(9) 0.0006(9) -0.0023(9)
Mo34 0.0338(11) 0.0434(12) 0.0361(11) 0.0191(9) 0.0019(9) -0.0056(9)
Se1 0.0265(11) 0.0293(12) 0.0342(12) 0.0112(10) 0.0031(9) 0.0010(9)
Se2 0.0710(18) 0.0498(16) 0.0609(17) 0.0245(13) 0.0271(15) 0.0249(14)
Se3 0.0231(11) 0.0404(13) 0.0283(12) 0.0144(10) 0.0041(9) 0.0036(9)
Se4 0.0361(13) 0.0629(17) 0.0473(15) 0.0193(13) 0.0071(11) 0.0143(12)
Se5 0.0225(11) 0.0309(12) 0.0320(12) 0.0113(9) 0.0038(9) 0.0042(9)
Se6 0.0213(10) 0.0312(12) 0.0265(11) 0.0084(9) 0.0048(9) 0.0036(9)
Se7 0.0397(13) 0.0402(14) 0.0409(14) 0.0102(11) 0.0078(11) 0.0144(11)
Se8 0.0284(12) 0.0394(13) 0.0432(14) 0.0150(11) 0.0033(10) 0.0089(10)
Se9' 0.037(3) 0.053(3) 0.040(3) 0.020(2) 0.005(2) -0.001(2)
Se9 0.019(2) 0.034(2) 0.020(2) 0.0098(18) -0.0037(17) -0.0075(17)
Se10 0.0274(11) 0.0402(13) 0.0304(12) 0.0148(10) 0.0032(9) 0.0009(10)
Se11 0.0279(12) 0.0634(16) 0.0291(12) 0.0198(11) 0.0021(10) -0.0032(11)
Se12 0.0346(12) 0.0363(13) 0.0328(12) 0.0108(10) 0.0030(10) -0.0015(10)
Se13 0.0267(11) 0.0376(13) 0.0318(12) 0.0097(10) 0.0014(9) -0.0006(10)
S1 0.043(3) 0.039(3) 0.046(4) 0.015(3) 0.001(3) -0.007(3)
S2 0.050(4) 0.050(4) 0.034(3) 0.015(3) 0.010(3) 0.013(3)
S3 0.044(4) 0.080(5) 0.061(4) 0.036(4) -0.003(3) -0.025(3)
S4 0.050(4) 0.078(5) 0.061(5) 0.029(4) -0.007(3) -0.020(4)
S5 0.034(3) 0.097(5) 0.040(4) 0.030(4) 0.002(3) -0.013(3)
S6 0.050(4) 0.064(4) 0.045(4) 0.017(3) 0.012(3) -0.001(3)
S7 0.032(3) 0.037(3) 0.044(3) 0.013(3) 0.007(3) 0.007(3)
S8 0.025(3) 0.032(3) 0.032(3) 0.009(2) 0.006(2) 0.007(2)
S9 0.027(3) 0.028(3) 0.038(3) 0.007(2) 0.004(2) 0.002(2)
S10 0.034(3) 0.031(3) 0.054(4) 0.020(3) 0.010(3) 0.008(2)
S11 0.031(3) 0.045(3) 0.039(3) 0.014(3) 0.011(3) 0.006(3)
S12 0.026(3) 0.040(3) 0.037(3) 0.016(3) 0.011(2) 0.007(2)
S13 0.036(3) 0.032(3) 0.033(3) 0.012(2) 0.004(2) 0.004(2)
S14 0.029(3) 0.058(4) 0.054(4) 0.017(3) 0.013(3) 0.009(3)
S15 0.034(3) 0.049(4) 0.050(4) 0.019(3) 0.006(3) 0.012(3)
S16 0.035(3) 0.061(4) 0.028(3) 0.018(3) 0.001(3) -0.004(3)
S17 0.030(3) 0.046(3) 0.035(3) 0.015(3) 0.013(3) 0.011(3)
S18 0.025(3) 0.041(3) 0.038(3) 0.018(3) 0.005(2) 0.002(2)
S19 0.032(3) 0.031(3) 0.033(3) 0.008(2) 0.002(2) 0.001(2)
S20 0.051(4) 0.036(3) 0.072(5) 0.019(3) 0.017(3) 0.012(3)
S21 0.031(3) 0.061(4) 0.044(4) 0.012(3) 0.011(3) 0.010(3)
S22 0.029(3) 0.033(3) 0.028(3) 0.013(2) 0.002(2) 0.004(2)
S23 0.036(3) 0.047(4) 0.033(3) 0.013(3) 0.004(3) -0.007(3)
S24 0.038(3) 0.032(3) 0.030(3) 0.010(2) 0.002(2) 0.007(2)
S25 0.025(3) 0.036(3) 0.032(3) 0.012(2) 0.006(2) 0.007(2)
S26 0.026(3) 0.041(3) 0.071(4) 0.026(3) 0.013(3) 0.005(3)
S27 0.050(4) 0.053(4) 0.064(4) 0.026(3) 0.021(3) 0.022(3)
S28 0.042(3) 0.056(4) 0.035(3) 0.016(3) -0.003(3) -0.004(3)
S29 0.047(4) 0.048(4) 0.043(4) 0.019(3) 0.002(3) -0.010(3)
S30 0.055(4) 0.039(4) 0.066(4) 0.024(3) 0.012(3) 0.006(3)
S31 0.050(4) 0.065(4) 0.052(4) 0.025(3) 0.009(3) 0.004(3)
S32 0.038(3) 0.061(4) 0.037(3) 0.006(3) 0.001(3) -0.013(3)
S33 0.049(4) 0.051(4) 0.070(5) 0.023(3) 0.019(3) 0.016(3)
S34 0.031(3) 0.073(4) 0.034(3) 0.024(3) -0.003(3) -0.010(3)
K1 0.056(3) 0.053(3) 0.042(3) 0.022(3) 0.018(3) 0.010(3)
K2 0.059(4) 0.095(5) 0.054(4) 0.008(3) 0.002(3) 0.034(4)
K3 0.065(4) 0.090(5) 0.101(5) 0.054(4) -0.002(4) -0.024(4)
K4 0.071(7) 0.042(6) 0.033(5) -0.005(4) -0.009(5) 0.024(5)
K5 0.047(4) 0.105(5) 0.086(5) -0.024(4) -0.010(3) 0.019(4)
K6 0.099(18) 0.096(17) 0.081(16) 0.057(14) 0.004(14) 0.031(14)
K7 0.051(6) 0.034(6) 0.068(7) 0.030(5) 0.017(6) 0.009(5)
K8 0.039(6) 0.072(8) 0.054(7) 0.016(6) -0.017(5) 0.001(6)
K9 0.069(7) 0.034(6) 0.158(12) 0.030(7) -0.015(7) 0.002(5)
K10 0.046(6) 0.063(7) 0.115(10) -0.024(6) -0.015(6) 0.025(5)
K11 0.090(10) 0.097(10) 0.059(8) 0.025(7) 0.030(7) 0.010(8)
K12 0.065(8) 0.075(9) 0.043(7) 0.037(7) -0.021(6) 0.003(7)
K14 0.082(13) 0.096(14) 0.064(12) 0.037(11) 0.009(10) -0.028(11)
K16 0.057(10) 0.078(12) 0.051(10) 0.025(9) 0.004(8) 0.013(9)
K18 0.065(13) 0.078(14) 0.080(15) 0.036(12) 0.027(12) 0.008(11)
K19 0.036(9) 0.077(12) 0.058(11) 0.017(9) 0.018(8) 0.001(8)
K20 0.075(13) 0.037(10) 0.085(15) 0.037(10) 0.033(12) 0.004(9)
K21 0.081(14) 0.054(12) 0.081(15) 0.033(11) 0.042(12) 0.028(11)
K22 0.057(11) 0.111(15) 0.066(12) 0.030(11) 0.012(9) -0.021(10)
K23 0.088(13) 0.034(9) 0.077(13) 0.004(9) -0.005(10) -0.007(9)
K24 0.121(19) 0.062(13) 0.045(12) 0.026(10) -0.003(12) 0.031(13)
K27 0.031(10) 0.086(14) 0.051(11) 0.016(10) 0.004(8) -0.024(9)
Na1 0.048(7) 0.025(6) 0.085(9) -0.004(6) -0.037(7) 0.022(5)
O1 0.041(9) 0.046(9) 0.043(9) 0.014(7) 0.002(7) 0.006(7)
O2 0.023(7) 0.036(9) 0.040(9) 0.015(7) 0.003(6) 0.002(6)
O3 0.046(9) 0.028(8) 0.066(11) 0.030(8) 0.019(8) 0.013(7)
O4 0.031(8) 0.035(9) 0.079(12) 0.012(8) 0.017(8) 0.012(7)
O5 0.040(9) 0.068(11) 0.059(11) 0.019(9) -0.016(8) -0.004(8)
O6 0.054(10) 0.046(9) 0.054(10) 0.020(8) 0.006(8) 0.022(8)
O7 0.067(12) 0.050(10) 0.077(13) 0.021(9) 0.007(10) 0.027(9)
O8 0.071(12) 0.037(9) 0.081(13) 0.011(9) 0.026(10) 0.023(9)
O9 0.062(11) 0.054(10) 0.049(10) 0.009(8) 0.007(8) 0.031(9)
O10 0.060(10) 0.026(8) 0.056(10) 0.005(7) 0.007(8) 0.007(7)
O11 0.043(9) 0.032(9) 0.057(10) 0.011(8) -0.002(8) 0.013(7)
O12 0.077(12) 0.044(10) 0.061(11) 0.007(9) 0.008(10) 0.024(9)
O13 0.062(11) 0.075(12) 0.051(11) 0.015(9) 0.012(9) 0.028(9)
O14 0.046(9) 0.046(9) 0.039(9) 0.013(8) 0.006(8) 0.003(8)
O15 0.050(10) 0.046(9) 0.068(11) 0.031(8) 0.024(9) 0.022(8)
O16 0.047(9) 0.058(10) 0.051(10) 0.024(8) 0.020(8) 0.021(8)
O17 0.050(10) 0.041(9) 0.050(10) 0.007(8) 0.011(8) 0.019(8)
O18 0.078(12) 0.042(9) 0.043(9) 0.014(8) 0.032(9) 0.031(8)
O19 0.035(8) 0.049(9) 0.031(8) 0.009(7) 0.002(7) 0.017(7)
O20 0.027(8) 0.041(9) 0.040(9) 0.010(7) 0.003(7) 0.016(7)
O21 0.041(9) 0.045(9) 0.043(9) 0.013(7) 0.012(7) 0.009(7)
O22 0.023(7) 0.039(8) 0.042(9) 0.013(7) 0.010(7) 0.002(6)
O23 0.023(7) 0.032(8) 0.028(8) 0.004(6) -0.003(6) 0.008(6)
O24 0.023(7) 0.025(7) 0.030(8) 0.008(6) 0.002(6) 0.003(6)
O25 0.030(8) 0.033(8) 0.038(8) 0.020(7) 0.013(7) -0.001(6)
O26 0.034(8) 0.017(7) 0.044(9) 0.013(6) 0.009(7) -0.001(6)
O27 0.027(8) 0.040(8) 0.049(9) 0.021(7) 0.009(7) 0.016(7)
O28 0.037(8) 0.027(8) 0.024(8) 0.003(6) 0.002(6) -0.001(6)
O29 0.037(9) 0.039(9) 0.037(9) 0.011(7) 0.015(7) -0.002(7)
O30 0.062(10) 0.028(8) 0.043(9) 0.008(7) 0.000(8) 0.005(7)
O31 0.078(12) 0.042(10) 0.066(12) 0.022(9) -0.012(10) 0.001(9)
O32 0.054(10) 0.052(10) 0.066(11) 0.035(9) 0.006(9) -0.019(8)
O33 0.052(10) 0.045(10) 0.061(11) 0.020(8) -0.007(8) -0.019(8)
O34 0.040(9) 0.047(10) 0.057(11) 0.018(8) 0.004(8) -0.014(8)
O35 0.054(11) 0.059(11) 0.092(14) 0.032(10) 0.002(10) -0.035(9)
O36 0.047(11) 0.096(14) 0.098(15) 0.044(12) -0.001(10) -0.048(10)
O37 0.023(8) 0.081(12) 0.074(12) 0.029(10) -0.014(8) -0.013(8)
O39 0.044(10) 0.078(12) 0.036(9) 0.027(8) 0.003(8) -0.012(8)
O40 0.035(9) 0.113(15) 0.053(11) 0.029(10) 0.004(8) -0.009(9)
O41 0.036(9) 0.060(11) 0.042(9) 0.030(8) 0.010(7) -0.004(8)
O42 0.040(9) 0.088(13) 0.056(11) 0.029(10) 0.012(8) 0.012(9)
O43 0.024(7) 0.054(9) 0.026(8) 0.019(7) 0.004(6) 0.006(7)
O44 0.033(8) 0.036(8) 0.020(7) 0.006(6) -0.001(6) 0.004(6)
O45 0.022(7) 0.037(8) 0.041(8) 0.025(7) 0.005(6) 0.000(6)
O46 0.023(7) 0.038(8) 0.048(9) 0.018(7) 0.000(7) -0.001(6)
O47 0.039(9) 0.046(9) 0.056(10) 0.021(8) 0.007(8) 0.001(7)
O48 0.036(9) 0.059(10) 0.055(10) 0.024(8) 0.007(8) 0.011(8)
O49 0.020(9) 0.102(14) 0.114(16) 0.052(12) 0.013(9) 0.009(9)
O50 0.050(10) 0.048(10) 0.041(9) 0.006(8) 0.006(8) 0.010(8)
O51 0.049(10) 0.056(10) 0.051(10) 0.025(8) 0.013(8) 0.016(8)
O52 0.037(9) 0.054(10) 0.036(9) 0.024(8) 0.005(7) 0.007(7)
O53 0.035(9) 0.040(9) 0.073(11) 0.022(8) 0.014(8) 0.013(7)
O54 0.060(11) 0.110(14) 0.041(10) 0.047(10) 0.005(9) 0.012(10)
O55 0.037(9) 0.086(12) 0.045(10) 0.021(9) -0.001(8) 0.031(9)
O56 0.048(9) 0.061(10) 0.033(9) 0.022(8) -0.010(7) 0.030(8)
O57 0.039(9) 0.065(10) 0.035(9) 0.000(8) 0.003(7) 0.026(8)
O58 0.049(10) 0.068(11) 0.055(11) 0.024(9) 0.002(8) 0.024(9)
O59 0.031(8) 0.058(10) 0.039(9) 0.013(8) -0.003(7) 0.013(7)
O60 0.055(10) 0.055(10) 0.071(12) 0.018(9) 0.001(9) 0.031(9)
O61 0.028(8) 0.032(8) 0.042(9) 0.013(7) 0.011(7) 0.004(6)
O62 0.029(8) 0.055(10) 0.033(8) 0.003(7) 0.003(7) 0.019(7)
O63 0.041(9) 0.031(8) 0.050(10) 0.017(7) -0.004(7) 0.003(7)
O64 0.047(9) 0.047(10) 0.051(10) 0.007(8) 0.014(8) 0.004(8)
O65 0.027(8) 0.047(9) 0.033(8) 0.011(7) -0.002(6) -0.004(7)
O66 0.024(7) 0.033(8) 0.041(9) 0.012(7) 0.018(7) 0.013(6)
O67 0.031(8) 0.042(8) 0.026(8) 0.020(7) 0.005(6) 0.005(6)
O68 0.024(7) 0.037(8) 0.024(7) 0.008(6) 0.005(6) 0.007(6)
O69 0.025(8) 0.039(9) 0.052(10) 0.010(7) 0.006(7) 0.003(6)
O70 0.017(7) 0.041(9) 0.043(9) 0.008(7) -0.007(6) 0.003(6)
O71 0.026(8) 0.042(9) 0.050(9) 0.015(7) 0.007(7) 0.007(7)
O72 0.030(8) 0.056(10) 0.041(9) 0.033(8) 0.000(7) -0.008(7)
O73 0.034(8) 0.042(9) 0.037(9) 0.018(7) 0.000(7) -0.005(7)
O74 0.032(8) 0.039(9) 0.034(8) 0.007(7) 0.000(7) 0.000(7)
O75 0.057(10) 0.030(8) 0.048(10) -0.001(7) 0.019(8) -0.008(7)
O76 0.051(10) 0.040(9) 0.063(11) 0.014(8) 0.007(8) 0.005(8)
O77 0.043(9) 0.051(10) 0.054(10) 0.028(8) -0.010(8) -0.003(8)
O78 0.027(8) 0.052(10) 0.049(10) 0.020(8) 0.006(7) -0.006(7)
O79 0.043(9) 0.066(10) 0.029(8) 0.025(8) 0.007(7) 0.001(8)
O80 0.038(9) 0.042(9) 0.056(10) 0.019(8) 0.031(8) -0.001(7)
O81 0.039(9) 0.081(12) 0.044(10) 0.029(9) 0.012(8) -0.007(8)
O82 0.022(8) 0.069(11) 0.065(11) 0.025(9) 0.004(8) 0.000(7)
O83 0.037(9) 0.059(10) 0.028(8) 0.012(7) -0.002(7) -0.002(7)
O84 0.015(7) 0.069(10) 0.024(8) 0.012(7) -0.007(6) -0.001(7)
O85 0.037(9) 0.067(10) 0.034(9) 0.030(8) -0.003(7) -0.006(8)
O86 0.021(7) 0.065(10) 0.039(9) 0.026(8) 0.003(7) 0.001(7)
O87 0.035(8) 0.046(9) 0.032(8) 0.011(7) 0.003(7) 0.000(7)
O88 0.039(9) 0.057(10) 0.024(8) 0.016(7) 0.006(7) -0.013(7)
O89 0.045(9) 0.052(9) 0.029(8) 0.026(7) 0.019(7) 0.005(7)
O90 0.023(7) 0.065(10) 0.033(8) 0.029(8) 0.003(6) 0.011(7)
O91 0.025(7) 0.022(7) 0.029(8) 0.019(6) 0.002(6) 0.001(6)
O92 0.028(8) 0.044(9) 0.048(9) 0.029(7) 0.010(7) 0.015(7)
O93 0.052(10) 0.058(10) 0.046(10) 0.025(8) 0.022(8) 0.028(8)
O94 0.045(9) 0.034(8) 0.023(7) 0.014(6) 0.015(7) 0.012(7)
O95 0.023(7) 0.028(7) 0.034(8) 0.015(6) 0.007(6) 0.012(6)
O96 0.038(8) 0.060(10) 0.026(8) 0.026(7) 0.012(7) 0.017(7)
O97 0.043(9) 0.040(9) 0.033(8) 0.020(7) 0.007(7) 0.008(7)
O98 0.033(8) 0.034(8) 0.029(8) 0.005(6) -0.007(6) 0.009(6)
O99 0.038(8) 0.028(8) 0.038(8) 0.022(7) 0.008(7) 0.014(6)
O100 0.018(7) 0.027(7) 0.028(7) 0.013(6) 0.001(6) -0.001(6)
O101 0.045(9) 0.021(7) 0.034(8) 0.013(6) 0.003(7) 0.001(6)
O102 0.034(8) 0.033(8) 0.034(8) 0.019(7) 0.006(7) 0.009(6)
O103 0.034(8) 0.046(9) 0.047(10) 0.012(8) -0.007(7) 0.008(7)
O104 0.021(7) 0.036(8) 0.030(8) 0.005(6) 0.009(6) 0.007(6)
O105 0.033(8) 0.023(7) 0.036(8) 0.007(6) 0.007(7) 0.005(6)
O106 0.033(8) 0.031(8) 0.039(8) 0.020(7) 0.008(7) 0.007(6)
O107 0.042(9) 0.051(10) 0.063(11) 0.032(8) 0.022(8) 0.025(8)
O108 0.034(8) 0.041(9) 0.049(9) 0.020(7) 0.015(7) 0.001(7)
O109 0.028(8) 0.037(8) 0.038(8) 0.015(7) 0.002(7) -0.004(6)
O110 0.026(8) 0.049(9) 0.031(8) 0.009(7) 0.005(6) -0.002(7)
O113 0.044(9) 0.069(11) 0.033(9) 0.019(8) 0.008(7) 0.006(8)
O114 0.043(9) 0.040(9) 0.036(9) 0.009(7) 0.008(7) -0.011(7)
O115 0.050(10) 0.043(9) 0.045(9) 0.018(8) 0.006(8) 0.006(7)
O116 0.014(7) 0.037(9) 0.087(12) 0.001(8) 0.013(8) 0.008(6)
O117 0.051(10) 0.059(11) 0.061(11) 0.014(9) 0.017(9) -0.011(8)
O118 0.073(12) 0.075(12) 0.045(10) 0.011(9) 0.021(9) -0.018(10)
O119 0.098(18) 0.039(12) 0.36(4) 0.055(18) -0.13(2) 0.000(12)
O120 0.084(13) 0.054(11) 0.058(12) 0.011(9) 0.007(10) 0.012(10)
O121 0.083(13) 0.090(14) 0.042(11) 0.009(10) 0.015(10) -0.042(11)
O122 0.056(13) 0.136(19) 0.18(2) 0.095(18) 0.053(14) 0.038(13)
O124 0.136(18) 0.034(10) 0.104(16) 0.030(10) 0.027(14) 0.016(11)
O125 0.099(15) 0.100(15) 0.16(2) 0.098(15) 0.088(15) 0.066(13)
O129 0.055(13) 0.076(15) 0.059(14) 0.024(12) 0.014(11) 0.008(11)
O130 0.091(18) 0.051(14) 0.11(2) 0.020(14) -0.064(16) -0.040(13)
O131 0.035(11) 0.21(2) 0.123(19) 0.117(18) -0.013(11) -0.028(13)
O132 0.052(13) 0.124(19) 0.16(2) 0.007(17) -0.028(14) 0.008(13)
O133 0.097(18) 0.076(16) 0.079(17) 0.003(13) 0.070(15) -0.021(13)
N1 0.019(11) 0.036(13) 0.069(16) 0.040(12) 0.015(11) 0.019(10)
C2 0.023(11) 0.038(13) 0.047(14) 0.029(11) 0.012(10) 0.017(10)
C3 0.022(11) 0.034(14) 0.048(15) 0.018(12) 0.002(10) 0.003(10)
C4 0.045(14) 0.031(12) 0.029(13) 0.022(10) 0.008(11) 0.007(10)
C5 0.042(15) 0.057(17) 0.035(14) 0.021(13) -0.001(11) -0.001(14)
C6 0.023(13) 0.076(18) 0.035(14) 0.027(13) -0.004(10) -0.014(13)
C7 0.028(12) 0.044(15) 0.029(12) 0.016(11) 0.010(10) 0.013(11)
C8 0.033(14) 0.048(15) 0.043(14) 0.026(11) 0.009(11) -0.004(12)
C11 0.021(11) 0.057(16) 0.031(13) 0.011(12) 0.001(10) -0.001(11)
C12 0.026(12) 0.037(13) 0.057(16) 0.020(12) 0.021(12) -0.006(10)
C14 0.025(11) 0.023(11) 0.018(11) 0.008(9) -0.013(9) -0.007(9)

loop_
_atom_type_symbol
_atom_type_description
_atom_type_scat_dispersion_real
_atom_type_scat_dispersion_imag
_atom_type_scat_source
Mo Mo -1.6832 0.6857 'International Tables Vol C Tables 4.2.6.8 and 6.1.1.4'
Se Se -0.0929 2.2259 'International Tables Vol C Tables 4.2.6.8 and 6.1.1.4'
S S 0.1246 0.1234 'International Tables Vol C Tables 4.2.6.8 and 6.1.1.4'
K K 0.2009 0.2494 'International Tables Vol C Tables 4.2.6.8 and 6.1.1.4'
Na Na 0.0362 0.0249 'International Tables Vol C Tables 4.2.6.8 and 6.1.1.4'
O O 0.0106 0.0060 'International Tables Vol C Tables 4.2.6.8 and 6.1.1.4'
N N 0.0061 0.0033 'International Tables Vol C Tables 4.2.6.8 and 6.1.1.4'
C C 0.0033 0.0016 'International Tables Vol C Tables 4.2.6.8 and 6.1.1.4'
H H 0.0000 0.0000 'International Tables Vol C Tables 4.2.6.8 and 6.1.1.4'

loop_
_geom_angle_atom_site_label_1
_geom_angle_atom_site_label_2
_geom_angle_atom_site_label_3
_geom_angle
_geom_angle_site_symmetry_1
_geom_angle_site_symmetry_3
O105 Mo1 O24 97.4(5) . .
O105 Mo1 O23 97.4(5) . .
O24 Mo1 O23 75.8(4) . .
O105 Mo1 S8 101.7(4) . .
O24 Mo1 S8 155.9(4) . .
O23 Mo1 S8 87.2(3) . .
O105 Mo1 S25 101.8(4) . .
O24 Mo1 S25 88.0(3) . .
O23 Mo1 S25 156.3(4) . .
S8 Mo1 S25 102.15(18) . .
O105 Mo1 Mo13 94.3(4) . .
O24 Mo1 Mo13 140.4(3) . .
O23 Mo1 Mo13 139.7(3) . .
S8 Mo1 Mo13 52.57(13) . .
S25 Mo1 Mo13 52.56(13) . .
O105 Mo1 K2 97.5(5) . .
O24 Mo1 K2 37.6(3) . .
O23 Mo1 K2 38.3(3) . .
S8 Mo1 K2 124.23(15) . .
S25 Mo1 K2 124.22(15) . .
Mo13 Mo1 K2 168.19(12) . .
O65 Mo2 O45 98.2(6) . .
O65 Mo2 O67 97.2(6) . .
O45 Mo2 O67 75.1(5) . .
O65 Mo2 S12 100.3(5) . .
O45 Mo2 S12 156.6(4) . .
O67 Mo2 S12 88.5(3) . .
O65 Mo2 S17 101.9(5) . .
O45 Mo2 S17 88.1(4) . .
O67 Mo2 S17 156.2(4) . .
S12 Mo2 S17 101.78(18) . .
O65 Mo2 O66 168.4(5) . .
O45 Mo2 O66 74.4(5) . .
O67 Mo2 O66 72.4(4) . .
S12 Mo2 O66 84.8(3) . .
S17 Mo2 O66 87.1(3) . .
O65 Mo2 Mo7 95.6(4) . .
O45 Mo2 Mo7 140.2(3) . .
O67 Mo2 Mo7 139.5(3) . .
S12 Mo2 Mo7 51.40(13) . .
S17 Mo2 Mo7 52.49(14) . .
O66 Mo2 Mo7 95.8(3) . .
O1 Mo3 O25 98.2(6) . .
O1 Mo3 O26 97.3(6) . .
O25 Mo3 O26 75.5(5) . .
O1 Mo3 S26 102.0(5) . .
O25 Mo3 S26 87.1(4) . .
O26 Mo3 S26 155.6(4) . .
O1 Mo3 S10 100.8(5) . .
O25 Mo3 S10 156.5(4) . .
O26 Mo3 S10 88.5(3) . .
S26 Mo3 S10 102.14(19) . .
O1 Mo3 O2 167.9(6) . .
O25 Mo3 O2 72.9(5) . .
O26 Mo3 O2 72.7(5) . .
S26 Mo3 O2 86.0(3) . .
S10 Mo3 O2 86.1(3) . .
O1 Mo3 Mo12 96.1(5) . .
O25 Mo3 Mo12 138.8(3) . .
O26 Mo3 Mo12 140.2(3) . .
S26 Mo3 Mo12 52.08(14) . .
S10 Mo3 Mo12 52.18(14) . .
O2 Mo3 Mo12 96.1(3) . .
O60 Mo4 O63 101.3(7) . .
O60 Mo4 O62 99.5(7) . .
O63 Mo4 O62 68.6(5) . .
O60 Mo4 S2 102.6(6) . .
O63 Mo4 S2 86.9(4) . .
O62 Mo4 S2 149.8(4) . .
O60 Mo4 S21 102.5(6) . .
O63 Mo4 S21 151.5(4) . .
O62 Mo4 S21 92.1(4) . .
S2 Mo4 S21 102.9(2) . .
O60 Mo4 O61 166.9(7) . .
O63 Mo4 O61 69.5(5) . .
O62 Mo4 O61 68.7(5) . .
S2 Mo4 O61 86.6(3) . .
S21 Mo4 O61 84.2(3) . .
O60 Mo4 Mo26 101.0(6) . .
O63 Mo4 Mo26 136.5(4) . .
O62 Mo4 Mo26 141.9(4) . .
S2 Mo4 Mo26 51.92(16) . .
S21 Mo4 Mo26 52.15(15) . .
O61 Mo4 Mo26 92.0(3) . .
O60 Mo4 K10 60.6(6) . 1_455
O63 Mo4 K10 59.4(4) . 1_455
O62 Mo4 K10 45.9(4) . 1_455
S2 Mo4 K10 134.3(3) . 1_455
S21 Mo4 K10 121.6(2) . 1_455
O61 Mo4 K10 106.3(4) . 1_455
Mo26 Mo4 K10 160.39(15) . 1_455
O47 Mo5 O17 100.1(7) . .
O47 Mo5 O48 93.9(6) . .
O17 Mo5 O48 76.2(6) . .
O47 Mo5 S11 102.7(5) . .
O17 Mo5 S11 153.4(4) . .
O48 Mo5 S11 88.5(4) . .
O47 Mo5 S7 101.0(5) . .
O17 Mo5 S7 86.6(4) . .
O48 Mo5 S7 158.9(4) . .
S11 Mo5 S7 102.4(2) . .
O47 Mo5 O107 172.8(6) . .
O17 Mo5 O107 75.4(5) . .
O48 Mo5 O107 79.7(5) . .
S11 Mo5 O107 80.6(4) . .
S7 Mo5 O107 84.4(3) . .
O47 Mo5 Mo9 94.3(5) . .
O17 Mo5 Mo9 138.7(4) . .
O48 Mo5 Mo9 141.4(4) . .
S11 Mo5 Mo9 52.88(14) . .
S7 Mo5 Mo9 52.62(14) . .
O107 Mo5 Mo9 92.8(4) . .
O47 Mo5 K27 51.5(6) . .
O17 Mo5 K27 134.6(5) . .
O48 Mo5 K27 72.4(5) . .
S11 Mo5 K27 56.5(3) . .
S7 Mo5 K27 128.6(3) . .
O107 Mo5 K27 128.2(4) . .
Mo9 Mo5 K27 83.7(3) . .
O47 Mo5 K9' 115.3(6) . .
O17 Mo5 K9' 35.4(4) . .
O48 Mo5 K9' 46.4(5) . .
S11 Mo5 K9' 120.0(3) . .
S7 Mo5 K9' 113.0(3) . .
O107 Mo5 K9' 57.8(5) . .
Mo9 Mo5 K9' 150.0(3) . .
K27 Mo5 K9' 118.0(4) . .
O97 Mo6 O98 98.1(6) . .
O97 Mo6 O99 98.4(5) . .
O98 Mo6 O99 69.0(5) . .
O97 Mo6 S24 104.4(5) . .
O98 Mo6 S24 88.8(4) . .
O99 Mo6 S24 150.2(4) . .
O97 Mo6 S13 103.0(5) . .
O98 Mo6 S13 152.5(4) . .
O99 Mo6 S13 90.4(4) . .
S24 Mo6 S13 102.70(19) . .
O97 Mo6 O102 163.9(5) . .
O98 Mo6 O102 68.9(5) . .
O99 Mo6 O102 68.4(4) . .
S24 Mo6 O102 85.5(3) . .
S13 Mo6 O102 86.9(3) . .
O97 Mo6 Mo14 103.4(4) . .
O98 Mo6 Mo14 138.6(3) . .
O99 Mo6 Mo14 139.7(3) . .
S24 Mo6 Mo14 51.84(14) . .
S13 Mo6 Mo14 51.95(13) . .
O102 Mo6 Mo14 92.8(3) . .
O97 Mo6 K4 47.3(5) . .
O98 Mo6 K4 51.3(4) . .
O99 Mo6 K4 86.1(4) . .
S24 Mo6 K4 95.40(19) . .
S13 Mo6 K4 148.7(2) . .
O102 Mo6 K4 120.1(3) . .
Mo14 Mo6 K4 133.12(15) . .
O97 Mo6 K4' 50.8(7) . .
O98 Mo6 K4' 70.3(6) . .
O99 Mo6 K4' 49.3(6) . .
S24 Mo6 K4' 141.9(5) . .
S13 Mo6 K4' 110.4(5) . .
O102 Mo6 K4' 113.9(6) . .
Mo14 Mo6 K4' 148.4(5) . .
O97 Mo6 K1 41.6(5) . 2_775
O98 Mo6 K1 139.6(4) . 2_775
O99 Mo6 K1 107.2(3) . 2_775
S24 Mo6 K1 102.65(16) . 2_775
S13 Mo6 K1 62.63(15) . 2_775
O102 Mo6 K1 149.4(3) . 2_775
Mo14 Mo6 K1 70.98(9) . 2_775
K4 Mo6 K1 88.79(18) . 2_775
K4' Mo6 K1 77.5(5) . 2_775
O64 Mo7 O63 98.9(6) . .
O64 Mo7 O62 99.2(6) . .
O63 Mo7 O62 69.0(5) . .
O64 Mo7 O61 167.8(6) . .
O63 Mo7 O61 71.5(5) . .
O62 Mo7 O61 70.6(5) . .
O64 Mo7 S12 103.1(5) . .
O63 Mo7 S12 86.4(4) . .
O62 Mo7 S12 149.0(4) . .
O61 Mo7 S12 84.1(3) . .
O64 Mo7 S17 102.7(5) . .
O63 Mo7 S17 153.7(4) . .
O62 Mo7 S17 92.7(4) . .
O61 Mo7 S17 84.9(3) . .
S12 Mo7 S17 102.90(18) . .
O64 Mo7 Mo2 98.5(5) . .
O63 Mo7 Mo2 138.1(4) . .
O62 Mo7 Mo2 143.8(4) . .
O61 Mo7 Mo2 93.7(3) . .
S12 Mo7 Mo2 52.57(13) . .
S17 Mo7 Mo2 52.48(13) . .
O64 Mo7 K10 56.7(5) . 1_455
O63 Mo7 K10 61.4(4) . 1_455
O62 Mo7 K10 47.8(4) . 1_455
O61 Mo7 K10 111.3(3) . 1_455
S12 Mo7 K10 134.7(2) . 1_455
S17 Mo7 K10 120.2(3) . 1_455
Mo2 Mo7 K10 153.91(19) . 1_455
O64 Mo7 K19 43.8(5) . .
O63 Mo7 K19 95.4(5) . .
O62 Mo7 K19 138.7(4) . .
O61 Mo7 K19 142.3(4) . .
S12 Mo7 K19 59.3(3) . .
S17 Mo7 K19 110.6(3) . .
Mo2 Mo7 K19 72.4(3) . .
K10 Mo7 K19 90.9(3) 1_455 .
O93 Mo8 O94 98.7(6) . .
O93 Mo8 O95 98.9(6) . .
O94 Mo8 O95 69.5(5) . .
O93 Mo8 O101 166.8(6) . .
O94 Mo8 O101 71.3(5) . .
O95 Mo8 O101 69.7(4) . .
O93 Mo8 S22 105.2(5) . .
O94 Mo8 S22 87.3(4) . .
O95 Mo8 S22 148.7(3) . .
O101 Mo8 S22 83.4(3) . .
O93 Mo8 S18 102.3(5) . .
O94 Mo8 S18 153.3(4) . .
O95 Mo8 S18 90.9(4) . .
O101 Mo8 S18 85.2(4) . .
S22 Mo8 S18 102.73(18) . .
O93 Mo8 Mo15 101.8(5) . .
O94 Mo8 Mo15 138.0(3) . .
O95 Mo8 Mo15 140.7(3) . .
O101 Mo8 Mo15 91.4(3) . .
S22 Mo8 Mo15 52.06(13) . .
S18 Mo8 Mo15 52.23(13) . .
O46 Mo9 O44 97.3(6) . .
O46 Mo9 O27 97.6(6) . .
O44 Mo9 O27 75.8(5) . .
O46 Mo9 S7 101.9(5) . .
O44 Mo9 S7 155.9(4) . .
O27 Mo9 S7 87.2(4) . .
O46 Mo9 S11 101.3(4) . .
O44 Mo9 S11 88.2(4) . .
O27 Mo9 S11 156.6(4) . .
S7 Mo9 S11 102.1(2) . .
O46 Mo9 Mo5 93.8(5) . .
O44 Mo9 Mo5 140.6(3) . .
O27 Mo9 Mo5 139.8(4) . .
S7 Mo9 Mo5 52.72(14) . .
S11 Mo9 Mo5 52.45(14) . .
O46 Mo9 K5 98.1(5) . .
O44 Mo9 K5 37.4(3) . .
O27 Mo9 K5 38.4(4) . .
S7 Mo9 K5 124.11(17) . .
S11 Mo9 K5 124.20(17) . .
Mo5 Mo9 K5 168.08(14) . .
O88 Mo10 O85 93.4(6) . .
O88 Mo10 O89 93.1(6) . .
O85 Mo10 O89 81.5(6) . .
O88 Mo10 S31 102.1(5) . .
O85 Mo10 S31 159.0(4) . .
O89 Mo10 S31 83.6(4) . .
O88 Mo10 S6 102.1(5) . .
O85 Mo10 S6 84.6(4) . .
O89 Mo10 S6 160.0(4) . .
S31 Mo10 S6 105.5(2) . .
O88 Mo10 O109 169.7(6) . .
O85 Mo10 O109 78.7(5) . .
O89 Mo10 O109 79.2(5) . .
S31 Mo10 O109 84.0(3) . .
S6 Mo10 O109 84.0(4) . .
O88 Mo10 Mo32 100.4(5) . .
O85 Mo10 Mo32 137.5(4) . .
O89 Mo10 Mo32 136.7(4) . .
S31 Mo10 Mo32 53.45(17) . .
S6 Mo10 Mo32 53.34(17) . .
O109 Mo10 Mo32 89.9(3) . .
O88 Mo10 K12' 54.7(8) . .
O85 Mo10 K12' 50.3(7) . .
O89 Mo10 K12' 58.7(7) . .
S31 Mo10 K12' 130.6(7) . .
S6 Mo10 K12' 120.9(7) . .
Mo32 Mo10 K12' 154.5(6) . .
O88 Mo10 K13 31.7(5) . .
O85 Mo10 K13 116.5(4) . .
O89 Mo10 K13 116.4(4) . .
S31 Mo10 K13 83.5(3) . .
S6 Mo10 K13 82.8(3) . .
O109 Mo10 K13 158.7(4) . .
Mo32 Mo10 K13 68.8(2) . .
K12' Mo10 K13 86.1(7) . .
O55 Mo11 O56 99.0(7) . .
O55 Mo11 O57 98.1(6) . .
O56 Mo11 O57 69.9(6) . .
O55 Mo11 O59 166.1(6) . .
O56 Mo11 O59 70.7(5) . .
O57 Mo11 O59 70.0(5) . .
O55 Mo11 S15 103.5(5) . .
O56 Mo11 S15 87.0(4) . .
O57 Mo11 S15 150.5(4) . .
O59 Mo11 S15 85.6(4) . .
O55 Mo11 S14 103.6(6) . .
O56 Mo11 S14 152.2(4) . .
O57 Mo11 S14 90.8(4) . .
O59 Mo11 S14 84.2(4) . .
S15 Mo11 S14 103.2(2) . .
O55 Mo11 Mo27 99.4(5) . .
O56 Mo11 Mo27 138.4(4) . .
O57 Mo11 Mo27 142.5(4) . .
O59 Mo11 Mo27 94.5(3) . .
S15 Mo11 Mo27 52.45(15) . .
S14 Mo11 Mo27 52.96(14) . .
O55 Mo11 K8 40.6(6) . .
O56 Mo11 K8 139.0(4) . .
O57 Mo11 K8 103.3(4) . .
O59 Mo11 K8 147.1(4) . .
S15 Mo11 K8 106.2(2) . .
S14 Mo11 K8 63.4(2) . .
Mo27 Mo11 K8 71.07(16) . .
O5 Mo12 O6 97.1(7) . .
O5 Mo12 O4 100.0(7) . .
O6 Mo12 O4 69.7(5) . .
O5 Mo12 O3 167.8(6) . .
O6 Mo12 O3 72.3(5) . .
O4 Mo12 O3 70.9(5) . .
O5 Mo12 S26 102.9(6) . .
O6 Mo12 S26 153.5(5) . .
O4 Mo12 S26 89.7(4) . .
O3 Mo12 S26 85.5(3) . .
O5 Mo12 S10 103.2(6) . .
O6 Mo12 S10 88.7(4) . .
O4 Mo12 S10 150.1(4) . .
O3 Mo12 S10 83.1(4) . .
S26 Mo12 S10 103.18(19) . .
O5 Mo12 Mo3 98.8(5) . .
O6 Mo12 Mo3 140.7(4) . .
O4 Mo12 Mo3 140.9(4) . .
O3 Mo12 Mo3 93.4(3) . .
S26 Mo12 Mo3 52.66(14) . .
S10 Mo12 Mo3 52.68(13) . .
O5 Mo12 Na1 51.9(6) . 1_545
O6 Mo12 Na1 55.2(4) . 1_545
O4 Mo12 Na1 58.9(5) . 1_545
O3 Mo12 Na1 115.9(4) . 1_545
S26 Mo12 Na1 128.0(3) . 1_545
S10 Mo12 Na1 125.0(3) . 1_545
Mo3 Mo12 Na1 150.62(19) . 1_545
O5 Mo12 K20 93.1(6) . .
O6 Mo12 K20 35.3(5) . .
O4 Mo12 K20 105.0(5) . .
O3 Mo12 K20 81.8(4) . .
S26 Mo12 K20 156.1(3) . .
S10 Mo12 K20 55.3(3) . .
Mo3 Mo12 K20 107.9(3) . .
Na1 Mo12 K20 75.9(3) 1_545 .
O106 Mo13 O20 99.0(6) . .
O106 Mo13 O19 93.0(6) . .
O20 Mo13 O19 77.0(5) . .
O106 Mo13 S8 100.8(5) . .
O20 Mo13 S8 86.4(4) . .
O19 Mo13 S8 159.9(4) . .
O106 Mo13 S25 102.3(4) . .
O20 Mo13 S25 154.6(4) . .
O19 Mo13 S25 88.2(4) . .
S8 Mo13 S25 102.86(18) . .
O106 Mo13 O21 172.5(6) . .
O20 Mo13 O21 76.0(5) . .
O19 Mo13 O21 80.6(5) . .
S8 Mo13 O21 84.5(3) . .
S25 Mo13 O21 81.3(3) . .
O106 Mo13 Mo1 93.9(5) . .
O20 Mo13 Mo1 138.8(4) . .
O19 Mo13 Mo1 141.3(3) . .
S8 Mo13 Mo1 52.77(13) . .
S25 Mo13 Mo1 53.11(13) . .
O21 Mo13 Mo1 93.5(3) . .
O96 Mo14 O94 98.6(6) . .
O96 Mo14 O95 98.7(5) . .
O94 Mo14 O95 69.5(5) . .
O96 Mo14 S24 103.6(5) . .
O94 Mo14 S24 89.1(4) . .
O95 Mo14 S24 151.1(3) . .
O96 Mo14 S13 102.3(5) . .
O94 Mo14 S13 152.9(4) . .
O95 Mo14 S13 90.2(3) . .
S24 Mo14 S13 102.47(19) . .
O96 Mo14 O101 164.7(5) . .
O94 Mo14 O101 70.1(4) . .
O95 Mo14 O101 68.1(5) . .
S24 Mo14 O101 86.9(4) . .
S13 Mo14 O101 85.9(3) . .
O96 Mo14 Mo6 102.2(4) . .
O94 Mo14 Mo6 138.8(4) . .
O95 Mo14 Mo6 139.8(3) . .
S24 Mo14 Mo6 51.62(13) . .
S13 Mo14 Mo6 51.95(14) . .
O101 Mo14 Mo6 93.1(3) . .
O96 Mo14 K4 47.9(5) . 2_775
O94 Mo14 K4 50.8(3) . 2_775
O95 Mo14 K4 78.9(4) . 2_775
S24 Mo14 K4 102.9(2) . 2_775
S13 Mo14 K4 144.9(2) . 2_775
O101 Mo14 K4 119.4(3) . 2_775
Mo6 Mo14 K4 139.29(15) . 2_775
O96 Mo14 K1 44.3(5) . 2_775
O94 Mo14 K1 142.9(3) . 2_775
O95 Mo14 K1 109.8(3) . 2_775
S24 Mo14 K1 98.91(15) . 2_775
S13 Mo14 K1 60.04(15) . 2_775
O101 Mo14 K1 145.9(3) . 2_775
Mo6 Mo14 K1 66.20(8) . 2_775
K4 Mo14 K1 92.21(17) 2_775 2_775
O92 Mo15 O91 98.1(5) . .
O92 Mo15 O90 88.5(6) . .
O91 Mo15 O90 78.7(5) . .
O92 Mo15 S22 100.4(5) . .
O91 Mo15 S22 88.4(3) . .
O90 Mo15 S22 165.3(4) . .
O92 Mo15 S18 103.5(5) . .
O91 Mo15 S18 153.5(4) . .
O90 Mo15 S18 86.7(4) . .
S22 Mo15 S18 102.38(19) . .
O92 Mo15 O100 162.9(5) . .
O91 Mo15 O100 72.0(4) . .
O90 Mo15 O100 76.0(4) . .
S22 Mo15 O100 93.4(3) . .
S18 Mo15 O100 83.1(3) . .
O92 Mo15 Mo8 98.8(4) . .
O91 Mo15 Mo8 138.9(3) . .
O90 Mo15 Mo8 138.8(4) . .
S22 Mo15 Mo8 51.81(13) . .
S18 Mo15 Mo8 52.12(14) . .
O100 Mo15 Mo8 97.8(3) . .
O81 Mo16 O79 98.4(6) . .
O81 Mo16 O78 96.9(7) . .
O79 Mo16 O78 69.6(5) . .
O81 Mo16 S16 103.6(6) . .
O79 Mo16 S16 88.9(4) . .
O78 Mo16 S16 152.3(4) . .
O81 Mo16 S28 103.4(5) . .
O79 Mo16 S28 151.8(4) . .
O78 Mo16 S28 90.0(4) . .
S16 Mo16 S28 102.9(2) . .
O81 Mo16 O80 166.5(6) . .
O79 Mo16 O80 71.0(5) . .
O78 Mo16 O80 71.9(5) . .
S16 Mo16 O80 84.9(4) . .
S28 Mo16 O80 84.5(4) . .
O81 Mo16 Mo17 104.7(5) . .
O79 Mo16 Mo17 137.8(4) . .
O78 Mo16 Mo17 139.4(4) . .
S16 Mo16 Mo17 51.75(14) . .
S28 Mo16 Mo17 51.90(16) . .
O80 Mo16 Mo17 88.8(3) . .
O81 Mo16 Mo34 120.7(5) . .
O79 Mo16 Mo34 40.3(4) . .
O78 Mo16 Mo34 39.9(4) . .
S16 Mo16 Mo34 112.51(16) . .
S28 Mo16 Mo34 111.90(17) . .
O80 Mo16 Mo34 45.9(3) . .
Mo17 Mo16 Mo34 134.63(8) . .
O81 Mo16 K3 57.6(5) . 1_665
O79 Mo16 K3 54.1(4) . 1_665
O78 Mo16 K3 50.3(4) . 1_665
S16 Mo16 K3 129.32(18) . 1_665
S28 Mo16 K3 126.28(19) . 1_665
O80 Mo16 K3 108.9(4) . 1_665
Mo17 Mo16 K3 162.26(13) . 1_665
Mo34 Mo16 K3 63.06(12) . 1_665
O81 Mo16 K10 27.2(5) . .
O79 Mo16 K10 124.7(4) . .
O78 Mo16 K10 99.1(4) . .
S16 Mo16 K10 107.7(2) . .
S28 Mo16 K10 76.3(2) . .
O80 Mo16 K10 158.8(4) . .
Mo17 Mo16 K10 86.28(17) . .
Mo34 Mo16 K10 135.22(16) . .
K3 Mo16 K10 76.6(2) 1_665 .
O81 Mo16 K16 105.6(6) . .
O79 Mo16 K16 36.0(5) . .
O78 Mo16 K16 103.8(4) . .
S16 Mo16 K16 52.9(3) . .
S28 Mo16 K16 145.9(3) . .
O80 Mo16 K16 71.0(4) . .
Mo17 Mo16 K16 102.9(2) . .
Mo34 Mo16 K16 67.0(2) . .
K3 Mo16 K16 85.0(3) 1_665 .
K10 Mo16 K16 130.1(3) . .
O82 Mo17 O86 98.7(6) . .
O82 Mo17 O83 98.1(6) . .
O86 Mo17 O83 77.9(5) . .
O82 Mo17 S16 103.7(5) . .
O86 Mo17 S16 84.3(4) . .
O83 Mo17 S16 153.6(4) . .
O82 Mo17 S28 103.9(5) . .
O86 Mo17 S28 153.3(4) . .
O83 Mo17 S28 85.0(4) . .
S16 Mo17 S28 103.7(2) . .
O82 Mo17 Mo16 105.3(5) . .
O86 Mo17 Mo16 133.9(4) . .
O83 Mo17 Mo16 134.7(4) . .
S16 Mo17 Mo16 52.24(16) . .
S28 Mo17 Mo16 52.23(15) . .
O8 Mo18 O9 97.0(7) . .
O8 Mo18 O10 100.6(7) . .
O9 Mo18 O10 70.4(6) . .
O8 Mo18 S30 103.2(6) . .
O9 Mo18 S30 153.1(4) . .
O10 Mo18 S30 88.4(4) . .
O8 Mo18 S33 102.6(6) . .
O9 Mo18 S33 89.7(5) . .
O10 Mo18 S33 151.0(4) . .
S30 Mo18 S33 102.9(2) . .
O8 Mo18 O11 165.1(7) . .
O9 Mo18 O11 70.3(5) . .
O10 Mo18 O11 68.4(5) . .
S30 Mo18 O11 86.9(4) . .
S33 Mo18 O11 85.4(4) . .
O8 Mo18 Mo19 101.2(6) . .
O9 Mo18 Mo19 140.6(4) . .
O10 Mo18 Mo19 138.0(4) . .
S30 Mo18 Mo19 51.84(17) . .
S33 Mo18 Mo19 52.40(18) . .
O11 Mo18 Mo19 93.7(4) . .
O8 Mo18 K4' 52.2(8) . 1_545
O9 Mo18 K4' 61.7(7) . 1_545
O10 Mo18 K4' 54.0(7) . 1_545
S30 Mo18 K4' 118.8(6) . 1_545
S33 Mo18 K4' 134.1(6) . 1_545
O11 Mo18 K4' 113.4(6) . 1_545
Mo19 Mo18 K4' 151.7(5) . 1_545
O8 Mo18 K21 93.2(6) . .
O9 Mo18 K21 30.2(5) . .
O10 Mo18 K21 100.6(5) . .
S30 Mo18 K21 159.7(3) . .
S33 Mo18 K21 61.2(4) . .
O11 Mo18 K21 79.7(4) . .
Mo19 Mo18 K21 113.6(3) . .
K4' Mo18 K21 80.7(6) 1_545 .
O7 Mo19 O6 101.8(7) . .
O7 Mo19 O4 99.4(7) . .
O6 Mo19 O4 69.0(6) . .
O7 Mo19 S30 103.6(6) . .
O6 Mo19 S30 88.5(5) . .
O4 Mo19 S30 150.7(4) . .
O7 Mo19 S33 102.0(6) . .
O6 Mo19 S33 150.3(4) . .
O4 Mo19 S33 89.9(5) . .
S30 Mo19 S33 102.7(2) . .
O7 Mo19 O3 167.3(7) . .
O6 Mo19 O3 70.3(5) . .
O4 Mo19 O3 68.7(5) . .
S30 Mo19 O3 86.5(4) . .
S33 Mo19 O3 82.9(4) . .
O7 Mo19 Mo18 101.0(6) . .
O6 Mo19 Mo18 138.1(4) . .
O4 Mo19 Mo18 139.7(4) . .
S30 Mo19 Mo18 52.03(17) . .
S33 Mo19 Mo18 51.96(17) . .
O3 Mo19 Mo18 91.2(4) . .
O30 Mo20 O28 101.2(6) . .
O30 Mo20 O74 91.1(6) . 2_776
O28 Mo20 O74 77.7(5) . 2_776
O30 Mo20 S1 100.9(5) . .
O28 Mo20 S1 87.8(4) . .
O74 Mo20 S1 162.8(4) 2_776 .
O30 Mo20 S29 100.8(5) . .
O28 Mo20 S29 153.3(4) . .
O74 Mo20 S29 87.0(4) 2_776 .
S1 Mo20 S29 102.7(2) . .
O30 Mo20 O29 165.9(6) . .
O28 Mo20 O29 71.1(4) . .
O74 Mo20 O29 75.9(5) 2_776 .
S1 Mo20 O29 90.7(4) . .
S29 Mo20 O29 84.2(3) . .
O30 Mo20 Mo21 96.0(5) . .
O28 Mo20 Mo21 138.9(3) . .
O74 Mo20 Mo21 139.3(4) 2_776 .
S1 Mo20 Mo21 52.22(15) . .
S29 Mo20 Mo21 52.26(16) . .
O29 Mo20 Mo21 97.4(3) . .
O30 Mo20 K6 37.8(6) . .
O28 Mo20 K6 138.2(5) . .
O74 Mo20 K6 92.1(5) 2_776 .
S1 Mo20 K6 105.0(4) . .
S29 Mo20 K6 63.1(4) . .
O29 Mo20 K6 145.9(5) . .
Mo21 Mo20 K6 70.9(4) . .
O30 Mo20 K11 56.0(5) . 2_776
O28 Mo20 K11 63.3(4) . 2_776
O74 Mo20 K11 45.5(4) 2_776 2_776
S1 Mo20 K11 134.2(2) . 2_776
S29 Mo20 K11 119.2(2) . 2_776
O29 Mo20 K11 110.0(4) . 2_776
Mo21 Mo20 K11 150.7(2) . 2_776
K6 Mo20 K11 80.5(4) . 2_776
O31 Mo21 O33 98.1(7) . .
O31 Mo21 O32 100.1(7) . .
O33 Mo21 O32 70.0(6) . .
O31 Mo21 O34 167.1(7) . .
O33 Mo21 O34 70.5(6) . .
O32 Mo21 O34 70.8(5) . .
O31 Mo21 S1 102.9(6) . .
O33 Mo21 S1 88.0(4) . .
O32 Mo21 S1 150.1(4) . .
O34 Mo21 S1 83.1(4) . .
O31 Mo21 S29 103.9(6) . .
O33 Mo21 S29 152.3(5) . .
O32 Mo21 S29 89.6(5) . .
O34 Mo21 S29 85.5(4) . .
S1 Mo21 S29 103.0(2) . .
O31 Mo21 Mo20 100.3(6) . .
O33 Mo21 Mo20 139.1(4) . .
O32 Mo21 Mo20 140.2(4) . .
O34 Mo21 Mo20 92.4(4) . .
S1 Mo21 Mo20 52.39(15) . .
S29 Mo21 Mo20 52.43(15) . .
O31 Mo21 K6 43.3(7) . .
O33 Mo21 K6 141.2(6) . .
O32 Mo21 K6 107.0(5) . .
O34 Mo21 K6 147.1(5) . .
S1 Mo21 K6 102.8(4) . .
S29 Mo21 K6 61.5(4) . .
Mo20 Mo21 K6 68.0(3) . .
O35 Mo22 O33 99.9(8) . .
O35 Mo22 O32 99.4(7) . .
O33 Mo22 O32 70.4(6) . .
O35 Mo22 S3 103.7(7) . .
O33 Mo22 S3 151.6(4) . .
O32 Mo22 S3 90.2(5) . .
O35 Mo22 S4 102.2(6) . .
O33 Mo22 S4 87.8(5) . .
O32 Mo22 S4 151.6(4) . .
S3 Mo22 S4 102.2(3) . .
O35 Mo22 O34 165.5(7) . .
O33 Mo22 O34 68.6(5) . .
O32 Mo22 O34 68.9(5) . .
S3 Mo22 O34 85.4(4) . .
S4 Mo22 O34 86.5(4) . .
O35 Mo22 Mo23 102.1(6) . .
O33 Mo22 Mo23 136.9(4) . .
O32 Mo22 Mo23 139.7(5) . .
S3 Mo22 Mo23 51.81(18) . .
S4 Mo22 Mo23 51.5(2) . .
O34 Mo22 Mo23 92.4(4) . .
O35 Mo22 K3 40.9(6) . .
O33 Mo22 K3 109.0(4) . .
O32 Mo22 K3 140.3(4) . .
S3 Mo22 K3 99.2(2) . .
S4 Mo22 K3 63.29(19) . .
O34 Mo22 K3 149.8(4) . .
Mo23 Mo22 K3 68.51(13) . .
O35 Mo22 K22 100.8(7) . .
O33 Mo22 K22 105.9(5) . .
O32 Mo22 K22 36.3(5) . .
S3 Mo22 K22 54.3(3) . .
S4 Mo22 K22 150.6(4) . .
O34 Mo22 K22 75.1(4) . .
Mo23 Mo22 K22 105.7(3) . .
K3 Mo22 K22 131.4(3) . .
O36 Mo23 O37 100.9(7) . .
O36 Mo23 O38 98.8(8) . .
O37 Mo23 O38 69.4(7) . .
O36 Mo23 S4 102.9(7) . .
O37 Mo23 S4 87.7(5) . .
O38 Mo23 S4 151.1(5) . .
O36 Mo23 S3 102.6(6) . .
O37 Mo23 S3 151.2(5) . .
O38 Mo23 S3 90.8(5) . .
S4 Mo23 S3 102.8(3) . .
O36 Mo23 O39 164.8(8) . .
O37 Mo23 O39 68.9(5) . .
O38 Mo23 O39 67.4(6) . .
S4 Mo23 O39 88.3(4) . .
S3 Mo23 O39 84.5(4) . .
O36 Mo23 Mo22 101.8(7) . .
O37 Mo23 Mo22 137.2(5) . .
O38 Mo23 Mo22 140.3(5) . .
S4 Mo23 Mo22 52.04(18) . .
S3 Mo23 Mo22 51.8(2) . .
O39 Mo23 Mo22 93.2(4) . .
O36 Mo23 K3 41.0(7) . .
O37 Mo23 K3 109.1(4) . .
O38 Mo23 K3 139.7(5) . .
S4 Mo23 K3 63.6(2) . .
S3 Mo23 K3 99.5(2) . .
O39 Mo23 K3 151.9(4) . .
Mo22 Mo23 K3 68.96(12) . .
O36 Mo23 K14 99.6(7) . .
O37 Mo23 K14 105.6(6) . .
O38 Mo23 K14 37.1(5) . .
S4 Mo23 K14 151.0(3) . .
S3 Mo23 K14 54.2(4) . .
O39 Mo23 K14 73.4(4) . .
Mo22 Mo23 K14 105.6(3) . .
K3 Mo23 K14 131.1(3) . .
O40 Mo24 O37 97.9(7) . .
O40 Mo24 O38 101.7(7) . .
O37 Mo24 O38 69.9(6) . .
O40 Mo24 O39 167.5(7) . .
O37 Mo24 O39 70.9(6) . .
O38 Mo24 O39 69.7(6) . .
O40 Mo24 S5 103.1(6) . .
O37 Mo24 S5 153.3(5) . .
O38 Mo24 S5 89.7(5) . .
O39 Mo24 S5 86.3(4) . .
O40 Mo24 S34 103.4(6) . .
O37 Mo24 S34 88.5(5) . .
O38 Mo24 S34 148.8(5) . .
O39 Mo24 S34 82.3(4) . .
S5 Mo24 S34 102.3(2) . .
O40 Mo24 Mo25 99.5(6) . .
O37 Mo24 Mo25 139.6(4) . .
O38 Mo24 Mo25 139.8(5) . .
O39 Mo24 Mo25 92.8(4) . .
S5 Mo24 Mo25 52.17(16) . .
S34 Mo24 Mo25 52.07(16) . .
O40 Mo24 K27 97.7(6) . .
O37 Mo24 K27 35.2(5) . .
O38 Mo24 K27 104.4(5) . .
O39 Mo24 K27 76.5(5) . .
S5 Mo24 K27 152.0(3) . .
S34 Mo24 K27 54.1(3) . .
Mo25 Mo24 K27 106.2(2) . .
O42 Mo25 O43 98.9(6) . .
O42 Mo25 O84 91.9(7) . 2_776
O43 Mo25 O84 78.1(5) . 2_776
O42 Mo25 S34 100.3(6) . .
O43 Mo25 S34 87.7(4) . .
O84 Mo25 S34 162.6(4) 2_776 .
O42 Mo25 S5 102.4(6) . .
O43 Mo25 S5 154.3(4) . .
O84 Mo25 S5 87.2(4) 2_776 .
S34 Mo25 S5 102.1(2) . .
O42 Mo25 O41 166.8(7) . .
O43 Mo25 O41 72.3(4) . .
O84 Mo25 O41 76.9(5) 2_776 .
S34 Mo25 O41 89.4(4) . .
S5 Mo25 O41 84.0(3) . .
O42 Mo25 Mo24 96.5(6) . .
O43 Mo25 Mo24 138.9(4) . .
O84 Mo25 Mo24 139.2(4) 2_776 .
S34 Mo25 Mo24 52.06(15) . .
S5 Mo25 Mo24 51.99(17) . .
O41 Mo25 Mo24 96.5(4) . .
O58 Mo26 O56 98.5(6) . .
O58 Mo26 O57 99.4(7) . .
O56 Mo26 O57 69.9(6) . .
O58 Mo26 S2 102.9(6) . .
O56 Mo26 S2 87.3(4) . .
O57 Mo26 S2 150.2(4) . .
O58 Mo26 S21 103.2(6) . .
O56 Mo26 S21 153.1(4) . .
O57 Mo26 S21 90.9(4) . .
S2 Mo26 S21 102.9(2) . .
O58 Mo26 O59 164.1(7) . .
O56 Mo26 O59 68.5(5) . .
O57 Mo26 O59 68.0(5) . .
S2 Mo26 O59 86.2(4) . .
S21 Mo26 O59 87.2(4) . .
O58 Mo26 Mo4 101.9(6) . .
O56 Mo26 Mo4 137.3(4) . .
O57 Mo26 Mo4 140.8(4) . .
S2 Mo26 Mo4 51.82(15) . .
S21 Mo26 Mo4 52.29(16) . .
O59 Mo26 Mo4 94.0(3) . .
O51 Mo27 O50 99.9(6) . .
O51 Mo27 O53 97.8(6) . .
O50 Mo27 O53 76.1(5) . .
O51 Mo27 S15 100.7(5) . .
O50 Mo27 S15 155.0(4) . .
O53 Mo27 S15 87.3(4) . .
O51 Mo27 S14 101.3(5) . .
O50 Mo27 S14 87.4(4) . .
O53 Mo27 S14 156.6(5) . .
S15 Mo27 S14 102.2(2) . .
O51 Mo27 Mo11 95.2(5) . .
O50 Mo27 Mo11 139.1(4) . .
O53 Mo27 Mo11 139.0(4) . .
S15 Mo27 Mo11 52.04(14) . .
S14 Mo27 Mo11 52.35(15) . .
O51 Mo27 K9' 82.5(5) . .
O50 Mo27 K9' 36.4(5) . .
O53 Mo27 K9' 47.4(5) . .
S15 Mo27 K9' 134.2(3) . .
S14 Mo27 K9' 122.2(3) . .
Mo11 Mo27 K9' 173.6(3) . .
O51 Mo27 K15 36.7(6) . 2_675
O50 Mo27 K15 135.5(5) . 2_675
O53 Mo27 K15 96.7(5) . 2_675
S15 Mo27 K15 64.1(4) . 2_675
S14 Mo27 K15 106.7(4) . 2_675
Mo11 Mo27 K15 72.1(3) . 2_675
K9' Mo27 K15 108.7(4) . 2_675
O51 Mo27 K8 39.8(5) . .
O50 Mo27 K8 101.2(4) . .
O53 Mo27 K8 137.2(5) . .
S15 Mo27 K8 103.7(2) . .
S14 Mo27 K8 61.8(2) . .
Mo11 Mo27 K8 68.19(17) . .
K9' Mo27 K8 106.8(3) . .
K15 Mo27 K8 55.0(4) 2_675 .
O13 Mo28 O15 97.3(7) . .
O13 Mo28 O16 98.5(7) . .
O15 Mo28 O16 76.1(5) . .
O13 Mo28 S20 102.7(6) . .
O15 Mo28 S20 155.7(5) . .
O16 Mo28 S20 87.3(4) . .
O13 Mo28 S27 100.3(6) . .
O15 Mo28 S27 87.5(4) . .
O16 Mo28 S27 156.4(5) . .
S20 Mo28 S27 102.3(2) . .
O13 Mo28 Mo29 96.2(5) . .
O15 Mo28 Mo29 139.0(4) . .
O16 Mo28 Mo29 139.3(4) . .
S20 Mo28 Mo29 52.45(15) . .
S27 Mo28 Mo29 52.02(15) . .
O13 Mo28 K9 82.5(5) . .
O15 Mo28 K9 39.3(4) . .
O16 Mo28 K9 43.3(4) . .
S20 Mo28 K9 130.1(2) . .
S27 Mo28 K9 125.9(2) . .
Mo29 Mo28 K9 177.3(2) . .
O13 Mo28 K26 45.2(7) . .
O15 Mo28 K26 93.4(6) . .
O16 Mo28 K26 141.3(6) . .
S20 Mo28 K26 110.6(5) . .
S27 Mo28 K26 55.1(5) . .
Mo29 Mo28 K26 70.0(5) . .
K9 Mo28 K26 107.6(5) . .
O12 Mo29 O9 98.4(7) . .
O12 Mo29 O10 99.7(7) . .
O9 Mo29 O10 70.8(6) . .
O12 Mo29 O11 166.9(6) . .
O9 Mo29 O11 71.7(5) . .
O10 Mo29 O11 69.2(5) . .
O12 Mo29 S27 104.8(6) . .
O9 Mo29 S27 87.9(5) . .
O10 Mo29 S27 149.6(4) . .
O11 Mo29 S27 83.9(4) . .
O12 Mo29 S20 102.0(6) . .
O9 Mo29 S20 153.7(5) . .
O10 Mo29 S20 89.3(4) . .
O11 Mo29 S20 85.4(4) . .
S27 Mo29 S20 102.7(2) . .
O12 Mo29 Mo28 99.3(5) . .
O9 Mo29 Mo28 139.6(4) . .
O10 Mo29 Mo28 139.9(4) . .
O11 Mo29 Mo28 93.9(3) . .
S27 Mo29 Mo28 52.50(15) . .
S20 Mo29 Mo28 52.34(15) . .
O12 Mo29 K4' 64.1(7) . 1_545
O9 Mo29 K4' 53.5(7) . 1_545
O10 Mo29 K4' 45.9(6) . 1_545
O11 Mo29 K4' 102.8(6) . 1_545
S27 Mo29 K4' 134.1(5) . 1_545
S20 Mo29 K4' 122.9(5) . 1_545
Mo28 Mo29 K4' 162.5(5) . 1_545
O12 Mo29 K21 94.7(7) . .
O9 Mo29 K21 31.2(5) . .
O10 Mo29 K21 102.1(5) . .
O11 Mo29 K21 81.3(5) . .
S27 Mo29 K21 58.7(3) . .
S20 Mo29 K21 158.1(3) . .
Mo28 Mo29 K21 111.1(3) . .
K4' Mo29 K21 77.3(6) 1_545 .
O12 Mo29 K26 50.1(7) . .
O9 Mo29 K26 96.1(6) . .
O10 Mo29 K26 146.2(6) . .
O11 Mo29 K26 137.7(6) . .
S27 Mo29 K26 54.7(5) . .
S20 Mo29 K26 109.8(5) . .
Mo28 Mo29 K26 69.1(5) . .
K4' Mo29 K26 101.0(7) 1_545 .
K21 Mo29 K26 70.5(6) . .
O69 Mo30 O68 101.4(6) . .
O69 Mo30 O70 88.8(6) . .
O68 Mo30 O70 78.5(5) . .
O69 Mo30 S19 100.7(5) . .
O68 Mo30 S19 87.0(4) . .
O70 Mo30 S19 164.1(4) . .
O69 Mo30 S9 101.3(5) . .
O68 Mo30 S9 152.7(3) . .
O70 Mo30 S9 87.1(4) . .
S19 Mo30 S9 103.27(19) . .
O69 Mo30 O104 163.6(6) . .
O68 Mo30 O104 70.2(4) . .
O70 Mo30 O104 75.8(4) . .
S19 Mo30 O104 93.1(3) . .
S9 Mo30 O104 83.9(3) . .
O69 Mo30 Mo31 97.3(5) . .
O68 Mo30 Mo31 137.8(3) . .
O70 Mo30 Mo31 139.7(4) . .
S19 Mo30 Mo31 52.25(14) . .
S9 Mo30 Mo31 52.58(14) . .
O104 Mo30 Mo31 98.2(3) . .
O69 Mo30 K7 38.3(5) . .
O68 Mo30 K7 137.9(4) . .
O70 Mo30 K7 87.4(4) . .
S19 Mo30 K7 108.0(2) . .
S9 Mo30 K7 63.09(19) . .
O104 Mo30 K7 143.8(3) . .
Mo31 Mo30 K7 74.20(16) . .
O69 Mo30 K19 50.5(6) . .
O68 Mo30 K19 68.1(4) . .
O70 Mo30 K19 46.8(4) . .
S19 Mo30 K19 132.8(3) . .
S9 Mo30 K19 117.3(3) . .
O104 Mo30 K19 113.3(4) . .
Mo31 Mo30 K19 146.4(3) . .
K7 Mo30 K19 73.4(3) . .
O69 Mo30 K19' 60.1(7) . .
O68 Mo30 K19' 62.5(7) . .
O70 Mo30 K19' 39.9(7) . .
S19 Mo30 K19' 136.5(7) . .
S9 Mo30 K19' 118.1(6) . .
O104 Mo30 K19' 103.6(6) . .
Mo31 Mo30 K19' 155.3(6) . .
K7 Mo30 K19' 81.3(6) . .
O103 Mo31 O99 100.4(6) . .
O103 Mo31 O98 99.3(6) . .
O99 Mo31 O98 69.5(5) . .
O103 Mo31 O102 167.6(6) . .
O99 Mo31 O102 70.1(4) . .
O98 Mo31 O102 70.2(5) . .
O103 Mo31 S19 103.4(5) . .
O99 Mo31 S19 149.3(4) . .
O98 Mo31 S19 87.5(4) . .
O102 Mo31 S19 83.2(3) . .
O103 Mo31 S9 103.0(5) . .
O99 Mo31 S9 90.2(4) . .
O98 Mo31 S9 152.3(4) . .
O102 Mo31 S9 85.5(4) . .
S19 Mo31 S9 102.97(19) . .
O103 Mo31 Mo30 100.9(5) . .
O99 Mo31 Mo30 140.2(4) . .
O98 Mo31 Mo30 138.1(4) . .
O102 Mo31 Mo30 91.5(3) . .
S19 Mo31 Mo30 52.20(14) . .
S9 Mo31 Mo30 52.32(13) . .
O103 Mo31 K7 47.2(5) . .
O99 Mo31 K7 110.4(4) . .
O98 Mo31 K7 146.5(4) . .
O102 Mo31 K7 142.8(4) . .
S19 Mo31 K7 100.04(19) . .
S9 Mo31 K7 57.58(19) . .
Mo30 Mo31 K7 63.88(14) . .
O103 Mo31 K23 97.8(5) . .
O99 Mo31 K23 105.3(5) . .
O98 Mo31 K23 36.1(5) . .
O102 Mo31 K23 77.7(4) . .
S19 Mo31 K23 52.5(3) . .
S9 Mo31 K23 151.3(3) . .
Mo30 Mo31 K23 104.7(3) . .
K7 Mo31 K23 133.2(3) . .
O87 Mo32 O75 92.3(6) . .
O87 Mo32 O72 91.6(6) . .
O75 Mo32 O72 80.9(6) . .
O87 Mo32 S6 102.0(5) . .
O75 Mo32 S6 85.3(5) . .
O72 Mo32 S6 161.0(4) . .
O87 Mo32 S31 102.1(5) . .
O75 Mo32 S31 159.9(4) . .
O72 Mo32 S31 84.7(4) . .
S6 Mo32 S31 105.0(2) . .
O87 Mo32 O110 169.3(6) . .
O75 Mo32 O110 79.5(5) . .
O72 Mo32 O110 80.4(5) . .
S6 Mo32 O110 84.2(4) . .
S31 Mo32 O110 84.4(4) . .
O87 Mo32 Mo10 100.3(5) . .
O75 Mo32 Mo10 138.2(4) . .
O72 Mo32 Mo10 137.6(4) . .
S6 Mo32 Mo10 53.25(17) . .
S31 Mo32 Mo10 53.04(16) . .
O110 Mo32 Mo10 90.4(3) . .
O87 Mo32 K13 28.4(5) . .
O75 Mo32 K13 113.3(5) . .
O72 Mo32 K13 112.9(4) . .
S6 Mo32 K13 84.6(3) . .
S31 Mo32 K13 85.2(3) . .
O110 Mo32 K13 162.2(4) . .
Mo10 Mo32 K13 71.8(2) . .
O76 Mo33 O73 100.6(6) . .
O76 Mo33 O71 100.8(6) . .
O73 Mo33 O71 77.6(5) . .
O76 Mo33 S23 102.9(6) . .
O73 Mo33 S23 152.7(4) . .
O71 Mo33 S23 84.4(4) . .
O76 Mo33 S32 103.2(5) . .
O73 Mo33 S32 84.2(4) . .
O71 Mo33 S32 152.1(4) . .
S23 Mo33 S32 103.7(2) . .
O76 Mo33 Mo34 103.2(5) . .
O73 Mo33 Mo34 133.9(4) . .
O71 Mo33 Mo34 134.0(4) . .
S23 Mo33 Mo34 52.31(14) . .
S32 Mo33 Mo34 52.30(16) . .
O77 Mo34 O78 97.2(6) . .
O77 Mo34 O79 99.2(7) . .
O78 Mo34 O79 70.8(5) . .
O77 Mo34 O80 168.0(6) . .
O78 Mo34 O80 72.8(5) . .
O79 Mo34 O80 71.6(5) . .
O77 Mo34 S23 103.0(5) . .
O78 Mo34 S23 153.0(4) . .
O79 Mo34 S23 88.3(4) . .
O80 Mo34 S23 84.8(4) . .
O77 Mo34 S32 102.7(6) . .
O78 Mo34 S32 89.2(4) . .
O79 Mo34 S32 152.0(4) . .
O80 Mo34 S32 84.0(4) . .
S23 Mo34 S32 103.4(2) . .
O77 Mo34 Mo33 102.9(5) . .
O78 Mo34 Mo33 139.4(4) . .
O79 Mo34 Mo33 137.9(4) . .
O80 Mo34 Mo33 89.1(3) . .
S23 Mo34 Mo33 52.05(15) . .
S32 Mo34 Mo33 52.25(15) . .
O77 Mo34 Mo16 121.9(5) . .
O78 Mo34 Mo16 40.8(4) . .
O79 Mo34 Mo16 40.9(4) . .
O80 Mo34 Mo16 46.1(3) . .
S23 Mo34 Mo16 112.35(16) . .
S32 Mo34 Mo16 111.55(17) . .
Mo33 Mo34 Mo16 135.24(8) . .
O77 Mo34 K3 56.1(5) . 1_665
O78 Mo34 K3 52.1(4) . 1_665
O79 Mo34 K3 56.0(4) . 1_665
O80 Mo34 K3 111.8(3) . 1_665
S23 Mo34 K3 128.65(18) . 1_665
S32 Mo34 K3 125.72(19) . 1_665
Mo33 Mo34 K3 158.97(13) . 1_665
Mo16 Mo34 K3 65.74(12) . 1_665
O77 Mo34 K16 106.2(6) . .
O78 Mo34 K16 104.5(5) . .
O79 Mo34 K16 35.6(4) . .
O80 Mo34 K16 71.0(4) . .
S23 Mo34 K16 52.7(3) . .
S32 Mo34 K16 145.9(3) . .
Mo33 Mo34 K16 103.2(2) . .
Mo16 Mo34 K16 66.9(2) . .
K3 Mo34 K16 86.0(3) 1_665 .
O26 Se1 O27 97.8(6) . .
O26 Se1 O28 98.1(6) . .
O27 Se1 O28 100.7(6) . .
O26 Se1 K5 80.6(4) . .
O27 Se1 K5 37.0(5) . .
O28 Se1 K5 71.0(4) . .
O111 Se2 O16 102.1(9) . .
O111 Se2 O17 99.6(9) . .
O16 Se2 O17 96.6(7) . .
O111 Se2 K24' 73.7(12) . .
O16 Se2 K24' 137.8(10) . .
O17 Se2 K24' 125.5(11) . .
O111 Se2 K9' 87.6(8) . .
O16 Se2 K9' 63.1(5) . .
O17 Se2 K9' 38.9(6) . .
K24' Se2 K9' 153.9(10) . .
O111 Se2 K9" 78.0(10) . .
O16 Se2 K9" 68.3(7) . .
O17 Se2 K9" 40.5(7) . .
O44 Se3 O43 102.0(6) . .
O44 Se3 O45 96.2(6) . .
O43 Se3 O45 99.0(6) . .
O44 Se3 K5 45.0(4) . .
O43 Se3 K5 78.8(4) . .
O45 Se3 K5 62.5(4) . .
O49 Se4 O48 103.2(8) . .
O49 Se4 O50 103.5(8) . .
O48 Se4 O50 94.7(7) . .
O49 Se4 K9" 90.9(9) . .
O48 Se4 K9" 53.6(7) . .
O50 Se4 K9" 46.7(7) . .
O49 Se4 K9' 100.8(7) . .
O48 Se4 K9' 54.8(6) . .
O50 Se4 K9' 41.2(5) . .
O25 Se5 O24 95.1(6) . .
O25 Se5 O91 99.5(6) . .
O24 Se5 O91 101.5(6) . .
O25 Se5 K2 63.2(4) . .
O24 Se5 K2 46.5(4) . .
O91 Se5 K2 75.0(4) . .
O68 Se6 O67 98.8(6) . .
O68 Se6 O23 101.0(6) . .
O67 Se6 O23 99.0(6) . .
O68 Se6 K2 69.7(4) . .
O67 Se6 K2 82.7(4) . .
O23 Se6 K2 38.2(4) . .
O18 Se7 O15 102.3(8) . .
O18 Se7 O19 101.4(6) . .
O15 Se7 O19 95.6(6) . .
O18 Se7 K9 101.1(6) . .
O15 Se7 K9 39.9(5) . .
O19 Se7 K9 56.4(5) . .
O18 Se7 K21 39.9(6) . 2_765
O15 Se7 K21 107.3(6) . 2_765
O19 Se7 K21 137.7(5) . 2_765
K9 Se7 K21 130.7(4) . 2_765
O54 Se8 O53 104.1(8) . .
O54 Se8 O20 100.9(7) . .
O53 Se8 O20 96.6(6) . .
O54 Se8 K9 93.3(7) . .
O53 Se8 K9 60.4(5) . .
O20 Se8 K9 39.9(5) . .
O80 Se9 O110 99.6(7) . .
O80 Se9 O109 100.5(7) . .
O110 Se9 O109 105.1(6) . .
O90 Se10 O89 96.5(6) . .
O90 Se10 O86 102.3(6) . .
O89 Se10 O86 97.9(6) . .
O90 Se10 K12 85.9(5) . .
O89 Se10 K12 53.9(5) . .
O86 Se10 K12 49.2(5) . .
O84 Se11 O85 96.9(6) . .
O84 Se11 O83 101.4(6) . .
O85 Se11 O83 96.5(7) . .
O84 Se11 K12 84.1(5) . .
O85 Se11 K12 53.0(5) . .
O83 Se11 K12 49.5(5) . .
O74 Se12 O73 101.2(6) . .
O74 Se12 O75 96.1(7) . .
O73 Se12 O75 99.1(7) . .
O70 Se13 O72 95.0(6) . .
O70 Se13 O71 100.5(6) . .
O72 Se13 O71 97.6(7) . .
Mo21 S1 Mo20 75.39(19) . .
Mo21 S1 K24 91.9(4) . .
Mo20 S1 K24 166.5(4) . .
Mo4 S2 Mo26 76.27(19) . .
Mo4 S2 K15 149.5(4) . .
Mo26 S2 K15 113.3(4) . .
Mo23 S3 Mo22 76.4(2) . .
Mo23 S3 K14 91.2(4) . .
Mo22 S3 K14 165.3(4) . .
Mo23 S3 K22 165.2(4) . .
Mo22 S3 K22 91.4(4) . .
K14 S3 K22 99.6(5) . .
Mo23 S4 Mo22 76.5(2) . .
Mo23 S4 K24 163.6(4) . .
Mo22 S4 K24 91.5(4) . .
Mo23 S4 K27 92.2(4) . .
Mo22 S4 K27 162.9(4) . .
K24 S4 K27 96.8(4) . .
Mo23 S4 K3 81.1(2) . .
Mo22 S4 K3 81.2(2) . .
K24 S4 K3 108.4(4) . .
K27 S4 K3 110.0(3) . .
Mo24 S5 Mo25 75.84(19) . .
Mo24 S5 K14 88.8(4) . .
Mo25 S5 K14 158.6(4) . .
Mo10 S6 Mo32 73.4(2) . .
Mo10 S6 K5 129.4(3) . 2_776
Mo32 S6 K5 126.1(3) . 2_776
Mo9 S7 Mo5 74.67(16) . .
Mo13 S8 Mo1 74.66(15) . .
Mo30 S9 Mo31 75.11(16) . .
Mo30 S9 K7 80.0(2) . .
Mo31 S9 K7 87.7(2) . .
Mo12 S10 Mo3 75.14(17) . .
Mo12 S10 K20 89.9(4) . .
Mo3 S10 K20 164.4(4) . .
Mo12 S10 K11 95.3(3) . 2_776
Mo3 S10 K11 90.1(3) . 2_776
K20 S10 K11 86.9(4) . 2_776
Mo5 S11 Mo9 74.67(16) . .
Mo5 S11 K27 88.9(4) . .
Mo9 S11 K27 108.6(4) . .
Mo7 S12 Mo2 76.03(16) . .
Mo7 S12 K19 86.4(3) . .
Mo2 S12 K19 89.7(3) . .
Mo7 S12 K19' 90.3(7) . .
Mo2 S12 K19' 81.8(7) . .
Mo14 S13 Mo6 76.11(17) . .
Mo14 S13 K16 121.6(3) . .
Mo6 S13 K16 123.9(3) . .
Mo14 S13 K1 84.47(17) . 2_775
Mo6 S13 K1 80.86(17) . 2_775
K16 S13 K1 145.9(3) . 2_775
Mo14 S13 K18 153.9(4) . .
Mo6 S13 K18 114.7(4) . .
K16 S13 K18 73.6(5) . .
K1 S13 K18 74.6(4) 2_775 .
Mo11 S14 Mo27 74.70(18) . .
Mo11 S14 K8 81.8(2) . .
Mo27 S14 K8 83.7(3) . .
Mo11 S15 Mo27 75.51(18) . .
Mo11 S15 K15 84.8(4) . 2_675
Mo27 S15 K15 81.5(4) . 2_675
Mo17 S16 Mo16 76.02(18) . .
Mo17 S16 K16 159.4(4) . .
Mo16 S16 K16 92.9(4) . .
Mo2 S17 Mo7 75.03(16) . .
Mo8 S18 Mo15 75.65(17) . .
Mo30 S19 Mo31 75.54(17) . .
Mo30 S19 K23 168.4(4) . .
Mo31 S19 K23 93.3(3) . .
Mo28 S20 Mo29 75.2(2) . .
Mo28 S20 K24' 134.7(9) . .
Mo29 S20 K24' 139.8(9) . .
Mo26 S21 Mo4 75.55(18) . .
Mo8 S22 Mo15 76.13(16) . .
Mo33 S23 Mo34 75.64(18) . .
Mo33 S23 K16 159.8(4) . .
Mo34 S23 K16 93.1(3) . .
Mo6 S24 Mo14 76.54(17) . .
Mo6 S24 K1 142.2(2) . .
Mo14 S24 K1 128.2(2) . .
Mo6 S24 K23 89.7(3) . .
Mo14 S24 K23 163.3(3) . .
K1 S24 K23 68.4(3) . .
Mo13 S25 Mo1 74.33(15) . .
Mo12 S26 Mo3 75.27(18) . .
Mo12 S26 K25 90.9(7) . .
Mo3 S26 K25 166.0(8) . .
Mo29 S27 Mo28 75.5(2) . .
Mo29 S27 K26 90.8(6) . .
Mo28 S27 K26 89.8(6) . .
Mo29 S27 K21 140.5(4) . 2_765
Mo28 S27 K21 128.6(4) . 2_765
K26 S27 K21 62.5(7) . 2_765
Mo29 S27 K21 86.7(3) . .
Mo28 S27 K21 161.9(4) . .
K26 S27 K21 87.3(7) . .
K21 S27 K21 64.9(5) 2_765 .
Mo17 S28 Mo16 75.86(19) . .
Mo21 S29 Mo20 75.32(19) . .
Mo21 S29 K6 84.1(4) . .
Mo20 S29 K6 81.8(4) . .
Mo21 S29 K22 89.1(3) . .
Mo20 S29 K22 160.3(4) . .
K6 S29 K22 108.9(5) . .
Mo19 S30 Mo18 76.1(2) . .
Mo19 S30 K7 152.4(3) . 1_545
Mo18 S30 K7 129.0(3) . 1_545
Mo19 S30 K20 87.6(3) . .
Mo18 S30 K20 161.3(3) . .
K7 S30 K20 69.0(4) 1_545 .
Mo10 S31 Mo32 73.5(2) . .
Mo10 S31 K2 130.9(3) . .
Mo32 S31 K2 130.4(3) . .
Mo33 S32 Mo34 75.45(18) . .
Mo18 S33 Mo19 75.6(2) . .
Mo18 S33 K21 84.6(4) . .
Mo19 S33 K21 160.2(4) . .
Mo24 S34 Mo25 75.87(19) . .
Mo24 S34 K27 91.7(3) . .
Mo25 S34 K27 167.4(4) . .
O124 K1 O122 118.7(7) . .
O124 K1 O106 107.0(5) . .
O122 K1 O106 72.9(5) . .
O124 K1 O97 80.7(5) . 2_775
O122 K1 O97 135.5(5) . 2_775
O106 K1 O97 143.6(4) . 2_775
O124 K1 O114 77.9(5) . .
O122 K1 O114 145.2(6) . .
O106 K1 O114 73.0(4) . .
O97 K1 O114 74.0(4) 2_775 .
O124 K1 O96 139.6(5) . 2_775
O122 K1 O96 63.4(5) . 2_775
O106 K1 O96 111.4(4) . 2_775
O97 K1 O96 76.2(4) 2_775 2_775
O114 K1 O96 125.1(4) . 2_775
O124 K1 S24 138.0(5) . .
O122 K1 S24 102.9(6) . .
O106 K1 S24 79.2(3) . .
O97 K1 S24 72.7(3) 2_775 .
O114 K1 S24 64.0(3) . .
O96 K1 S24 63.5(3) 2_775 .
O124 K1 S13 82.0(4) . 2_775
O122 K1 S13 82.9(5) . 2_775
O106 K1 S13 155.7(3) . 2_775
O97 K1 S13 59.1(3) 2_775 2_775
O114 K1 S13 131.3(3) . 2_775
O96 K1 S13 57.7(3) 2_775 2_775
S24 K1 S13 109.58(18) . 2_775
O124 K1 Mo6 84.1(4) . 2_775
O122 K1 Mo6 113.9(4) . 2_775
O106 K1 Mo6 162.7(3) . 2_775
O97 K1 Mo6 23.2(3) 2_775 2_775
O114 K1 Mo6 97.2(3) . 2_775
O96 K1 Mo6 62.2(2) 2_775 2_775
S24 K1 Mo6 83.73(14) . 2_775
S13 K1 Mo6 36.51(10) 2_775 2_775
O124 K1 K23 151.4(5) . .
O122 K1 K23 49.0(6) . .
O106 K1 K23 47.4(4) . .
O97 K1 K23 127.0(4) 2_775 .
O114 K1 K23 101.1(4) . .
O96 K1 K23 64.0(4) 2_775 .
S24 K1 K23 59.1(3) . .
S13 K1 K23 116.6(3) 2_775 .
Mo6 K1 K23 124.0(3) 2_775 .
O124 K1 Mo14 116.7(4) . 2_775
O122 K1 Mo14 73.8(4) . 2_775
O106 K1 Mo14 134.0(3) . 2_775
O97 K1 Mo14 61.8(3) 2_775 2_775
O114 K1 Mo14 128.6(3) . 2_775
O96 K1 Mo14 23.1(2) 2_775 2_775
S24 K1 Mo14 78.22(13) . 2_775
S13 K1 Mo14 35.49(10) 2_775 2_775
Mo6 K1 Mo14 42.82(6) 2_775 2_775
K23 K1 Mo14 86.6(3) . 2_775
O124 K1 K18 38.0(5) . 2_775
O122 K1 K18 87.8(6) . 2_775
O106 K1 K18 120.9(4) . 2_775
O97 K1 K18 87.5(4) 2_775 2_775
O114 K1 K18 115.7(4) . 2_775
O96 K1 K18 107.8(4) 2_775 2_775
S24 K1 K18 159.6(3) . 2_775
S13 K1 K18 53.9(3) 2_775 2_775
Mo6 K1 K18 76.0(3) 2_775 2_775
K23 K1 K18 136.1(4) . 2_775
Mo14 K1 K18 88.4(3) 2_775 2_775
O24 K2 O23 55.2(4) . .
O24 K2 O120 94.8(5) . .
O23 K2 O120 71.7(4) . .
O24 K2 O117 142.5(4) . .
O23 K2 O117 87.6(4) . .
O120 K2 O117 75.2(5) . .
O24 K2 O121 95.1(4) . .
O23 K2 O121 147.1(5) . .
O120 K2 O121 100.6(5) . .
O117 K2 O121 122.1(5) . .
O24 K2 S31 132.3(3) . .
O23 K2 S31 139.2(4) . .
O120 K2 S31 131.8(4) . .
O117 K2 S31 71.9(4) . .
O121 K2 S31 69.9(4) . .
O24 K2 O25 47.8(3) . .
O23 K2 O25 85.6(4) . .
O120 K2 O25 69.5(4) . .
O117 K2 O25 144.4(4) . .
O121 K2 O25 62.2(4) . .
S31 K2 O25 131.0(3) . .
O24 K2 O104 85.5(4) . .
O23 K2 O104 66.9(4) . .
O120 K2 O104 128.8(4) . .
O117 K2 O104 74.4(4) . .
O121 K2 O104 130.5(4) . .
S31 K2 O104 73.6(3) . .
O25 K2 O104 133.0(4) . .
O24 K2 O100 60.1(3) . .
O23 K2 O100 96.3(4) . .
O120 K2 O100 154.0(4) . .
O117 K2 O100 128.6(4) . .
O121 K2 O100 76.7(4) . .
S31 K2 O100 72.3(3) . .
O25 K2 O100 87.0(3) . .
O104 K2 O100 60.8(3) . .
O24 K2 Se5 26.1(2) . .
O23 K2 Se5 78.4(3) . .
O120 K2 Se5 92.5(4) . .
O117 K2 Se5 163.7(4) . .
O121 K2 Se5 69.9(3) . .
S31 K2 Se5 124.2(2) . .
O25 K2 Se5 27.4(2) . .
O104 K2 Se5 106.9(3) . .
O100 K2 Se5 62.0(2) . .
O24 K2 Se6 77.2(3) . .
O23 K2 Se6 22.4(2) . .
O120 K2 Se6 69.7(3) . .
O117 K2 Se6 65.3(3) . .
O121 K2 Se6 166.7(4) . .
S31 K2 Se6 123.2(2) . .
O25 K2 Se6 105.1(3) . .
O104 K2 Se6 60.5(2) . .
O100 K2 Se6 107.8(3) . .
Se5 K2 Se6 100.74(14) . .
O24 K2 Mo1 27.4(2) . .
O23 K2 Mo1 27.9(2) . .
O120 K2 Mo1 83.8(4) . .
O117 K2 Mo1 115.2(4) . .
O121 K2 Mo1 121.7(4) . .
S31 K2 Mo1 142.4(2) . .
O25 K2 Mo1 65.7(2) . .
O104 K2 Mo1 73.5(2) . .
O100 K2 Mo1 76.2(2) . .
Se5 K2 Mo1 51.78(9) . .
Se6 K2 Mo1 49.90(8) . .
O179 K3 O139 90.0(14) . .
O179 K3 O36 160.5(13) . .
O139 K3 O36 79.4(8) . .
O179 K3 O35 101.4(13) . .
O139 K3 O35 135.6(8) . .
O36 K3 O35 75.9(5) . .
O179 K3 O78 118.3(12) . 1_445
O139 K3 O78 132.6(8) . 1_445
O36 K3 O78 80.4(5) . 1_445
O35 K3 O78 78.5(4) . 1_445
O179 K3 O79 81.3(12) . 1_445
O139 K3 O79 108.1(8) . 1_445
O36 K3 O79 117.4(5) . 1_445
O35 K3 O79 116.0(4) . 1_445
O78 K3 O79 48.1(4) 1_445 1_445
O179 K3 O77 126.7(12) . 1_445
O139 K3 O77 75.8(8) . 1_445
O36 K3 O77 66.7(4) . 1_445
O35 K3 O77 124.7(5) . 1_445
O78 K3 O77 56.8(4) 1_445 1_445
O79 K3 O77 56.6(4) 1_445 1_445
O179 K3 O81 67.6(12) . 1_445
O139 K3 O81 152.8(8) . 1_445
O36 K3 O81 126.3(5) . 1_445
O35 K3 O81 67.0(4) . 1_445
O78 K3 O81 55.7(4) 1_445 1_445
O79 K3 O81 55.2(4) 1_445 1_445
O77 K3 O81 104.6(4) 1_445 1_445
O179 K3 S4 104.9(12) . .
O139 K3 S4 78.7(7) . .
O36 K3 S4 57.1(3) . .
O35 K3 S4 56.9(3) . .
O78 K3 S4 122.9(4) 1_445 .
O79 K3 S4 171.0(4) 1_445 .
O77 K3 S4 121.4(4) 1_445 .
O81 K3 S4 120.7(3) 1_445 .
O179 K3 Mo34 115.6(12) . 1_445
O139 K3 Mo34 100.3(7) . 1_445
O36 K3 Mo34 82.7(4) . 1_445
O35 K3 Mo34 112.4(4) . 1_445
O78 K3 Mo34 34.6(3) 1_445 1_445
O79 K3 Mo34 34.9(3) 1_445 1_445
O77 K3 Mo34 27.2(3) 1_445 1_445
O81 K3 Mo34 77.5(3) 1_445 1_445
S4 K3 Mo34 139.5(3) . 1_445
O179 K3 Mo16 84.1(12) . 1_445
O139 K3 Mo16 142.6(7) . 1_445
O36 K3 Mo16 114.2(4) . 1_445
O35 K3 Mo16 81.7(3) . 1_445
O78 K3 Mo16 34.3(3) 1_445 1_445
O79 K3 Mo16 34.5(3) 1_445 1_445
O77 K3 Mo16 78.4(3) 1_445 1_445
O81 K3 Mo16 26.3(2) 1_445 1_445
S4 K3 Mo16 138.5(2) . 1_445
Mo34 K3 Mo16 51.20(9) 1_445 1_445
O179 K3 Mo23 140.2(12) . .
O139 K3 Mo23 82.4(7) . .
O36 K3 Mo23 22.6(3) . .
O35 K3 Mo23 61.4(4) . .
O78 K3 Mo23 94.5(3) 1_445 .
O79 K3 Mo23 138.1(4) 1_445 .
O77 K3 Mo23 89.3(3) 1_445 .
O81 K3 Mo23 124.7(3) 1_445 .
S4 K3 Mo23 35.26(14) . .
Mo34 K3 Mo23 104.22(19) 1_445 .
Mo16 K3 Mo23 124.01(19) 1_445 .
O123 K4 O116 146.9(7) . .
O123 K4 O153 65.2(9) . .
O116 K4 O153 81.7(9) . .
O123 K4 O97 72.0(6) . .
O116 K4 O97 131.6(5) . .
O153 K4 O97 123.4(9) . .
O123 K4 O96 143.3(7) . 2_775
O116 K4 O96 62.0(4) . 2_775
O153 K4 O96 132.5(9) . 2_775
O97 K4 O96 72.2(4) . 2_775
O123 K4 O94 121.9(7) . 2_775
O116 K4 O94 88.0(5) . 2_775
O153 K4 O94 153.5(9) . 2_775
O97 K4 O94 81.4(4) . 2_775
O96 K4 O94 59.5(4) 2_775 2_775
O123 K4 O98 69.3(6) . .
O116 K4 O98 101.3(5) . .
O153 K4 O98 72.1(8) . .
O97 K4 O98 58.9(4) . .
O96 K4 O98 85.5(4) 2_775 .
O94 K4 O98 134.2(5) 2_775 .
O123 K4 O144 78.9(8) . 2_675
O116 K4 O144 97.1(8) . 2_675
O153 K4 O144 81.2(10) . 2_675
O97 K4 O144 125.1(8) . 2_675
O96 K4 O144 129.8(7) 2_775 2_675
O94 K4 O144 75.9(7) 2_775 2_675
O98 K4 O144 144.7(7) . 2_675
O123 K4 Mo14 143.0(6) . 2_775
O116 K4 Mo14 69.9(3) . 2_775
O153 K4 Mo14 151.2(8) . 2_775
O97 K4 Mo14 75.5(3) . 2_775
O96 K4 Mo14 25.5(2) 2_775 2_775
O94 K4 Mo14 34.0(3) 2_775 2_775
O98 K4 Mo14 108.0(3) . 2_775
O144 K4 Mo14 106.5(7) 2_675 2_775
O123 K4 Mo6 70.3(5) . .
O116 K4 Mo6 119.9(4) . .
O153 K4 Mo6 103.1(8) . .
O97 K4 Mo6 25.1(3) . .
O96 K4 Mo6 73.9(3) 2_775 .
O94 K4 Mo6 103.2(4) 2_775 .
O98 K4 Mo6 34.0(3) . .
O144 K4 Mo6 143.1(7) 2_675 .
Mo14 K4 Mo6 87.44(19) 2_775 .
O123 K4 K23 107.6(6) . .
O116 K4 K23 57.8(5) . .
O153 K4 K23 70.7(8) . .
O97 K4 K23 89.8(4) . .
O96 K4 K23 64.5(4) 2_775 .
O94 K4 K23 123.3(4) 2_775 .
O98 K4 K23 43.6(4) . .
O144 K4 K23 144.0(8) 2_675 .
Mo14 K4 K23 89.5(3) 2_775 .
Mo6 K4 K23 67.6(3) . .
O123 K4 K8 67.7(5) . 2_675
O116 K4 K8 88.8(4) . 2_675
O153 K4 K8 43.1(8) . 2_675
O97 K4 K8 138.7(4) . 2_675
O96 K4 K8 148.9(4) 2_775 2_675
O94 K4 K8 112.8(4) 2_775 2_675
O98 K4 K8 112.2(4) . 2_675
O144 K4 K8 38.1(7) 2_675 2_675
Mo14 K4 K8 137.4(3) 2_775 2_675
Mo6 K4 K8 134.7(3) . 2_675
K23 K4 K8 110.2(4) . 2_675
O156 K4' O8 116.9(15) 2_775 1_565
O156 K4' O10 110.2(13) 2_775 1_565
O8 K4' O10 63.9(8) 1_565 1_565
O156 K4' O99 149.6(15) 2_775 .
O8 K4' O99 61.7(8) 1_565 .
O10 K4' O99 96.4(10) 1_565 .
O156 K4' O97 94.7(12) 2_775 .
O8 K4' O97 102.2(10) 1_565 .
O10 K4' O97 154.8(13) 1_565 .
O99 K4' O97 58.6(7) . .
O156 K4' O9 72.2(11) 2_775 1_565
O8 K4' O9 58.2(8) 1_565 1_565
O10 K4' O9 49.2(6) 1_565 1_565
O99 K4' O9 119.2(11) . 1_565
O97 K4' O9 143.1(13) . 1_565
O156 K4' O202 71.9(15) 2_775 .
O8 K4' O202 171.2(17) 1_565 .
O10 K4' O202 114.1(15) 1_565 .
O99 K4' O202 111.1(15) . .
O97 K4' O202 76.3(12) . .
O9 K4' O202 127.8(14) 1_565 .
O156 K4' Mo18 108.6(13) 2_775 1_565
O8 K4' Mo18 28.4(4) 1_565 1_565
O10 K4' Mo18 38.2(5) 1_565 1_565
O99 K4' Mo18 83.1(8) . 1_565
O97 K4' Mo18 130.6(11) . 1_565
O9 K4' Mo18 37.4(5) 1_565 1_565
O202 K4' Mo18 151.8(14) . 1_565
O156 K4' Mo6 120.0(12) 2_775 .
O8 K4' Mo6 87.9(8) 1_565 .
O10 K4' Mo6 129.4(11) 1_565 .
O99 K4' Mo6 34.0(4) . .
O97 K4' Mo6 25.4(4) . .
O9 K4' Mo6 143.9(11) 1_565 .
O202 K4' Mo6 87.5(12) . .
Mo18 K4' Mo6 114.1(8) 1_565 .
O156 K4' Mo29 76.9(10) 2_775 1_565
O8 K4' Mo29 80.9(8) 1_565 1_565
O10 K4' Mo29 33.4(5) 1_565 1_565
O99 K4' Mo29 129.0(10) . 1_565
O97 K4' Mo29 171.5(11) . 1_565
O9 K4' Mo29 33.2(4) 1_565 1_565
O202 K4' Mo29 101.8(13) . 1_565
Mo18 K4' Mo29 52.9(4) 1_565 1_565
Mo6 K4' Mo29 162.8(10) . 1_565
O156 K4' K8 81.1(11) 2_775 2_675
O8 K4' K8 131.9(10) 1_565 2_675
O10 K4' K8 68.0(7) 1_565 2_675
O99 K4' K8 123.9(10) . 2_675
O97 K4' K8 121.4(10) . 2_675
O9 K4' K8 91.3(8) 1_565 2_675
O202 K4' K8 46.6(11) . 2_675
Mo18 K4' K8 105.2(7) 1_565 2_675
Mo6 K4' K8 123.0(8) . 2_675
Mo29 K4' K8 59.1(5) 1_565 2_675
O156 K4' K1 74.2(10) 2_775 2_775
O8 K4' K1 87.7(8) 1_565 2_775
O10 K4' K1 150.4(11) 1_565 2_775
O99 K4' K1 75.3(7) . 2_775
O97 K4' K1 33.8(4) . 2_775
O9 K4' K1 109.9(9) 1_565 2_775
O202 K4' K1 95.3(12) . 2_775
Mo18 K4' K1 112.2(8) 1_565 2_775
Mo6 K4' K1 51.8(4) . 2_775
Mo29 K4' K1 139.7(9) 1_565 2_775
K8 K4' K1 140.1(7) 2_675 2_775
O44 K5 O27 56.5(4) . .
O44 K5 O118 142.8(5) . .
O27 K5 O118 86.8(4) . .
O44 K5 O120 96.8(5) . .
O27 K5 O120 72.2(4) . .
O118 K5 O120 75.0(5) . .
O44 K5 O152 93.0(7) . 2_776
O27 K5 O152 147.1(8) . 2_776
O118 K5 O152 124.2(8) . 2_776
O120 K5 O152 103.0(8) . 2_776
O44 K5 S6 127.1(4) . 2_776
O27 K5 S6 137.2(4) . 2_776
O118 K5 S6 74.5(4) . 2_776
O120 K5 S6 135.0(4) . 2_776
O152 K5 S6 69.3(7) 2_776 2_776
O44 K5 O185 121.1(11) . 2_776
O27 K5 O185 139.9(11) . 2_776
O118 K5 O185 90.1(11) . 2_776
O120 K5 O185 68.5(11) . 2_776
O152 K5 O185 43.0(12) 2_776 2_776
S6 K5 O185 79.4(10) 2_776 2_776
O44 K5 O45 49.2(4) . .
O27 K5 O45 89.7(4) . .
O118 K5 O45 147.6(5) . .
O120 K5 O45 73.3(4) . .
O152 K5 O45 58.5(7) 2_776 .
S6 K5 O45 126.0(3) 2_776 .
O185 K5 O45 72.3(10) 2_776 .
O44 K5 O29 83.4(4) . .
O27 K5 O29 65.7(4) . .
O118 K5 O29 75.0(4) . .
O120 K5 O29 128.9(4) . .
O152 K5 O29 128.1(7) 2_776 .
S6 K5 O29 72.3(3) 2_776 .
O185 K5 O29 150.6(11) 2_776 .
O45 K5 O29 131.8(4) . .
O44 K5 O41 58.5(4) . .
O27 K5 O41 94.6(4) . .
O118 K5 O41 126.6(5) . .
O120 K5 O41 155.0(5) . .
O152 K5 O41 76.4(7) 2_776 .
S6 K5 O41 68.8(3) 2_776 .
O185 K5 O41 118.6(11) 2_776 .
O45 K5 O41 85.8(3) . .
O29 K5 O41 57.7(4) . .
O44 K5 Se3 25.9(3) . .
O27 K5 Se3 79.7(3) . .
O118 K5 Se3 165.2(4) . .
O120 K5 Se3 95.0(4) . .
O152 K5 Se3 68.2(7) 2_776 .
S6 K5 Se3 119.7(2) 2_776 .
O185 K5 Se3 96.4(10) 2_776 .
O45 K5 Se3 27.9(2) . .
O29 K5 Se3 104.3(3) . .
O41 K5 Se3 61.1(2) . .
O44 K5 Se1 78.2(3) . .
O27 K5 Se1 22.1(3) . .
O118 K5 Se1 64.8(3) . .
O120 K5 Se1 69.9(3) . .
O152 K5 Se1 167.6(7) 2_776 .
S6 K5 Se1 122.9(2) 2_776 .
O185 K5 Se1 135.6(10) 2_776 .
O45 K5 Se1 109.2(3) . .
O29 K5 Se1 60.1(2) . .
O41 K5 Se1 105.6(3) . .
Se3 K5 Se1 101.79(15) . .
O178 K6 O30 76.4(12) . .
O178 K6 O182 165.8(18) . 1_545
O30 K6 O182 114.5(14) . 1_545
O178 K6 O31 127.9(12) . .
O30 K6 O31 67.6(6) . .
O182 K6 O31 54.6(12) 1_545 .
O178 K6 O178 59.3(16) . 2_766
O30 K6 O178 105.4(12) . 2_766
O182 K6 O178 122.4(16) 1_545 2_766
O31 K6 O178 165.1(13) . 2_766
O178 K6 S29 72.8(11) . .
O30 K6 S29 55.9(5) . .
O182 K6 S29 105.1(13) 1_545 .
O31 K6 S29 56.2(5) . .
O178 K6 S29 131.8(12) 2_766 .
O178 K6 K20 107.1(12) . .
O30 K6 K20 54.7(5) . .
O182 K6 K20 87.1(13) 1_545 .
O31 K6 K20 81.6(7) . .
O178 K6 K20 83.7(11) 2_766 .
S29 K6 K20 107.9(6) . .
O178 K6 Mo20 74.4(11) . .
O30 K6 Mo20 20.9(3) . .
O182 K6 Mo20 112.3(13) 1_545 .
O31 K6 Mo20 58.5(4) . .
O178 K6 Mo20 119.1(11) 2_766 .
S29 K6 Mo20 35.1(2) . .
K20 K6 Mo20 74.0(4) . .
O178 K6 Mo21 105.8(11) . .
O30 K6 Mo21 56.1(5) . .
O182 K6 Mo21 75.5(12) 1_545 .
O31 K6 Mo21 22.2(3) . .
O178 K6 Mo21 160.2(11) 2_766 .
S29 K6 Mo21 34.4(2) . .
K20 K6 Mo21 89.3(5) . .
Mo20 K6 Mo21 41.1(2) . .
O178 K6 K11 78.3(11) . 1_545
O30 K6 K11 153.8(9) . 1_545
O182 K6 K11 91.6(12) 1_545 1_545
O31 K6 K11 135.9(8) . 1_545
O178 K6 K11 54.7(10) 2_766 1_545
S29 K6 K11 121.7(6) . 1_545
K20 K6 K11 128.8(7) . 1_545
Mo20 K6 K11 149.1(7) . 1_545
Mo21 K6 K11 139.6(6) . 1_545
O119 K7 O112 156.7(8) 1_565 .
O119 K7 O69 84.2(6) 1_565 .
O112 K7 O69 119.1(7) . .
O119 K7 O141 74.6(8) 1_565 .
O112 K7 O141 86.3(8) . .
O69 K7 O141 140.8(7) . .
O119 K7 O145 71.8(11) 1_565 .
O112 K7 O145 116.6(9) . .
O69 K7 O145 66.8(8) . .
O141 K7 O145 75.3(9) . .
O119 K7 O103 133.0(7) 1_565 .
O112 K7 O103 62.2(6) . .
O69 K7 O103 68.9(4) . .
O141 K7 O103 147.3(7) . .
O145 K7 O103 125.0(8) . .
O119 K7 S30 91.1(8) 1_565 1_565
O112 K7 S30 71.5(5) . 1_565
O69 K7 S30 136.3(4) . 1_565
O141 K7 S30 77.7(6) . 1_565
O145 K7 S30 151.0(8) . 1_565
O103 K7 S30 83.8(4) . 1_565
O119 K7 S9 76.9(7) 1_565 .
O112 K7 S9 112.6(6) . .
O69 K7 S9 59.5(3) . .
O141 K7 S9 141.1(7) . .
O145 K7 S9 119.5(8) . .
O103 K7 S9 56.4(3) . .
S30 K7 S9 77.0(2) 1_565 .
O119 K7 Mo30 80.2(5) 1_565 .
O112 K7 Mo30 120.6(6) . .
O69 K7 Mo30 22.7(3) . .
O141 K7 Mo30 152.7(7) . .
O145 K7 Mo30 86.9(7) . .
O103 K7 Mo30 60.0(3) . .
S30 K7 Mo30 113.7(3) 1_565 .
S9 K7 Mo30 36.87(12) . .
O119 K7 K20 43.1(5) 1_565 1_565
O112 K7 K20 113.6(6) . 1_565
O69 K7 K20 127.2(5) . 1_565
O141 K7 K20 43.0(6) . 1_565
O145 K7 K20 92.4(8) . 1_565
O103 K7 K20 141.1(5) . 1_565
S30 K7 K20 60.2(3) 1_565 1_565
S9 K7 K20 98.4(4) . 1_565
Mo30 K7 K20 119.2(4) . 1_565
O119 K7 Mo31 110.7(6) 1_565 .
O112 K7 Mo31 83.7(5) . .
O69 K7 Mo31 57.3(3) . .
O141 K7 Mo31 161.7(6) . .
O145 K7 Mo31 123.0(7) . .
O103 K7 Mo31 22.4(2) . .
S30 K7 Mo31 84.6(2) 1_565 .
S9 K7 Mo31 34.75(13) . .
Mo30 K7 Mo31 41.91(11) . .
K20 K7 Mo31 129.4(4) 1_565 .
O119 K7 K24' 122.9(10) 1_565 1_565
O112 K7 K24' 44.2(9) . 1_565
O69 K7 K24' 129.1(9) . 1_565
O141 K7 K24' 49.9(10) . 1_565
O145 K7 K24' 81.2(11) . 1_565
O103 K7 K24' 103.8(9) . 1_565
S30 K7 K24' 89.3(8) 1_565 1_565
S9 K7 K24' 156.6(8) . 1_565
Mo30 K7 K24' 148.1(9) . 1_565
K20 K7 K24' 90.9(9) 1_565 1_565
Mo31 K7 K24' 126.1(8) . 1_565
O144 K8 O130 96.7(11) . .
O144 K8 O180 150.3(15) . 2_675
O130 K8 O180 106.2(14) . 2_675
O144 K8 O153 87.6(11) . 2_675
O130 K8 O153 171.9(10) . 2_675
O180 K8 O153 67.6(14) 2_675 2_675
O144 K8 O55 91.2(9) . .
O130 K8 O55 120.5(6) . .
O180 K8 O55 93.0(13) 2_675 .
O153 K8 O55 66.0(8) 2_675 .
O144 K8 O51 129.4(9) . .
O130 K8 O51 63.9(6) . .
O180 K8 O51 78.6(13) 2_675 .
O153 K8 O51 118.2(8) 2_675 .
O55 K8 O51 65.9(4) . .
O144 K8 O12 63.1(9) . 2_665
O130 K8 O12 74.7(6) . 2_665
O180 K8 O12 104.8(13) 2_675 2_665
O153 K8 O12 101.4(8) 2_675 2_665
O55 K8 O12 152.6(6) . 2_665
O51 K8 O12 137.4(5) . 2_665
O144 K8 O202 37.2(12) . 2_675
O130 K8 O202 133.9(13) . 2_675
O153 K8 O202 51.1(12) 2_675 2_675
O55 K8 O202 71.1(10) . 2_675
O51 K8 O202 134.6(11) . 2_675
O12 K8 O202 82.1(10) 2_665 2_675
O144 K8 S14 74.4(8) . .
O130 K8 S14 69.6(5) . .
O180 K8 S14 131.0(13) 2_675 .
O153 K8 S14 118.3(8) 2_675 .
O55 K8 S14 56.2(3) . .
O51 K8 S14 55.1(3) . .
O12 K8 S14 119.5(5) 2_665 .
O202 K8 S14 89.2(10) 2_675 .
O144 K8 K15 144.5(9) . 2_675
O130 K8 K15 107.5(8) . 2_675
O180 K8 K15 43.2(13) 2_675 2_675
O153 K8 K15 71.8(8) 2_675 2_675
O55 K8 K15 54.2(5) . 2_675
O51 K8 K15 49.0(5) . 2_675
O12 K8 K15 147.9(6) 2_665 2_675
O202 K8 K15 113.0(11) 2_675 2_675
S14 K8 K15 89.9(4) . 2_675
O144 K8 Mo11 86.2(8) . .
O130 K8 Mo11 100.3(5) . .
O180 K8 Mo11 107.4(12) 2_675 .
O153 K8 Mo11 86.8(8) 2_675 .
O55 K8 Mo11 21.6(3) . .
O51 K8 Mo11 55.7(3) . .
O12 K8 Mo11 147.5(5) 2_665 .
O202 K8 Mo11 78.9(10) 2_675 .
S14 K8 Mo11 34.83(14) . .
K15 K8 Mo11 64.6(4) 2_675 .
O144 K8 Mo27 109.0(8) . .
O130 K8 Mo27 64.8(5) . .
O180 K8 Mo27 97.9(12) 2_675 .
O153 K8 Mo27 120.3(8) 2_675 .
O55 K8 Mo27 57.0(3) . .
O51 K8 Mo27 20.7(3) . .
O12 K8 Mo27 137.7(4) 2_665 .
O202 K8 Mo27 117.7(10) 2_675 .
S14 K8 Mo27 34.57(12) . .
K15 K8 Mo27 61.8(4) 2_675 .
Mo11 K8 Mo27 40.74(11) . .
O50 K9' O17 98.0(7) . .
O50 K9' O134 74.9(12) . .
O17 K9' O134 138.6(14) . .
O50 K9' O53 52.2(5) . .
O17 K9' O53 115.6(8) . .
O134 K9' O53 92.5(12) . .
O50 K9' O189 156.0(16) . 2_665
O17 K9' O189 95.0(14) . 2_665
O134 K9' O189 82.0(18) . 2_665
O53 K9' O189 136.7(15) . 2_665
O50 K9' O48 50.7(5) . .
O17 K9' O48 52.2(5) . .
O134 K9' O48 98.3(13) . .
O53 K9' O48 94.7(6) . .
O189 K9' O48 128.6(15) 2_665 .
O50 K9' O135 91.4(7) . .
O17 K9' O135 161.5(10) . .
O134 K9' O135 59.4(13) . .
O53 K9' O135 58.9(6) . .
O189 K9' O135 82.2(14) 2_665 .
O48 K9' O135 141.5(8) . .
O50 K9' O16 142.6(8) . .
O17 K9' O16 47.5(5) . .
O134 K9' O16 138.7(13) . .
O53 K9' O16 122.6(7) . .
O189 K9' O16 57.9(14) 2_665 .
O48 K9' O16 99.5(6) . .
O135 K9' O16 118.1(7) . .
O50 K9' Se4 24.7(4) . .
O17 K9' Se4 77.3(5) . .
O134 K9' Se4 82.4(12) . .
O53 K9' Se4 74.3(4) . .
O189 K9' Se4 145.7(15) 2_665 .
O48 K9' Se4 26.6(3) . .
O135 K9' Se4 114.9(7) . .
O16 K9' Se4 124.8(6) . .
O50 K9' Se2 121.3(6) . .
O17 K9' Se2 23.4(3) . .
O134 K9' Se2 137.5(13) . .
O53 K9' Se2 129.2(7) . .
O189 K9' Se2 72.7(13) 2_665 .
O48 K9' Se2 73.7(4) . .
O135 K9' Se2 144.4(7) . .
O16 K9' Se2 26.4(3) . .
Se4 K9' Se2 99.8(4) . .
O50 K9' Mo27 26.9(4) . .
O17 K9' Mo27 119.0(6) . .
O134 K9' Mo27 71.3(11) . .
O53 K9' Mo27 30.2(3) . .
O189 K9' Mo27 146.0(14) 2_665 .
O48 K9' Mo27 77.1(4) . .
O135 K9' Mo27 66.3(6) . .
O16 K9' Mo27 149.3(7) . .
Se4 K9' Mo27 51.6(2) . .
Se2 K9' Mo27 141.2(5) . .
O50 K9' Mo5 71.8(5) . .
O17 K9' Mo5 26.2(3) . .
O134 K9' Mo5 127.1(13) . .
O53 K9' Mo5 98.1(5) . .
O189 K9' Mo5 119.4(14) 2_665 .
O48 K9' Mo5 29.5(3) . .
O135 K9' Mo5 157.0(8) . .
O16 K9' Mo5 72.9(4) . .
Se4 K9' Mo5 52.0(2) . .
Se2 K9' Mo5 49.6(2) . .
Mo27 K9' Mo5 93.8(4) . .
O167 K9 O20 130.5(10) 2_665 .
O167 K9 O15 98.6(10) 2_665 .
O20 K9 O15 95.8(5) . .
O167 K9 O16 105.5(9) 2_665 .
O20 K9 O16 120.9(6) . .
O15 K9 O16 53.3(4) . .
O167 K9 O135 54.1(10) 2_665 .
O20 K9 O135 91.9(6) . .
O15 K9 O135 147.7(8) . .
O16 K9 O135 142.6(7) . .
O167 K9 O189 50.2(15) 2_665 2_665
O20 K9 O189 171.6(13) . 2_665
O15 K9 O189 92.2(13) . 2_665
O16 K9 O189 62.6(13) . 2_665
O135 K9 O189 82.6(14) . 2_665
O167 K9 O19 112.5(10) 2_665 .
O20 K9 O19 50.5(4) . .
O15 K9 O19 48.8(4) . .
O16 K9 O19 95.6(5) . .
O135 K9 O19 120.5(7) . .
O189 K9 O19 137.9(13) 2_665 .
O167 K9 O53 111.2(9) 2_665 .
O20 K9 O53 49.0(4) . .
O15 K9 O53 143.7(6) . .
O16 K9 O53 131.0(6) . .
O135 K9 O53 57.1(6) . .
O189 K9 O53 122.6(13) 2_665 .
O19 K9 O53 99.1(4) . .
O167 K9 O21 161.0(10) 2_665 .
O20 K9 O21 53.7(4) . .
O15 K9 O21 62.7(5) . .
O16 K9 O21 67.2(5) . .
O135 K9 O21 141.7(6) . .
O189 K9 O21 129.1(13) 2_665 .
O19 K9 O21 53.3(4) . .
O53 K9 O21 85.2(4) . .
O167 K9 Se8 118.5(9) 2_665 .
O20 K9 Se8 23.9(3) . .
O15 K9 Se8 119.6(4) . .
O16 K9 Se8 135.8(5) . .
O135 K9 Se8 70.4(5) . .
O189 K9 Se8 148.2(13) 2_665 .
O19 K9 Se8 72.6(3) . .
O53 K9 Se8 26.7(2) . .
O21 K9 Se8 72.2(3) . .
O167 K9 Se7 103.9(9) 2_665 .
O20 K9 Se7 75.3(3) . .
O15 K9 Se7 23.1(3) . .
O16 K9 Se7 74.1(4) . .
O135 K9 Se7 136.6(7) . .
O189 K9 Se7 113.0(13) 2_665 .
O19 K9 Se7 26.0(2) . .
O53 K9 Se7 124.4(4) . .
O21 K9 Se7 57.6(3) . .
Se8 K9 Se7 98.3(2) . .
O167 K9 Mo28 92.3(9) 2_665 .
O20 K9 Mo28 119.3(4) . .
O15 K9 Mo28 28.0(3) . .
O16 K9 Mo28 29.4(3) . .
O135 K9 Mo28 145.6(6) . .
O189 K9 Mo28 67.8(12) 2_665 .
O19 K9 Mo28 76.4(3) . .
O53 K9 Mo28 155.7(5) . .
O21 K9 Mo28 72.8(3) . .
Se8 K9 Mo28 142.7(3) . .
Se7 K9 Mo28 51.01(13) . .
O50 K9" O17 93.4(11) . .
O50 K9" O189 167(2) . 2_665
O17 K9" O189 95.8(17) . 2_665
O50 K9" O189 109.1(18) . .
O17 K9" O189 119.9(19) . .
O189 K9" O189 74(2) 2_665 .
O50 K9" O48 51.5(7) . .
O17 K9" O48 52.5(7) . .
O189 K9" O48 141.2(19) 2_665 .
O189 K9" O48 101.0(18) . .
O50 K9" O135 85.9(11) . .
O17 K9" O135 137.8(15) . .
O189 K9" O135 81.1(17) 2_665 .
O189 K9" O135 99.7(18) . .
O48 K9" O135 136.8(13) . .
O50 K9" Se4 26.8(5) . .
O17 K9" Se4 77.5(8) . .
O189 K9" Se4 166.1(19) 2_665 .
O189 K9" Se4 98.5(17) . .
O48 K9" Se4 27.3(4) . .
O135 K9" Se4 112.2(10) . .
O50 K9" Se2 116.4(11) . .
O17 K9" Se2 23.1(4) . .
O189 K9" Se2 72.8(15) 2_665 .
O189 K9" Se2 110.5(17) . .
O48 K9" Se2 73.4(7) . .
O135 K9" Se2 131.9(12) . .
Se4 K9" Se2 99.7(8) . .
O50 K9" K9" 144.5(17) . 2_665
O17 K9" K9" 112.1(13) . 2_665
O189 K9" K9" 37.1(15) 2_665 2_665
O189 K9" K9" 36.9(14) . 2_665
O48 K9" K9" 127.4(16) . 2_665
O135 K9" K9" 90.5(11) . 2_665
Se4 K9" K9" 134.3(15) . 2_665
Se2 K9" K9" 92.0(10) . 2_665
O50 K9" K17 76.2(10) . .
O17 K9" K17 86.2(10) . .
O189 K9" K17 113.6(18) 2_665 .
O189 K9" K17 50.0(16) . .
O48 K9" K17 51.1(9) . .
O135 K9" K17 133.8(12) . .
Se4 K9" K17 54.3(7) . .
Se2 K9" K17 94.0(9) . .
K9" K9" K17 81.1(12) 2_665 .
O143 K10 O160 133.9(15) . .
O143 K10 O81 109.8(9) . .
O160 K10 O81 103.3(13) . .
O143 K10 O62 109.6(8) . 1_655
O160 K10 O62 105.3(13) . 1_655
O81 K10 O62 83.3(5) . 1_655
O143 K10 O159 76.4(13) . .
O160 K10 O159 59.1(17) . .
O81 K10 O159 149.2(12) . .
O62 K10 O159 124.1(11) 1_655 .
O143 K10 O64 95.8(8) . 1_655
O160 K10 O64 77.9(12) . 1_655
O81 K10 O64 139.3(6) . 1_655
O62 K10 O64 58.0(4) 1_655 1_655
O159 K10 O64 66.2(11) . 1_655
O143 K10 O35 72.6(8) . 1_665
O160 K10 O35 91.7(12) . 1_665
O81 K10 O35 68.2(5) . 1_665
O62 K10 O35 149.7(5) 1_655 1_665
O159 K10 O35 86.2(11) . 1_665
O64 K10 O35 152.0(5) 1_655 1_665
O143 K10 O63 66.5(8) . 1_655
O160 K10 O63 130.2(12) . 1_655
O81 K10 O63 109.0(5) . 1_655
O62 K10 O63 44.9(4) 1_655 1_655
O159 K10 O63 101.2(11) . 1_655
O64 K10 O63 52.9(4) 1_655 1_655
O35 K10 O63 135.1(6) 1_665 1_655
O143 K10 O60 73.1(8) . 1_655
O160 K10 O60 153.0(13) . 1_655
O81 K10 O60 59.3(5) . 1_655
O62 K10 O60 55.4(4) 1_655 1_655
O159 K10 O60 145.8(12) . 1_655
O64 K10 O60 101.7(4) 1_655 1_655
O35 K10 O60 99.2(5) 1_665 1_655
O63 K10 O60 52.1(4) 1_655 1_655
O143 K10 Mo7 95.0(7) . 1_655
O160 K10 Mo7 97.6(12) . 1_655
O81 K10 Mo7 117.1(5) . 1_655
O62 K10 Mo7 33.9(3) 1_655 1_655
O159 K10 Mo7 91.5(11) . 1_655
O64 K10 Mo7 26.5(3) 1_655 1_655
O35 K10 Mo7 167.6(5) 1_665 1_655
O63 K10 Mo7 33.7(2) 1_655 1_655
O60 K10 Mo7 76.1(3) 1_655 1_655
O143 K10 Mo4 81.8(8) . 1_655
O160 K10 Mo4 138.0(13) . 1_655
O81 K10 Mo4 76.2(4) . 1_655
O62 K10 Mo4 32.8(3) 1_655 1_655
O159 K10 Mo4 134.3(11) . 1_655
O64 K10 Mo4 76.9(3) 1_655 1_655
O35 K10 Mo4 124.6(5) 1_665 1_655
O63 K10 Mo4 33.2(3) 1_655 1_655
O60 K10 Mo4 25.5(2) 1_655 1_655
Mo7 K10 Mo4 50.80(13) 1_655 1_655
O143 K10 Mo16 125.4(8) . .
O160 K10 Mo16 87.6(13) . .
O81 K10 Mo16 16.3(3) . .
O62 K10 Mo16 83.0(4) 1_655 .
O159 K10 Mo16 140.1(11) . .
O64 K10 Mo16 131.8(4) 1_655 .
O35 K10 Mo16 72.6(3) 1_665 .
O63 K10 Mo16 117.8(4) 1_655 .
O60 K10 Mo16 72.4(3) 1_655 .
Mo7 K10 Mo16 115.9(3) 1_655 .
Mo4 K10 Mo16 84.82(19) 1_655 .
O154 K11 O74 99.8(9) . .
O154 K11 O1 122.6(9) . 2_776
O74 K11 O1 110.8(5) . 2_776
O154 K11 O30 57.9(8) . 2_776
O74 K11 O30 50.7(4) . 2_776
O1 K11 O30 108.7(5) 2_776 2_776
O154 K11 O128 114.6(9) . .
O74 K11 O128 77.4(5) . .
O1 K11 O128 118.8(6) 2_776 .
O30 K11 O128 119.2(6) 2_776 .
O154 K11 S10 75.2(8) . 2_776
O74 K11 S10 94.8(5) . 2_776
O1 K11 S10 55.4(3) 2_776 2_776
O30 K11 S10 59.2(3) 2_776 2_776
O128 K11 S10 168.2(6) . 2_776
O154 K11 Mo20 81.8(8) . 2_776
O74 K11 Mo20 31.1(3) . 2_776
O1 K11 Mo20 100.4(4) 2_776 2_776
O30 K11 Mo20 24.2(3) 2_776 2_776
O128 K11 Mo20 107.9(5) . 2_776
S10 K11 Mo20 65.8(3) 2_776 2_776
O154 K11 K20 31.4(8) . 2_776
O74 K11 K20 91.3(5) . 2_776
O1 K11 K20 99.0(4) 2_776 2_776
O30 K11 K20 40.7(4) 2_776 2_776
O128 K11 K20 142.2(5) . 2_776
S10 K11 K20 45.5(3) 2_776 2_776
Mo20 K11 K20 63.4(3) 2_776 2_776
O154 K11 K6 58.0(8) . 1_565
O74 K11 K6 93.7(5) . 1_565
O1 K11 K6 154.1(6) 2_776 1_565
O30 K11 K6 93.2(5) 2_776 1_565
O128 K11 K6 57.0(5) . 1_565
S10 K11 K6 133.3(5) 2_776 1_565
Mo20 K11 K6 105.1(4) 2_776 1_565
K20 K11 K6 88.5(4) 2_776 1_565
O172 K12' O85 127.5(18) . .
O172 K12' O126 64.4(14) . 2_776
O85 K12' O126 109.6(14) . 2_776
O172 K12' O88 176.1(19) . .
O85 K12' O88 55.7(8) . .
O126 K12' O88 113.0(13) 2_776 .
O172 K12' O89 130.5(18) . .
O85 K12' O89 53.9(8) . .
O126 K12' O89 161.6(15) 2_776 .
O88 K12' O89 52.8(7) . .
O172 K12' O161 75.8(15) . .
O85 K12' O161 107.2(14) . .
O126 K12' O161 137.0(15) 2_776 .
O88 K12' O161 105.9(13) . .
O89 K12' O161 61.3(9) . .
O172 K12' Mo10 157.1(18) . .
O85 K12' Mo10 34.3(5) . .
O126 K12' Mo10 127.4(13) 2_776 .
O88 K12' Mo10 26.7(4) . .
O89 K12' Mo10 34.6(5) . .
O161 K12' Mo10 95.7(11) . .
O161 K12 O172 81.5(12) . .
O161 K12 O83 134.8(8) . .
O172 K12 O83 143.2(11) . .
O161 K12 O86 82.8(7) . .
O172 K12 O86 163.9(11) . .
O83 K12 O86 52.8(4) . .
O161 K12 O85 116.0(8) . .
O172 K12 O85 115.1(11) . .
O83 K12 O85 50.5(4) . .
O86 K12 O85 75.1(4) . .
O161 K12 O89 67.0(7) . .
O172 K12 O89 125.4(11) . .
O83 K12 O89 76.3(4) . .
O86 K12 O89 49.5(4) . .
O85 K12 O89 52.9(4) . .
O161 K12 O42 98.8(8) . 1_655
O172 K12 O42 69.3(10) . 1_655
O83 K12 O42 103.9(5) . 1_655
O86 K12 O42 110.1(5) . 1_655
O85 K12 O42 145.2(6) . 1_655
O89 K12 O42 154.7(6) . 1_655
O161 K12 Se11 136.7(7) . .
O172 K12 Se11 125.9(10) . .
O83 K12 Se11 26.3(3) . .
O86 K12 Se11 68.8(4) . .
O85 K12 Se11 26.6(3) . .
O89 K12 Se11 69.7(4) . .
O42 K12 Se11 121.0(5) 1_655 .
O161 K12 Se10 66.6(6) . .
O172 K12 Se10 143.9(11) . .
O83 K12 Se10 68.8(3) . .
O86 K12 Se10 25.6(3) . .
O85 K12 Se10 68.4(3) . .
O89 K12 Se10 25.9(2) . .
O42 K12 Se10 130.0(5) 1_655 .
Se11 K12 Se10 74.4(2) . .
K13 K13 O87 74.5(14) 2_776 .
K13 K13 O87 73.7(14) 2_776 2_776
O87 K13 O87 148.1(7) . 2_776
K13 K13 O137 104.7(19) 2_776 .
O87 K13 O137 105.1(12) . .
O87 K13 O137 83.1(11) 2_776 .
K13 K13 O184 142.9(19) 2_776 .
O87 K13 O184 122.2(10) . .
O87 K13 O184 84.6(9) 2_776 .
O137 K13 O184 102.1(13) . .
K13 K13 O185 129(2) 2_776 .
O87 K13 O185 102.3(14) . .
O87 K13 O185 97.5(13) 2_776 .
K13 K13 O88 147.8(18) 2_776 .
O87 K13 O88 75.4(6) . .
O87 K13 O88 135.6(8) 2_776 .
O137 K13 O88 72.8(11) . .
O184 K13 O88 65.5(8) . .
O185 K13 O88 69.1(13) . .
K13 K13 O149 123.4(18) 2_776 .
O87 K13 O149 118.4(9) . .
O87 K13 O149 80.1(8) 2_776 .
O185 K13 O149 103.6(14) . .
O88 K13 O149 63.8(8) . .
K13 K13 O137 50.8(15) 2_776 2_776
O87 K13 O137 71.1(9) . 2_776
O87 K13 O137 88.6(9) 2_776 2_776
O137 K13 O137 155.5(8) . 2_776
O184 K13 O137 100.0(12) . 2_776
O88 K13 O137 126.8(10) . 2_776
K13 K13 Mo32 91.7(14) 2_776 .
O87 K13 Mo32 17.5(3) . .
O87 K13 Mo32 165.1(7) 2_776 .
O137 K13 Mo32 98.1(11) . .
O184 K13 Mo32 109.5(8) . .
O185 K13 Mo32 94.0(13) . .
O88 K13 Mo32 57.9(4) . .
O149 K13 Mo32 106.4(8) . .
O137 K13 Mo32 84.3(8) 2_776 .
K13 K13 Mo10 130.3(16) 2_776 .
O87 K13 Mo10 56.9(4) . .
O87 K13 Mo10 153.9(6) 2_776 .
O137 K13 Mo10 80.4(10) . .
O184 K13 Mo10 79.2(8) . .
O185 K13 Mo10 75.9(12) . .
O88 K13 Mo10 18.5(3) . .
O149 K13 Mo10 77.1(7) . .
O137 K13 Mo10 114.2(9) 2_776 .
Mo32 K13 Mo10 39.39(18) . .
K13 K13 K5 108.7(15) 2_776 2_776
O87 K13 K5 68.3(5) . 2_776
O87 K13 K5 122.9(6) 2_776 2_776
O137 K13 K5 142.2(11) . 2_776
O184 K13 K5 59.1(8) . 2_776
O185 K13 K5 35.1(12) . 2_776
O88 K13 K5 69.5(5) . 2_776
O149 K13 K5 127.6(8) . 2_776
O137 K13 K5 60.2(8) 2_776 2_776
Mo32 K13 K5 64.1(3) . 2_776
Mo10 K13 K5 64.6(3) . 2_776
O38 K14 O160 109.9(14) . 2_776
O38 K14 O183 121.9(14) . 2_776
O160 K14 O183 38.1(16) 2_776 2_776
O38 K14 O132 118.6(9) . 2_776
O160 K14 O132 111.1(14) 2_776 2_776
O183 K14 O132 118.7(14) 2_776 2_776
O38 K14 K22 86.0(7) . 2_666
O160 K14 K22 114.1(14) 2_776 2_666
O183 K14 K22 78.4(12) 2_776 2_666
O132 K14 K22 115.1(9) 2_776 2_666
O38 K14 S3 63.1(5) . .
O160 K14 S3 167.5(13) 2_776 .
O183 K14 S3 154.2(12) 2_776 .
O132 K14 S3 67.1(7) 2_776 .
K22 K14 S3 76.7(6) 2_666 .
O38 K14 S5 57.3(5) . .
O160 K14 S5 72.3(12) 2_776 .
O183 K14 S5 108.4(12) 2_776 .
O132 K14 S5 95.5(7) 2_776 .
K22 K14 S5 141.1(7) 2_666 .
S3 K14 S5 95.3(5) . .
O38 K14 Mo23 28.8(4) . .
O160 K14 Mo23 138.6(13) 2_776 .
O183 K14 Mo23 142.6(13) 2_776 .
O132 K14 Mo23 97.2(7) 2_776 .
K22 K14 Mo23 77.2(5) 2_666 .
S3 K14 Mo23 34.6(2) . .
S5 K14 Mo23 75.5(3) . .
O38 K14 K10 140.5(8) . 2_776
O160 K14 K10 30.9(12) 2_776 2_776
O132 K14 K10 91.1(7) 2_776 2_776
K22 K14 K10 105.2(6) 2_666 2_776
S3 K14 K10 155.9(6) . 2_776
S5 K14 K10 97.1(5) . 2_776
Mo23 K14 K10 169.4(6) . 2_776
O180 K15 O133 128.9(16) . .
O180 K15 O173 124.3(19) . 1_455
O133 K15 O173 101.8(15) . 1_455
O180 K15 O181 66.4(17) . .
O133 K15 O181 65.0(14) . .
O173 K15 O181 136.4(19) 1_455 .
O180 K15 O51 83.9(15) . 2_675
O133 K15 O51 123.4(11) . 2_675
O173 K15 O51 86.1(14) 1_455 2_675
O181 K15 O51 136.8(14) . 2_675
O133 K15 O186 111.5(15) . .
O173 K15 O186 113.0(19) 1_455 .
O181 K15 O186 48.8(16) . .
O51 K15 O186 116.4(14) 2_675 .
O180 K15 O55 92.4(15) . 2_675
O133 K15 O55 68.5(7) . 2_675
O173 K15 O55 131.0(16) 1_455 2_675
O181 K15 O55 84.8(13) . 2_675
O51 K15 O55 65.0(6) 2_675 2_675
O186 K15 O55 115.1(14) . 2_675
O180 K15 S2 108.6(15) . .
O133 K15 S2 61.3(7) . .
O173 K15 S2 73.9(14) 1_455 .
O181 K15 S2 63.3(12) . .
O51 K15 S2 159.9(9) 2_675 .
O186 K15 S2 74.3(13) . .
O55 K15 S2 128.1(8) 2_675 .
O180 K15 S15 133.6(15) . 2_675
O133 K15 S15 72.7(8) . 2_675
O173 K15 S15 76.9(14) 1_455 2_675
O181 K15 S15 129.6(13) . 2_675
O51 K15 S15 54.5(5) 2_675 2_675
O186 K15 S15 167.2(14) . 2_675
O55 K15 S15 54.2(5) 2_675 2_675
S2 K15 S15 117.4(7) . 2_675
O180 K15 K8 47.1(13) . 2_675
O133 K15 K8 113.4(9) . 2_675
O173 K15 K8 135.2(15) 1_455 2_675
O181 K15 K8 85.1(13) . 2_675
O51 K15 K8 51.9(5) 2_675 2_675
O186 K15 K8 79.5(13) . 2_675
O55 K15 K8 49.8(5) 2_675 2_675
S2 K15 K8 147.6(7) . 2_675
S15 K15 K8 87.8(6) 2_675 2_675
O180 K15 Mo27 102.3(15) . 2_675
O133 K15 Mo27 104.7(9) . 2_675
O173 K15 Mo27 82.3(14) 1_455 2_675
O181 K15 Mo27 140.3(13) . 2_675
O51 K15 Mo27 20.1(4) 2_675 2_675
O186 K15 Mo27 135.9(14) . 2_675
O55 K15 Mo27 56.8(5) 2_675 2_675
S2 K15 Mo27 148.1(7) . 2_675
S15 K15 Mo27 34.4(2) 2_675 2_675
K8 K15 Mo27 63.2(4) 2_675 2_675
O163 K16 O79 92.5(8) . .
O163 K16 O115 121.8(9) . .
O79 K16 O115 103.0(7) . .
O163 K16 O113 116.5(9) . .
O79 K16 O113 100.9(7) . .
O115 K16 O113 114.9(7) . .
O163 K16 S23 64.5(7) . .
O79 K16 S23 61.2(5) . .
O115 K16 S23 164.1(7) . .
O113 K16 S23 69.1(5) . .
O163 K16 S16 65.6(7) . .
O79 K16 S16 61.9(4) . .
O115 K16 S16 73.4(5) . .
O113 K16 S16 162.7(7) . .
S23 K16 S16 98.9(4) . .
O163 K16 S13 121.9(8) . .
O79 K16 S13 145.5(7) . .
O115 K16 S13 63.4(4) . .
O113 K16 S13 62.8(4) . .
S23 K16 S13 127.9(5) . .
S16 K16 S13 132.2(5) . .
O163 K16 Mo16 78.6(7) . .
O79 K16 Mo16 27.7(3) . .
O115 K16 Mo16 90.0(5) . .
O113 K16 Mo16 128.5(6) . .
S23 K16 Mo16 76.6(3) . .
S16 K16 Mo16 34.25(19) . .
S13 K16 Mo16 152.0(5) . .
O163 K16 Mo34 78.0(7) . .
O79 K16 Mo34 27.1(3) . .
O115 K16 Mo34 130.0(6) . .
O113 K16 Mo34 87.0(5) . .
S23 K16 Mo34 34.20(19) . .
S16 K16 Mo34 76.6(3) . .
S13 K16 Mo34 148.6(5) . .
Mo16 K16 Mo34 46.06(18) . .
O163 K16 K18 157.4(8) . .
O79 K16 K18 92.6(6) . .
O115 K16 K18 78.3(5) . .
O113 K16 K18 40.9(4) . .
S23 K16 K18 99.1(5) . .
S16 K16 K18 135.3(6) . .
S13 K16 K18 54.6(4) . .
Mo16 K16 K18 114.1(5) . .
Mo34 K16 K18 97.2(5) . .
O167 K17 O142 98.7(17) . .
O167 K17 O148 80.6(17) . 2_665
O142 K17 O148 113.7(19) . 2_665
O167 K17 O49 125.2(19) . .
O142 K17 O49 109.6(17) . .
O148 K17 O49 124.4(18) 2_665 .
O167 K17 O138 51.8(13) . .
O142 K17 O138 68.5(13) . .
O148 K17 O138 130.7(19) 2_665 .
O49 K17 O138 96.6(15) . .
O167 K17 K26 111.8(17) . 2_665
O142 K17 K26 135.2(16) . 2_665
O148 K17 K26 45.6(11) 2_665 2_665
O49 K17 K26 79.1(11) . 2_665
O138 K17 K26 156.1(17) . 2_665
O167 K17 K27 133.3(17) . .
O142 K17 K27 39.9(9) . .
O148 K17 K27 128.6(16) 2_665 .
O49 K17 K27 72.3(11) . .
O138 K17 K27 86.2(13) . .
K26 K17 K27 114.1(11) 2_665 .
O167 K17 K25' 156.3(19) . 1_455
O142 K17 K25' 72.9(13) . 1_455
O148 K17 K25' 82.7(15) 2_665 1_455
O49 K17 K25' 78.3(12) . 1_455
O138 K17 K25' 136.7(17) . 1_455
K26 K17 K25' 65.9(11) 2_665 1_455
K27 K17 K25' 51.0(9) . 1_455
O167 K17 K25 150.3(18) . 1_455
O142 K17 K25 78.0(13) . 1_455
O148 K17 K25 74.1(14) 2_665 1_455
O49 K17 K25 82.7(12) . 1_455
O138 K17 K25 144.2(17) . 1_455
K26 K17 K25 59.1(10) 2_665 1_455
K27 K17 K25 59.4(9) . 1_455
O167 K17 K9" 70.2(13) . .
O142 K17 K9" 106.0(14) . .
O148 K17 K9" 133.6(17) 2_665 .
O49 K17 K9" 57.4(10) . .
O138 K17 K9" 47.0(10) . .
K26 K17 K9" 114.7(12) 2_665 .
K27 K17 K9" 97.3(10) . .
O167 K17 K9 22.0(10) . 2_665
O142 K17 K9 118.9(14) . 2_665
O148 K17 K9 65.4(12) 2_665 2_665
O49 K17 K9 119.1(13) . 2_665
O138 K17 K9 71.3(11) . 2_665
K26 K17 K9 90.1(9) 2_665 2_665
K27 K17 K9 155.4(11) . 2_665
K25 K17 K9 139.5(12) 1_455 2_665
O146 K18 O124 105.8(12) . 2_775
O146 K18 O113 107.1(12) . .
O124 K18 O113 106.6(9) 2_775 .
O146 K18 O125 119.1(12) . .
O124 K18 O125 106.7(10) 2_775 .
O113 K18 O125 110.8(8) . .
O146 K18 O8 87.8(10) . 1_565
O124 K18 O8 63.3(7) 2_775 1_565
O113 K18 O8 54.8(5) . 1_565
O125 K18 O8 153.1(9) . 1_565
O146 K18 S13 167.9(12) . .
O124 K18 S13 80.9(6) 2_775 .
O113 K18 S13 61.0(5) . .
O125 K18 S13 67.0(6) . .
O8 K18 S13 86.4(5) 1_565 .
O146 K18 K16 118.5(11) . .
O124 K18 K16 130.2(8) 2_775 .
O113 K18 K16 41.0(4) . .
O125 K18 K16 71.4(6) . .
O8 K18 K16 95.5(6) 1_565 .
S13 K18 K16 51.7(4) . .
O146 K18 K1 139.1(11) . 2_775
O124 K18 K1 39.2(5) 2_775 2_775
O113 K18 K1 104.5(7) . 2_775
O125 K18 K1 71.1(7) . 2_775
O8 K18 K1 89.7(6) 1_565 2_775
S13 K18 K1 51.5(3) . 2_775
K16 K18 K1 102.4(5) . 2_775
O70 K19' O182 101.7(18) . .
O70 K19' O65 112.6(15) . .
O182 K19' O65 139(2) . .
O70 K19' O128 83.1(13) . .
O182 K19' O128 71.5(16) . .
O65 K19' O128 132.9(15) . .
O70 K19' S12 88.2(11) . .
O182 K19' S12 108.2(17) . .
O65 K19' S12 53.2(8) . .
O128 K19' S12 171.0(16) . .
O70 K19' Mo30 29.3(5) . .
O182 K19' Mo30 102.9(16) . .
O65 K19' Mo30 96.8(12) . .
O128 K19' Mo30 111.3(13) . .
S12 K19' Mo30 59.7(7) . .
O182 K19 O145 46.8(17) . .
O182 K19 O70 108.0(15) . .
O145 K19 O70 106.0(10) . .
O182 K19 O64 93.8(15) . .
O145 K19 O64 72.0(9) . .
O70 K19 O64 147.9(7) . .
O182 K19 O65 149.2(15) . .
O145 K19 O65 130.1(10) . .
O70 K19 O65 102.0(6) . .
O64 K19 O65 62.6(4) . .
O182 K19 O69 99.2(15) . .
O145 K19 O69 65.2(9) . .
O70 K19 O69 51.6(4) . .
O64 K19 O69 102.8(6) . .
O65 K19 O69 105.0(6) . .
O182 K19 O128 70.2(15) . .
O145 K19 O128 114.6(10) . .
O70 K19 O128 74.4(5) . .
O64 K19 O128 136.5(7) . .
O65 K19 O128 112.3(7) . .
O69 K19 O128 119.2(6) . .
O182 K19 S12 129.8(16) . .
O145 K19 S12 83.6(9) . .
O70 K19 S12 91.2(5) . .
O64 K19 S12 56.7(4) . .
O65 K19 S12 55.1(4) . .
O69 K19 S12 57.5(4) . .
O128 K19 S12 159.1(7) . .
O182 K19 Mo30 114.6(15) . .
O145 K19 Mo30 88.5(9) . .
O70 K19 Mo30 31.6(3) . .
O64 K19 Mo30 117.7(5) . .
O65 K19 Mo30 94.7(5) . .
O69 K19 Mo30 23.9(3) . .
O128 K19 Mo30 105.7(5) . .
S12 K19 Mo30 62.8(3) . .
O182 K19 Mo7 109.7(15) . .
O145 K19 Mo7 75.0(9) . .
O70 K19 Mo7 125.5(5) . .
O64 K19 Mo7 22.4(3) . .
O65 K19 Mo7 55.1(3) . .
O69 K19 Mo7 84.5(4) . .
O128 K19 Mo7 156.2(6) . .
S12 K19 Mo7 34.30(16) . .
Mo30 K19 Mo7 96.0(4) . .
O182 K19 K7 65.3(15) . .
O145 K19 K7 42.2(8) . .
O70 K19 K7 63.8(4) . .
O64 K19 K7 107.5(6) . .
O65 K19 K7 137.9(5) . .
O69 K19 K7 34.1(3) . .
O128 K19 K7 101.9(5) . .
S12 K19 K7 84.6(4) . .
Mo30 K19 K7 51.5(2) . .
Mo7 K19 K7 99.2(4) . .
O6 K20 O141 117.2(10) . 1_545
O6 K20 O119 122.6(11) . .
O141 K20 O119 73.8(8) 1_545 .
O6 K20 O154 88.0(10) . 2_776
O141 K20 O154 138.0(12) 1_545 2_776
O119 K20 O154 122.2(12) . 2_776
O6 K20 O30 121.3(7) . .
O141 K20 O30 76.2(8) 1_545 .
O119 K20 O30 116.1(10) . .
O154 K20 O30 61.9(8) 2_776 .
O6 K20 O76 72.7(6) . 1_545
O141 K20 O76 147.8(9) 1_545 1_545
O119 K20 O76 75.5(6) . 1_545
O154 K20 O76 68.7(9) 2_776 1_545
O30 K20 O76 127.1(8) . 1_545
O6 K20 S10 61.0(4) . .
O141 K20 S10 86.8(7) 1_545 .
O119 K20 S10 159.6(9) . .
O154 K20 S10 76.7(8) 2_776 .
O30 K20 S10 63.5(4) . .
O76 K20 S10 122.2(6) 1_545 .
O6 K20 K6 151.8(9) . .
O141 K20 K6 88.3(8) 1_545 .
O119 K20 K6 73.8(10) . .
O154 K20 K6 64.1(9) 2_776 .
O30 K20 K6 50.1(5) . .
O76 K20 K6 92.2(6) 1_545 .
S10 K20 K6 112.5(6) . .
O6 K20 S30 55.7(5) . .
O141 K20 S30 72.5(8) 1_545 .
O119 K20 S30 80.2(9) . .
O154 K20 S30 143.4(9) 2_776 .
O30 K20 S30 138.6(7) . .
O76 K20 S30 93.1(6) 1_545 .
S10 K20 S30 88.2(4) . .
K6 K20 S30 151.2(7) . .
O6 K20 K7 106.0(7) . 1_545
O141 K20 K7 45.7(7) 1_545 1_545
O119 K20 K7 39.3(7) . 1_545
O154 K20 K7 161.1(9) 2_776 1_545
O30 K20 K7 117.7(6) . 1_545
O76 K20 K7 102.9(5) 1_545 1_545
S10 K20 K7 121.1(6) . 1_545
K6 K20 K7 100.4(6) . 1_545
S30 K20 K7 50.8(3) . 1_545
O6 K20 Mo12 27.4(3) . .
O141 K20 Mo12 111.0(8) 1_545 .
O119 K20 Mo12 149.4(10) . .
O154 K20 Mo12 75.6(8) 2_776 .
O30 K20 Mo12 94.0(5) . .
O76 K20 Mo12 91.1(5) 1_545 .
S10 K20 Mo12 34.82(18) . .
K6 K20 Mo12 135.0(7) . .
S30 K20 Mo12 73.2(3) . .
K7 K20 Mo12 122.5(5) 1_545 .
O6 K20 K11 81.8(5) . 2_776
O141 K20 K11 115.6(8) 1_545 2_776
O119 K20 K11 148.1(10) . 2_776
O154 K20 K11 30.7(7) 2_776 2_776
O30 K20 K11 46.0(4) . 2_776
O76 K20 K11 95.7(6) 1_545 2_776
S10 K20 K11 47.6(3) . 2_776
K6 K20 K11 76.0(5) . 2_776
S30 K20 K11 131.5(4) . 2_776
K7 K20 K11 161.3(5) 1_545 2_776
Mo12 K20 K11 59.0(3) . 2_776
O9 K21 O18 111.6(7) . 2_765
O9 K21 O165 88.9(11) . .
O18 K21 O165 97.6(10) 2_765 .
O9 K21 O165 118.4(10) . 2_765
O18 K21 O165 125.4(11) 2_765 2_765
O165 K21 O165 103.7(11) . 2_765
O9 K21 S27 163.9(10) . 2_765
O18 K21 S27 69.7(5) 2_765 2_765
O165 K21 S27 75.1(9) . 2_765
O165 K21 S27 68.4(8) 2_765 2_765
O9 K21 K26 136.9(10) . 2_765
O18 K21 K26 85.5(8) 2_765 2_765
O165 K21 K26 129.2(12) . 2_765
O165 K21 K26 42.7(10) 2_765 2_765
S27 K21 K26 58.5(7) 2_765 2_765
O9 K21 S27 58.9(5) . .
O18 K21 S27 162.7(8) 2_765 .
O165 K21 S27 69.0(9) . .
O165 K21 S27 70.1(8) 2_765 .
S27 K21 S27 115.1(5) 2_765 .
K26 K21 S27 111.4(7) 2_765 .
O9 K21 S33 58.4(5) . .
O18 K21 S33 99.8(6) 2_765 .
O165 K21 S33 146.7(10) . .
O165 K21 S33 88.8(9) 2_765 .
S27 K21 S33 137.7(7) 2_765 .
K26 K21 S33 80.4(7) 2_765 .
S27 K21 S33 87.3(4) . .
O9 K21 K21 112.7(9) . 2_765
O18 K21 K21 126.2(9) 2_765 2_765
O165 K21 K21 54.9(10) . 2_765
O165 K21 K21 48.8(9) 2_765 2_765
S27 K21 K21 59.4(5) 2_765 2_765
K26 K21 K21 82.6(8) 2_765 2_765
S27 K21 K21 55.7(5) . 2_765
S33 K21 K21 129.0(8) . 2_765
O9 K21 Se7 122.8(7) . 2_765
O18 K21 Se7 22.4(3) 2_765 2_765
O165 K21 Se7 78.8(9) . 2_765
O165 K21 Se7 118.8(9) 2_765 2_765
S27 K21 Se7 53.0(3) 2_765 2_765
K26 K21 Se7 88.2(7) 2_765 2_765
S27 K21 Se7 147.8(7) . 2_765
S33 K21 Se7 122.1(5) . 2_765
K21 K21 Se7 104.8(7) 2_765 2_765
O9 K21 Mo29 25.6(4) . .
O18 K21 Mo29 132.5(6) 2_765 .
O165 K21 Mo29 73.2(9) . .
O165 K21 Mo29 101.8(9) 2_765 .
S27 K21 Mo29 143.3(6) 2_765 .
K26 K21 Mo29 136.8(8) 2_765 .
S27 K21 Mo29 34.6(2) . .
S33 K21 Mo29 74.1(3) . .
K21 K21 Mo29 87.1(7) 2_765 .
Se7 K21 Mo29 135.0(5) 2_765 .
O9 K21 Mo18 25.2(4) . .
O18 K21 Mo18 103.2(6) 2_765 .
O165 K21 Mo18 113.9(10) . .
O165 K21 Mo18 112.5(9) 2_765 .
S27 K21 Mo18 169.7(7) 2_765 .
K26 K21 Mo18 114.6(8) 2_765 .
S27 K21 Mo18 73.9(3) . .
S33 K21 Mo18 34.2(2) . .
K21 K21 Mo18 129.4(7) 2_765 .
Se7 K21 Mo18 122.0(4) 2_765 .
Mo29 K21 Mo18 47.0(2) . .
O32 K22 K14 84.8(7) . 2_666
O32 K22 O132 116.8(9) . 2_776
K14 K22 O132 116.8(8) 2_666 2_776
O32 K22 O176 105.3(15) . 2_776
K14 K22 O176 115.3(15) 2_666 2_776
O132 K22 O176 114.1(15) 2_776 2_776
O32 K22 S3 62.0(5) . .
K14 K22 S3 79.3(6) 2_666 .
O132 K22 S3 65.3(6) 2_776 .
O176 K22 S3 160.8(15) 2_776 .
O32 K22 S29 57.3(4) . .
K14 K22 S29 139.3(8) 2_666 .
O132 K22 S29 95.2(7) 2_776 .
O176 K22 S29 67.3(14) 2_776 .
S3 K22 S29 93.5(4) . .
O32 K22 Mo22 28.0(4) . .
K14 K22 Mo22 78.0(5) 2_666 .
O132 K22 Mo22 95.4(7) 2_776 .
O176 K22 Mo22 132.8(14) 2_776 .
S3 K22 Mo22 34.3(2) . .
S29 K22 Mo22 74.3(3) . .
O98 K23 O106 126.7(8) . .
O98 K23 O122 125.6(8) . .
O106 K23 O122 68.7(6) . .
O98 K23 S19 60.9(4) . .
O106 K23 S19 107.2(6) . .
O122 K23 S19 173.5(7) . .
O98 K23 O116 91.0(6) . .
O106 K23 O116 116.2(6) . .
O122 K23 O116 47.9(5) . .
S19 K23 O116 136.6(6) . .
O98 K23 S24 56.3(4) . .
O106 K23 S24 73.3(5) . .
O122 K23 S24 93.1(6) . .
S19 K23 S24 90.5(4) . .
O116 K23 S24 100.8(5) . .
O98 K23 K1 104.4(6) . .
O106 K23 K1 45.2(4) . .
O122 K23 K1 45.0(4) . .
S19 K23 K1 135.7(6) . .
O116 K23 K1 80.2(4) . .
S24 K23 K1 52.5(3) . .
O98 K23 K4 48.5(4) . .
O106 K23 K4 135.5(7) . .
O122 K23 K4 82.9(6) . .
S19 K23 K4 103.4(4) . .
O116 K23 K4 42.6(3) . .
S24 K23 K4 74.9(4) . .
K1 K23 K4 90.5(4) . .
O98 K23 Mo31 27.3(3) . .
O106 K23 Mo31 126.8(6) . .
O122 K23 Mo31 152.3(7) . .
S19 K23 Mo31 34.24(18) . .
O116 K23 Mo31 109.9(5) . .
S24 K23 Mo31 73.3(3) . .
K1 K23 Mo31 125.7(5) . .
K4 K23 Mo31 70.4(3) . .
O33 K24 O155 109.3(14) . .
O33 K24 O47 132.3(9) . .
O155 K24 O47 75.3(12) . .
O33 K24 O166 108.7(11) . 1_545
O155 K24 O166 126.9(15) . 1_545
O47 K24 O166 103.7(10) . 1_545
O33 K24 S1 60.2(5) . .
O155 K24 S1 166.2(14) . .
O47 K24 S1 104.5(7) . .
O166 K24 S1 66.9(9) 1_545 .
O33 K24 S4 59.1(6) . .
O155 K24 S4 73.3(12) . .
O47 K24 S4 78.9(6) . .
O166 K24 S4 159.8(11) 1_545 .
S1 K24 S4 93.0(5) . .
O187 K24' O112 78.9(18) 1_445 1_545
O187 K24' O141 95(2) 1_445 1_545
O112 K24' O141 70.3(14) 1_545 1_545
O187 K24' Se2 135(2) 1_445 .
O112 K24' Se2 107.3(17) 1_545 .
O141 K24' Se2 129.7(19) 1_545 .
O187 K24' S20 117(2) 1_445 .
O112 K24' S20 56.9(11) 1_545 .
O141 K24' S20 107.5(16) 1_545 .
Se2 K24' S20 50.5(8) . .
O187 K24' K7 70.5(16) 1_445 1_545
O112 K24' K7 36.5(8) 1_545 1_545
O141 K24' K7 39.7(8) 1_545 1_545
Se2 K24' K7 138.5(16) . 1_545
S20 K24' K7 90.7(12) . 1_545
O158 K25 O174 84(2) . 1_655
O158 K25 O4 118(2) . .
O174 K25 O4 152(2) 1_655 .
O158 K25 O177 156(2) . 1_545
O174 K25 O177 94(2) 1_655 1_545
O4 K25 O177 58.1(13) . 1_545
O158 K25 S26 71.5(14) . .
O174 K25 S26 129.3(19) 1_655 .
O4 K25 S26 53.7(8) . .
O177 K25 S26 92.0(14) 1_545 .
O158 K25 K26 56.5(14) . 2_765
O174 K25 K26 86.6(16) 1_655 2_765
O4 K25 K26 119.4(16) . 2_765
O177 K25 K26 147.0(17) 1_545 2_765
S26 K25 K26 112.8(13) . 2_765
O158 K25 K27 117.7(18) . 1_655
O174 K25 K27 33.8(12) 1_655 1_655
O4 K25 K27 120.1(15) . 1_655
O177 K25 K27 62.1(13) 1_545 1_655
S26 K25 K27 133.9(13) . 1_655
K26 K25 K27 108.1(11) 2_765 1_655
O158 K25 K17 98.8(17) . 1_655
O174 K25 K17 54.5(14) 1_655 1_655
O4 K25 K17 129.9(15) . 1_655
O177 K25 K17 99.3(15) 1_545 1_655
S26 K25 K17 167.9(15) . 1_655
K26 K25 K17 55.1(9) 2_765 1_655
K27 K25 K17 56.8(9) 1_655 1_655
O158 K25' O4 99.1(18) . .
O158 K25' K27 133(2) . 1_655
O4 K25' K27 127.8(16) . 1_655
O158 K25' Na1' 138(2) . 1_545
O4 K25' Na1' 40.4(9) . 1_545
K27 K25' Na1' 87.8(13) 1_655 1_545
O158 K25' K17 98.9(17) . 1_655
O4 K25' K17 122.8(16) . 1_655
K27 K25' K17 62.7(10) 1_655 1_655
Na1' K25' K17 113.0(14) 1_545 1_655
O158 K25' K26 51.0(13) . 2_765
O4 K25' K26 102.1(15) . 2_765
K27 K25' K26 114.1(13) 1_655 2_765
Na1' K25' K26 131.6(15) 1_545 2_765
K17 K25' K26 54.2(9) 1_655 2_765
O165 K26 O147 113.0(17) . .
O165 K26 O148 131.4(18) . .
O147 K26 O148 110.5(15) . .
O165 K26 O13 130.9(17) . .
O147 K26 O13 90.4(12) . .
O148 K26 O13 68.0(11) . .
O165 K26 O12 79.3(14) . .
O147 K26 O12 80.4(12) . .
O148 K26 O12 129.0(14) . .
O13 K26 O12 62.1(7) . .
O165 K26 S27 76.5(13) . .
O147 K26 S27 134.9(14) . .
O148 K26 S27 87.8(11) . .
O13 K26 S27 57.9(7) . .
O12 K26 S27 57.4(6) . .
O165 K26 K21 60.3(12) . 2_765
O147 K26 K21 164.8(15) . 2_765
O148 K26 K21 72.0(11) . 2_765
O13 K26 K21 104.1(10) . 2_765
O12 K26 K21 110.1(11) . 2_765
S27 K26 K21 59.0(7) . 2_765
O165 K26 Mo28 109.8(15) . .
O147 K26 Mo28 109.4(12) . .
O148 K26 Mo28 73.9(10) . .
O13 K26 Mo28 22.8(4) . .
O12 K26 Mo28 56.0(6) . .
S27 K26 Mo28 35.0(3) . .
K21 K26 Mo28 85.8(8) 2_765 .
O165 K26 Mo29 76.8(13) . .
O147 K26 Mo29 102.2(12) . .
O148 K26 Mo29 113.8(12) . .
O13 K26 Mo29 55.7(6) . .
O12 K26 Mo29 22.9(4) . .
S27 K26 Mo29 34.6(4) . .
K21 K26 Mo29 89.8(8) 2_765 .
Mo28 K26 Mo29 40.9(3) . .
O165 K26 K17 166.6(17) . 2_665
O147 K26 K17 70.2(12) . 2_665
O148 K26 K17 41.1(11) . 2_665
O13 K26 K17 60.6(9) . 2_665
O12 K26 K17 114.0(11) . 2_665
S27 K26 K17 110.9(10) . 2_665
K21 K26 K17 113.0(11) 2_765 2_665
Mo28 K26 K17 80.1(9) . 2_665
Mo29 K26 K17 115.8(10) . 2_665
O165 K26 K25 103.3(15) . 2_765
O147 K26 K25 64.6(12) . 2_765
O148 K26 K25 77.0(12) . 2_765
O13 K26 K25 125.9(12) . 2_765
O12 K26 K25 143.1(12) . 2_765
S27 K26 K25 159.4(12) . 2_765
K21 K26 K25 102.5(11) 2_765 2_765
Mo28 K26 K25 145.5(11) . 2_765
Mo29 K26 K25 166.0(11) . 2_765
K17 K26 K25 65.8(10) 2_665 2_765
O165 K26 K21 28.7(11) . .
O147 K26 K21 130.6(12) . .
O148 K26 K21 118.7(12) . .
O13 K26 K21 103.7(9) . .
O12 K26 K21 66.2(7) . .
S27 K26 K21 47.8(5) . .
K21 K26 K21 50.6(6) 2_765 .
Mo28 K26 K21 81.6(6) . .
Mo29 K26 K21 54.7(5) . .
K17 K26 K21 156.4(11) 2_665 .
K25 K26 K21 129.4(10) 2_765 .
O174 K27 O37 112.1(13) . .
O174 K27 O142 93.6(14) . .
O37 K27 O142 112.2(9) . .
O174 K27 O47 120.1(13) . .
O37 K27 O47 127.7(8) . .
O142 K27 O47 63.4(7) . .
O174 K27 S34 104.4(13) . .
O37 K27 S34 60.7(5) . .
O142 K27 S34 162.0(9) . .
O47 K27 S34 106.5(5) . .
O174 K27 S4 153.3(13) . .
O37 K27 S4 58.8(5) . .
O142 K27 S4 70.5(7) . .
O47 K27 S4 72.7(5) . .
S34 K27 S4 92.6(5) . .
O174 K27 S11 97.3(13) . .
O37 K27 S11 121.8(7) . .
O142 K27 S11 114.7(8) . .
O47 K27 S11 55.5(4) . .
S34 K27 S11 64.0(3) . .
S4 K27 S11 108.7(5) . .
O37 K27 K25' 85.4(9) . 1_455
O142 K27 K25' 83.7(10) . 1_455
O47 K27 K25' 139.4(10) . 1_455
S34 K27 K25' 110.9(10) . 1_455
S4 K27 K25' 119.8(9) . 1_455
S11 K27 K25' 131.5(10) . 1_455
O174 K27 Mo5 106.1(12) . .
O37 K27 Mo5 138.3(6) . .
O142 K27 Mo5 80.5(7) . .
O47 K27 Mo5 23.0(3) . .
S34 K27 Mo5 94.6(4) . .
S4 K27 Mo5 92.6(4) . .
S11 K27 Mo5 34.62(18) . .
K25' K27 Mo5 136.2(9) 1_455 .
O174 K27 Mo24 107.7(12) . .
O37 K27 Mo24 26.9(4) . .
O142 K27 Mo24 138.7(8) . .
O47 K27 Mo24 126.3(5) . .
S34 K27 Mo24 34.2(2) . .
S4 K27 Mo24 75.3(4) . .
S11 K27 Mo24 97.6(4) . .
K25' K27 Mo24 94.0(9) 1_455 .
Mo5 K27 Mo24 124.0(4) . .
O174 K27 K17 60.1(13) . .
O37 K27 K17 137.5(9) . .
O142 K27 K17 37.4(8) . .
O47 K27 K17 73.1(7) . .
S34 K27 K17 158.0(8) . .
S4 K27 K17 107.8(8) . .
S11 K27 K17 100.7(7) . .
K25' K27 K17 66.3(10) 1_455 .
Mo5 K27 K17 76.8(7) . .
Mo24 K27 K17 159.2(7) . .
O174 K27 K25 36.5(13) . 1_455
O37 K27 K25 86.1(8) . 1_455
O142 K27 K25 80.2(9) . 1_455
O47 K27 K25 136.9(8) . 1_455
S34 K27 K25 114.2(8) . 1_455
S4 K27 K25 117.5(8) . 1_455
S11 K27 K25 133.7(8) . 1_455
Mo5 K27 K25 135.6(8) . 1_455
Mo24 K27 K25 96.1(7) . 1_455
K17 K27 K25 63.8(9) . 1_455
O77 Na1 O177 87.6(12) . .
O77 Na1 O176 102.4(15) . .
O177 Na1 O176 122.4(19) . .
O77 Na1 O5 165.6(6) . 1_565
O177 Na1 O5 90.9(12) . 1_565
O176 Na1 O5 90.6(15) . 1_565
O77 Na1 O175 121.7(12) . 1_665
O177 Na1 O175 66.5(16) . 1_665
O176 Na1 O175 60.2(19) . 1_665
O5 Na1 O175 70.4(11) 1_565 1_665
O77 Na1 O6 109.9(5) . 1_565
O177 Na1 O6 109.2(12) . 1_565
O176 Na1 O6 119.3(16) . 1_565
O5 Na1 O6 57.2(4) 1_565 1_565
O175 Na1 O6 127.5(11) 1_665 1_565
O77 Na1 Mo12 138.8(5) . 1_565
O177 Na1 Mo12 88.5(11) . 1_565
O176 Na1 Mo12 114.2(15) . 1_565
O5 Na1 Mo12 26.8(3) 1_565 1_565
O175 Na1 Mo12 93.8(11) 1_665 1_565
O6 Na1 Mo12 34.9(3) 1_565 1_565
O4 Na1' O77 120.7(17) 1_565 .
O4 Na1' O175 115.3(18) 1_565 1_665
O77 Na1' O175 118.4(19) . 1_665
O4 Na1' K25' 53.6(12) 1_565 1_565
O77 Na1' K25' 134.1(16) . 1_565
O175 Na1' K25' 99.1(18) 1_665 1_565
O4 Na1' K3 127.7(14) 1_565 1_665
O77 Na1' K3 42.8(7) . 1_665
O175 Na1' K3 112.9(16) 1_665 1_665
K25' Na1' K3 100.1(12) 1_565 1_665
Mo3 O1 K11 113.2(7) . 2_776
C3 O2 Mo3 126.2(10) . .
C2 O3 Mo12 133.1(11) . .
C2 O3 Mo19 137.5(12) . .
Mo12 O3 Mo19 89.3(5) . .
Mo12 O4 Mo19 99.9(6) . .
Mo12 O4 Na1' 105.0(11) . 1_545
Mo19 O4 Na1' 105.3(11) . 1_545
Mo12 O4 K25 123.9(11) . .
Mo19 O4 K25 124.2(12) . .
Mo12 O4 K25' 123.6(10) . .
Mo19 O4 K25' 130.8(11) . .
Na1' O4 K25' 86.1(14) 1_545 .
Mo12 O5 Na1 101.3(7) . 1_545
Mo12 O6 Mo19 101.0(6) . .
Mo12 O6 K20 117.3(7) . .
Mo19 O6 K20 127.3(8) . .
Mo12 O6 Na1 89.8(5) . 1_545
Mo19 O6 Na1 99.6(6) . 1_545
K20 O6 Na1 114.5(7) . 1_545
Mo18 O8 K4' 99.4(10) . 1_545
Mo18 O8 K18 136.5(9) . 1_545
K4' O8 K18 113.4(9) 1_545 1_545
Mo29 O9 Mo18 101.0(6) . .
Mo29 O9 K21 123.1(8) . .
Mo18 O9 K21 124.6(9) . .
Mo29 O9 K4' 93.4(8) . 1_545
Mo18 O9 K4' 80.9(7) . 1_545
K21 O9 K4' 123.1(9) . 1_545
Mo18 O10 Mo29 99.1(6) . .
Mo18 O10 K4' 87.8(8) . 1_545
Mo29 O10 K4' 100.7(8) . 1_545
C1 O11 Mo29 133.4(11) . .
C1 O11 Mo18 136.5(12) . .
Mo29 O11 Mo18 89.9(5) . .
Mo29 O12 K8 123.3(8) . 2_665
Mo29 O12 K26 107.0(9) . .
K8 O12 K26 115.1(8) 2_665 .
Mo28 O13 K26 112.0(10) . .
Se7 O15 Mo28 130.1(8) . .
Se7 O15 K9 117.0(6) . .
Mo28 O15 K9 112.7(6) . .
Se2 O16 Mo28 124.6(7) . .
Se2 O16 K9 126.8(7) . .
Mo28 O16 K9 107.2(6) . .
Se2 O16 K9' 90.6(6) . .
Mo28 O16 K9' 144.5(7) . .
Se2 O17 Mo5 123.8(8) . .
Se2 O17 K9' 117.8(8) . .
Mo5 O17 K9' 118.4(6) . .
Se2 O17 K9" 116.4(10) . .
Mo5 O17 K9" 117.4(9) . .
Se7 O18 K21 117.7(8) . 2_765
Se7 O19 Mo13 132.0(7) . .
Se7 O19 K9 97.6(6) . .
Mo13 O19 K9 99.7(5) . .
Se8 O20 Mo13 125.1(7) . .
Se8 O20 K9 116.2(6) . .
Mo13 O20 K9 118.7(5) . .
Mo13 O21 K9 88.8(4) . .
Se6 O23 Mo1 125.2(6) . .
Se6 O23 K2 119.4(6) . .
Mo1 O23 K2 113.8(5) . .
Se5 O24 Mo1 129.7(7) . .
Se5 O24 K2 107.5(5) . .
Mo1 O24 K2 115.1(5) . .
Se5 O25 Mo3 127.1(7) . .
Se5 O25 K2 89.4(5) . .
Mo3 O25 K2 137.6(6) . .
Se1 O26 Mo3 123.5(6) . .
Se1 O27 Mo9 124.6(7) . .
Se1 O27 K5 120.9(6) . .
Mo9 O27 K5 112.9(5) . .
Se1 O28 Mo20 125.1(7) . .
C8 O29 Mo20 124.8(11) . .
C8 O29 K5 100.7(10) . .
Mo20 O29 K5 124.9(5) . .
Mo20 O30 K6 121.3(9) . .
Mo20 O30 K20 152.1(8) . .
K6 O30 K20 75.2(7) . .
Mo20 O30 K11 99.8(6) . 2_776
K6 O30 K11 111.6(7) . 2_776
K20 O30 K11 93.2(6) . 2_776
Mo21 O31 K6 114.5(8) . .
Mo22 O32 Mo21 99.1(6) . .
Mo22 O32 K22 115.7(8) . .
Mo21 O32 K22 124.0(7) . .
Mo22 O33 Mo21 101.3(7) . .
Mo22 O33 K24 121.2(8) . .
Mo21 O33 K24 119.0(8) . .
C5 O34 Mo21 132.7(12) . .
C5 O34 Mo22 136.3(13) . .
Mo21 O34 Mo22 90.8(6) . .
Mo22 O35 K3 116.8(8) . .
Mo22 O35 K10 130.6(8) . 1_445
K3 O35 K10 105.2(5) . 1_445
Mo23 O36 K3 116.4(9) . .
Mo23 O37 Mo24 101.6(7) . .
Mo23 O37 K27 121.2(9) . .
Mo24 O37 K27 117.9(8) . .
Mo24 O38 Mo23 99.9(7) . .
Mo24 O38 K14 124.1(8) . .
Mo23 O38 K14 114.1(8) . .
C6 O39 Mo24 133.0(13) . .
C6 O39 Mo23 135.3(14) . .
Mo24 O39 Mo23 91.7(5) . .
C7 O41 Mo25 123.9(11) . .
C7 O41 K5 99.5(10) . .
Mo25 O41 K5 122.1(5) . .
Mo25 O42 K12 156.3(8) . 1_455
Se3 O43 Mo25 126.0(7) . .
Se3 O44 Mo9 128.8(7) . .
Se3 O44 K5 109.1(6) . .
Mo9 O44 K5 114.7(5) . .
Se3 O45 Mo2 129.1(6) . .
Se3 O45 K5 89.6(5) . .
Mo2 O45 K5 139.8(5) . .
Mo5 O47 K24 135.2(9) . .
Mo5 O47 K27 105.5(7) . .
K24 O47 K27 111.2(7) . .
Se4 O48 Mo5 132.2(9) . .
Se4 O48 K9" 99.1(9) . .
Mo5 O48 K9" 111.9(9) . .
Se4 O48 K9' 98.6(7) . .
Mo5 O48 K9' 104.1(6) . .
Se4 O49 K17 124.8(12) . .
Se4 O50 Mo27 129.2(8) . .
Se4 O50 K9' 114.0(8) . .
Mo27 O50 K9' 116.7(7) . .
Se4 O50 K9" 106.5(10) . .
Mo27 O50 K9" 123.7(10) . .
Mo27 O51 K15 123.3(9) . 2_675
Mo27 O51 K8 119.6(7) . .
K15 O51 K8 79.1(6) 2_675 .
Se8 O53 Mo27 125.2(7) . .
Se8 O53 K9' 131.5(7) . .
Mo27 O53 K9' 102.4(6) . .
Se8 O53 K9 93.0(5) . .
Mo27 O53 K9 141.7(6) . .
Mo11 O55 K8 117.8(7) . .
Mo11 O55 K15 116.2(8) . 2_675
K8 O55 K15 76.0(6) . 2_675
Mo11 O56 Mo26 101.9(6) . .
Mo26 O57 Mo11 100.0(6) . .
C10 O59 Mo11 134.9(11) . .
C10 O59 Mo26 134.1(11) . .
Mo11 O59 Mo26 90.6(5) . .
Mo4 O60 K10 93.9(6) . 1_455
C9 O61 Mo7 132.9(10) . .
C9 O61 Mo4 135.9(11) . .
Mo7 O61 Mo4 89.8(4) . .
Mo7 O62 Mo4 100.5(5) . .
Mo7 O62 K10 98.3(5) . 1_455
Mo4 O62 K10 101.3(6) . 1_455
Mo7 O63 Mo4 101.9(6) . .
Mo7 O63 K10 84.9(5) . 1_455
Mo4 O63 K10 87.5(5) . 1_455
Mo7 O64 K19 113.8(7) . .
Mo7 O64 K10 96.8(6) . 1_455
K19 O64 K10 126.9(6) . 1_455
Mo2 O65 K19' 124.4(10) . .
Mo2 O65 K19 114.7(7) . .
C12 O66 Mo2 125.7(10) . .
Se6 O67 Mo2 120.8(6) . .
Se6 O68 Mo30 124.4(6) . .
Mo30 O69 K7 119.1(7) . .
Mo30 O69 K19 105.7(7) . .
K7 O69 K19 104.3(6) . .
Se13 O70 Mo30 126.9(7) . .
Se13 O70 K19' 122.1(11) . .
Mo30 O70 K19' 110.8(10) . .
Se13 O70 K19 131.3(7) . .
Mo30 O70 K19 101.6(5) . .
Se13 O71 Mo33 123.8(7) . .
Se13 O72 Mo32 122.0(7) . .
Se12 O73 Mo33 125.0(7) . .
Se12 O74 Mo20 127.7(7) . 2_776
Se12 O74 K11 128.9(7) . .
Mo20 O74 K11 103.4(5) 2_776 .
Se12 O75 Mo32 124.6(8) . .
Mo33 O76 K20 141.3(8) . 1_565
Mo34 O77 Na1 132.6(9) . .
Mo34 O77 Na1' 159.6(13) . .
Mo34 O77 K3 96.7(6) . 1_665
Na1 O77 K3 125.1(6) . 1_665
Na1' O77 K3 99.9(11) . 1_665
Mo34 O78 Mo16 99.3(6) . .
Mo34 O78 K3 93.3(5) . 1_665
Mo16 O78 K3 95.4(5) . 1_665
Mo34 O79 Mo16 98.8(5) . .
Mo34 O79 K16 117.3(7) . .
Mo16 O79 K16 116.3(7) . .
Mo34 O79 K3 89.1(5) . 1_665
Mo16 O79 K3 91.4(5) . 1_665
K16 O79 K3 135.7(6) . 1_665
Se9 O80 Mo34 130.8(7) . .
Se9 O80 Mo16 128.9(8) . .
Mo34 O80 Mo16 88.0(4) . .
Mo16 O81 K10 136.5(8) . .
Mo16 O81 K3 96.1(6) . 1_665
K10 O81 K3 111.0(5) . 1_665
Se11 O83 Mo17 122.5(7) . .
Se11 O83 K12 104.2(6) . .
Mo17 O83 K12 113.3(6) . .
Se11 O84 Mo25 129.5(8) . 2_776
Se11 O85 Mo10 122.3(7) . .
Se11 O85 K12' 139.8(11) . .
Mo10 O85 K12' 95.4(10) . .
Se11 O85 K12 100.4(6) . .
Mo10 O85 K12 113.7(6) . .
Se10 O86 Mo17 123.7(7) . .
Se10 O86 K12 105.2(6) . .
Mo17 O86 K12 112.1(6) . .
Mo32 O87 K13 134.0(8) . .
Mo32 O87 K13 164.5(8) . 2_776
K13 O87 K13 31.9(7) . 2_776
Mo10 O88 K13 129.8(8) . .
Mo10 O88 K12' 98.6(9) . .
K13 O88 K12' 131.1(10) . .
Se10 O89 Mo10 121.7(7) . .
Se10 O89 K12 100.2(6) . .
Mo10 O89 K12 110.0(6) . .
Se10 O89 K12' 142.4(10) . .
Mo10 O89 K12' 86.7(8) . .
Se10 O90 Mo15 129.5(7) . .
Se5 O91 Mo15 124.2(6) . .
Mo14 O94 Mo8 101.0(5) . .
Mo14 O94 K4 95.2(4) . 2_775
Mo8 O94 K4 123.8(5) . 2_775
Mo8 O95 Mo14 99.8(5) . .
Mo14 O96 K4 106.5(6) . 2_775
Mo14 O96 K1 112.6(6) . 2_775
K4 O96 K1 140.7(5) 2_775 2_775
Mo6 O97 K1 115.3(6) . 2_775
Mo6 O97 K4 107.7(6) . .
K1 O97 K4 136.9(5) 2_775 .
Mo6 O97 K4' 103.8(8) . .
K1 O97 K4' 109.7(8) 2_775 .
Mo31 O98 Mo6 101.4(5) . .
Mo31 O98 K23 116.6(7) . .
Mo6 O98 K23 124.7(7) . .
Mo31 O98 K4 132.5(5) . .
Mo6 O98 K4 94.8(5) . .
K23 O98 K4 87.9(6) . .
Mo31 O99 Mo6 101.0(5) . .
Mo31 O99 K4' 112.4(8) . .
Mo6 O99 K4' 96.7(8) . .
C13 O100 Mo15 124.1(12) . .
C13 O100 K2 97.9(11) . .
Mo15 O100 K2 123.4(4) . .
C16 O101 Mo8 134.0(12) . .
C16 O101 Mo14 134.9(12) . .
Mo8 O101 Mo14 91.1(5) . .
C15 O102 Mo31 133.0(12) . .
C15 O102 Mo6 135.8(12) . .
Mo31 O102 Mo6 90.8(4) . .
Mo31 O103 K7 110.4(6) . .
C14 O104 Mo30 123.5(11) . .
C14 O104 K2 98.4(10) . .
Mo30 O104 K2 126.4(5) . .
Mo13 O106 K1 141.2(7) . .
Mo13 O106 K23 130.4(7) . .
K1 O106 K23 87.4(5) . .
Se9 O109 Mo10 114.3(6) . .
Se9 O110 Mo32 115.6(7) . .
K7 O112 K24' 99.2(13) . 1_565
K18 O113 K16 98.1(7) . .
K4 O116 K23 79.6(5) . .
K7 O119 K20 97.5(10) 1_545 .
K2 O120 K5 152.2(7) . .
K1 O122 K23 86.0(7) . .
K18 O124 K1 102.7(7) 2_775 .
K19' O128 K11 141.9(11) . .
K19 O128 K11 141.2(7) . .
K14 O132 K22 118.5(9) 2_776 2_776
K13 O137 K13 24.5(8) . 2_776
K20 O141 K7 91.3(9) 1_565 .
K20 O141 K24' 158.9(15) 1_565 1_565
K7 O141 K24' 90.4(13) . 1_565
K17 O142 K27 102.7(13) . .
K8 O144 K4 94.3(11) . 2_675
K19 O145 K7 101.1(12) . .
K17 O148 K26 93.3(16) 2_665 .
K4 O153 K8 96.9(11) . 2_675
K11 O154 K20 117.9(13) . 2_776
K10 O160 K14 116(2) . 2_776
K26 O165 K21 127.3(18) . .
K26 O165 K21 77.0(14) . 2_765
K21 O165 K21 76.3(11) . 2_765
K17 O167 K9 136.0(19) . 2_665
K27 O174 K25 110(2) . 1_455
Na1 O176 K22 115(2) . 2_776
Na1 O177 K25 120(2) . 1_565
K6 O178 K6 120.7(16) . 2_766
K15 O180 K8 89.6(19) . 2_675
K19 O182 K6 144(2) . 1_565
K19' O182 K6 132(2) . 1_565
K13 O185 K5 114.7(19) . 2_776
K9" O189 K9" 106(2) 2_665 .
K4' O202 K8 88.3(14) . 2_675
C19 N1 C17 110(3) . .
C19 N1 C18 111(2) . .
C17 N1 C18 110(2) . .
C19 N1 C20 110(3) . .
C17 N1 C20 99(3) . .
C18 N1 C20 116(3) . .
O11 C1 C2 130.4(15) . .
O11 C1 C4 139.6(17) . .
C2 C1 C4 90.0(13) . .
O11 C1 C3 175.1(15) . .
C2 C1 C3 44.9(7) . .
C4 C1 C3 45.1(7) . .
O3 C2 C1 130.6(15) . .
O3 C2 C3 138.6(17) . .
C1 C2 C3 90.7(13) . .
O3 C2 C4 175.4(15) . .
C1 C2 C4 45.3(7) . .
C3 C2 C4 45.4(7) . .
O2 C3 C2 132.3(16) . .
O2 C3 C4 138.1(14) . .
C2 C3 C4 89.5(13) . .
O2 C3 C1 176.5(14) . .
C2 C3 C1 44.4(7) . .
C4 C3 C1 45.1(7) . .
O14 C4 C1 131.4(16) . .
O14 C4 C3 138.8(15) . .
C1 C4 C3 89.8(13) . .
O14 C4 C2 175.8(15) . .
C1 C4 C2 44.7(7) . .
C3 C4 C2 45.1(7) . .
O34 C5 C6 130.8(17) . .
O34 C5 C8 139.9(18) . .
C6 C5 C8 89.3(14) . .
O34 C5 C7 175.1(16) . .
C6 C5 C7 44.4(8) . .
C8 C5 C7 44.9(8) . .
O39 C6 C7 137.1(18) . .
O39 C6 C5 131.6(18) . .
C7 C6 C5 91.2(14) . .
O39 C6 C8 177.1(18) . .
C7 C6 C8 45.7(8) . .
C5 C6 C8 45.6(8) . .
O41 C7 C6 135.5(16) . .
O41 C7 C8 135.1(16) . .
C6 C7 C8 89.2(14) . .
O41 C7 C5 178.8(16) . .
C6 C7 C5 44.4(8) . .
C8 C7 C5 44.9(7) . .
O29 C8 C5 132.3(16) . .
O29 C8 C7 137.4(16) . .
C5 C8 C7 90.2(14) . .
O29 C8 C6 176.3(17) . .
C5 C8 C6 45.1(8) . .
C7 C8 C6 45.1(8) . .
O61 C9 C10 130.9(14) . .
O61 C9 C12 138.3(15) . .
C10 C9 C12 90.8(13) . .
O61 C9 C11 176.2(13) . .
C10 C9 C11 45.4(7) . .
C12 C9 C11 45.5(7) . .
O59 C10 C9 132.4(14) . .
O59 C10 C11 138.0(15) . .
C9 C10 C11 89.6(13) . .
O59 C10 C12 176.8(14) . .
C9 C10 C12 44.7(7) . .
C11 C10 C12 45.0(7) . .
O52 C11 C10 132.2(15) . .
O52 C11 C12 137.5(15) . .
C10 C11 C12 90.2(13) . .
O52 C11 C9 177.1(14) . .
C10 C11 C9 45.0(7) . .
C12 C11 C9 45.2(7) . .
O66 C12 C9 132.7(16) . .
O66 C12 C11 137.9(15) . .
C9 C12 C11 89.3(13) . .
O66 C12 C10 176.4(14) . .
C9 C12 C10 44.5(7) . .
C11 C12 C10 44.8(7) . .
O100 C13 C16 136.1(18) . .
O100 C13 C14 136.5(18) . .
C16 C13 C14 87.3(15) . .
O104 C14 C15 134.9(17) . .
O104 C14 C13 136.0(17) . .
C15 C14 C13 89.1(15) . .
O104 C14 C16 178.0(16) . .
C15 C14 C16 43.9(11) . .
C13 C14 C16 45.1(11) . .
O102 C15 C16 131.0(18) . .
O102 C15 C14 138.0(17) . .
C16 C15 C14 90.9(16) . .
O101 C16 C15 131.9(18) . .
O101 C16 C13 135.4(18) . .
C15 C16 C13 92.7(16) . .
O101 C16 C14 176.7(16) . .
C15 C16 C14 45.1(11) . .
C13 C16 C14 47.6(11) . .

loop_
_geom_bond_atom_site_label_1
_geom_bond_atom_site_label_2
_geom_bond_distance
_geom_bond_site_symmetry_2
Mo1 O105 1.655(12) .
Mo1 O24 2.085(12) .
Mo1 O23 2.099(12) .
Mo1 S8 2.335(5) .
Mo1 S25 2.349(5) .
Mo1 Mo13 2.828(2) .
Mo1 K2 4.110(6) .
Mo2 O65 1.681(13) .
Mo2 O45 2.068(12) .
Mo2 O67 2.112(12) .
Mo2 S12 2.327(5) .
Mo2 S17 2.335(5) .
Mo2 O66 2.480(13) .
Mo2 Mo7 2.844(2) .
Mo3 O1 1.667(14) .
Mo3 O25 2.093(12) .
Mo3 O26 2.116(12) .
Mo3 S26 2.333(6) .
Mo3 S10 2.335(5) .
Mo3 O2 2.475(13) .
Mo3 Mo12 2.838(2) .
Mo4 O60 1.665(14) .
Mo4 O63 2.109(14) .
Mo4 O62 2.130(13) .
Mo4 S2 2.310(6) .
Mo4 S21 2.333(6) .
Mo4 O61 2.359(12) .
Mo4 Mo26 2.855(3) .
Mo4 K10 3.853(11) 1_455
Mo5 O47 1.662(14) .
Mo5 O17 2.070(14) .
Mo5 O48 2.091(14) .
Mo5 S11 2.329(6) .
Mo5 S7 2.337(6) .
Mo5 O107 2.481(14) .
Mo5 Mo9 2.833(3) .
Mo5 K27 4.098(17) .
Mo5 K9' 4.120(18) .
Mo6 O97 1.672(12) .
Mo6 O98 2.110(13) .
Mo6 O99 2.130(12) .
Mo6 S24 2.302(5) .
Mo6 S13 2.317(5) .
Mo6 O102 2.325(12) .
Mo6 Mo14 2.856(2) .
Mo6 K4 3.761(9) .
Mo6 K4' 3.78(3) .
Mo6 K1 3.845(5) 2_775
Mo7 O64 1.691(15) .
Mo7 O63 2.098(13) .
Mo7 O62 2.121(12) .
Mo7 O61 2.269(13) .
Mo7 S12 2.290(5) .
Mo7 S17 2.335(5) .
Mo7 K10 3.764(9) 1_455
Mo7 K19 4.056(15) .
Mo8 O93 1.682(13) .
Mo8 O94 2.127(13) .
Mo8 O95 2.129(12) .
Mo8 O101 2.252(13) .
Mo8 S22 2.312(5) .
Mo8 S18 2.326(6) .
Mo8 Mo15 2.855(2) .
Mo9 O46 1.668(13) .
Mo9 O44 2.099(12) .
Mo9 O27 2.125(13) .
Mo9 S7 2.334(6) .
Mo9 S11 2.342(5) .
Mo9 K5 4.079(7) .
Mo10 O88 1.688(13) .
Mo10 O85 2.103(13) .
Mo10 O89 2.112(13) .
Mo10 S31 2.275(6) .
Mo10 S6 2.282(7) .
Mo10 O109 2.373(12) .
Mo10 Mo32 2.730(3) .
Mo10 K12' 3.71(4) .
Mo10 K13 4.087(18) .
Mo11 O55 1.673(14) .
Mo11 O56 2.102(15) .
Mo11 O57 2.135(13) .
Mo11 O59 2.247(14) .
Mo11 S15 2.303(6) .
Mo11 S14 2.322(6) .
Mo11 Mo27 2.828(3) .
Mo11 K8 4.023(11) .
Mo12 O5 1.689(15) .
Mo12 O6 2.103(14) .
Mo12 O4 2.111(13) .
Mo12 O3 2.272(15) .
Mo12 S26 2.314(6) .
Mo12 S10 2.319(6) .
Mo12 Na1 3.671(9) 1_545
Mo12 K20 4.062(16) .
Mo13 O106 1.673(12) .
Mo13 O20 2.064(13) .
Mo13 O19 2.088(13) .
Mo13 S8 2.329(5) .
Mo13 S25 2.332(5) .
Mo13 O21 2.473(14) .
Mo14 O96 1.688(12) .
Mo14 O94 2.110(12) .
Mo14 O95 2.143(12) .
Mo14 S24 2.309(6) .
Mo14 S13 2.317(5) .
Mo14 O101 2.327(13) .
Mo14 K4 3.756(9) 2_775
Mo14 K1 3.973(5) 2_775
Mo15 O92 1.676(12) .
Mo15 O91 2.106(11) .
Mo15 O90 2.139(13) .
Mo15 S22 2.320(5) .
Mo15 S18 2.330(5) .
Mo15 O100 2.377(12) .
Mo16 O81 1.676(14) .
Mo16 O79 2.131(14) .
Mo16 O78 2.131(14) .
Mo16 S16 2.317(6) .
Mo16 S28 2.318(6) .
Mo16 O80 2.321(12) .
Mo16 Mo17 2.844(3) .
Mo16 Mo34 3.218(3) .
Mo16 K3 3.764(6) 1_665
Mo16 K10 4.106(10) .
Mo16 K16 4.111(16) .
Mo17 O82 1.679(14) .
Mo17 O86 2.084(14) .
Mo17 O83 2.114(13) .
Mo17 S16 2.301(6) .
Mo17 S28 2.308(6) .
Mo18 O8 1.668(14) .
Mo18 O9 2.126(15) .
Mo18 O10 2.139(15) .
Mo18 S30 2.322(7) .
Mo18 S33 2.324(7) .
Mo18 O11 2.328(13) .
Mo18 Mo19 2.859(3) .
Mo18 K4' 3.45(3) 1_545
Mo18 K21 4.113(18) .
Mo19 O7 1.658(14) .
Mo19 O6 2.114(15) .
Mo19 O4 2.140(14) .
Mo19 S30 2.316(7) .
Mo19 S33 2.338(7) .
Mo19 O3 2.358(12) .
Mo20 O30 1.670(14) .
Mo20 O28 2.098(12) .
Mo20 O74 2.127(13) 2_776
Mo20 S1 2.324(6) .
Mo20 S29 2.326(6) .
Mo20 O29 2.418(13) .
Mo20 Mo21 2.838(3) .
Mo20 K6 4.005(19) .
Mo20 K11 4.009(14) 2_776
Mo21 O31 1.694(16) .
Mo21 O33 2.116(15) .
Mo21 O32 2.150(14) .
Mo21 O34 2.238(16) .
Mo21 S1 2.318(6) .
Mo21 S29 2.320(6) .
Mo21 K6 4.08(2) .
Mo22 O35 1.677(15) .
Mo22 O33 2.103(17) .
Mo22 O32 2.139(16) .
Mo22 S3 2.316(8) .
Mo22 S4 2.321(7) .
Mo22 O34 2.345(14) .
Mo22 Mo23 2.862(4) .
Mo22 K3 3.952(7) .
Mo22 K22 4.109(18) .
Mo23 O36 1.691(15) .
Mo23 O37 2.114(16) .
Mo23 O38 2.154(16) .
Mo23 S4 2.302(8) .
Mo23 S3 2.315(7) .
Mo23 O39 2.332(15) .
Mo23 K3 3.940(7) .
Mo23 K14 4.077(19) .
Mo24 O40 1.670(16) .
Mo24 O37 2.116(17) .
Mo24 O38 2.128(17) .
Mo24 O39 2.233(16) .
Mo24 S5 2.320(7) .
Mo24 S34 2.322(6) .
Mo24 Mo25 2.855(3) .
Mo24 K27 4.126(18) .
Mo25 O42 1.671(15) .
Mo25 O43 2.111(12) .
Mo25 O84 2.117(13) 2_776
Mo25 S34 2.323(6) .
Mo25 S5 2.326(6) .
Mo25 O41 2.422(14) .
Mo26 O58 1.663(14) .
Mo26 O56 2.106(14) .
Mo26 O57 2.130(15) .
Mo26 S2 2.313(6) .
Mo26 S21 2.328(6) .
Mo26 O59 2.351(13) .
Mo27 O51 1.662(15) .
Mo27 O50 2.045(14) .
Mo27 O53 2.083(13) .
Mo27 S15 2.316(6) .
Mo27 S14 2.340(6) .
Mo27 K9' 4.043(17) .
Mo27 K15 4.05(2) 2_675
Mo27 K8 4.099(10) .
Mo28 O13 1.691(16) .
Mo28 O15 2.054(13) .
Mo28 O16 2.080(13) .
Mo28 S20 2.320(6) .
Mo28 S27 2.322(6) .
Mo28 Mo29 2.834(3) .
Mo28 K9 4.040(10) .
Mo28 K26 4.04(3) .
Mo29 O12 1.652(16) .
Mo29 O9 2.097(15) .
Mo29 O10 2.143(14) .
Mo29 O11 2.284(15) .
Mo29 S27 2.307(6) .
Mo29 S20 2.323(6) .
Mo29 K4' 3.83(3) 1_545
Mo29 K21 4.060(19) .
Mo29 K26 4.07(3) .
Mo30 O69 1.682(13) .
Mo30 O68 2.110(12) .
Mo30 O70 2.142(13) .
Mo30 S19 2.316(6) .
Mo30 S9 2.324(5) .
Mo30 O104 2.420(12) .
Mo30 Mo31 2.838(2) .
Mo30 K7 3.815(9) .
Mo30 K19 3.999(15) .
Mo30 K19' 4.09(4) .
Mo31 O103 1.661(13) .
Mo31 O99 2.102(13) .
Mo31 O98 2.109(13) .
Mo31 O102 2.261(12) .
Mo31 S19 2.318(5) .
Mo31 S9 2.332(6) .
Mo31 K7 4.089(10) .
Mo31 K23 4.112(16) .
Mo32 O87 1.679(13) .
Mo32 O75 2.081(13) .
Mo32 O72 2.123(13) .
Mo32 S6 2.285(7) .
Mo32 S31 2.287(7) .
Mo32 O110 2.332(13) .
Mo32 K13 4.009(18) .
Mo33 O76 1.656(14) .
Mo33 O73 2.101(13) .
Mo33 O71 2.103(13) .
Mo33 S23 2.308(6) .
Mo33 S32 2.316(6) .
Mo33 Mo34 2.836(3) .
Mo34 O77 1.692(13) .
Mo34 O78 2.091(13) .
Mo34 O79 2.108(14) .
Mo34 O80 2.311(13) .
Mo34 S23 2.316(6) .
Mo34 S32 2.318(6) .
Mo34 K3 3.681(7) 1_665
Mo34 K16 4.115(17) .
Se1 O26 1.693(12) .
Se1 O27 1.716(12) .
Se1 O28 1.724(12) .
Se1 K5 3.920(7) .
Se2 O111 1.70(2) .
Se2 O16 1.698(14) .
Se2 O17 1.714(13) .
Se2 K24' 3.61(6) .
Se2 K9' 3.824(17) .
Se2 K9" 3.92(3) .
Se3 O44 1.684(12) .
Se3 O43 1.699(12) .
Se3 O45 1.707(12) .
Se3 K5 3.644(6) .
Se4 O49 1.650(16) .
Se4 O48 1.684(14) .
Se4 O50 1.706(15) .
Se4 K9" 3.63(3) .
Se4 K9' 3.723(17) .
Se5 O25 1.678(12) .
Se5 O24 1.679(11) .
Se5 O91 1.707(12) .
Se5 K2 3.642(6) .
Se6 O68 1.704(13) .
Se6 O67 1.708(12) .
Se6 O23 1.718(11) .
Se6 K2 3.927(6) .
Se7 O18 1.661(14) .
Se7 O15 1.695(15) .
Se7 O19 1.705(12) .
Se7 K9 3.853(11) .
Se7 K21 3.863(18) 2_765
Se8 O54 1.655(14) .
Se8 O53 1.716(14) .
Se8 O20 1.724(12) .
Se8 K9 3.818(10) .
Se9 O80 1.644(13) .
Se9 O110 1.721(13) .
Se9 O109 1.732(13) .
Se10 O90 1.685(14) .
Se10 O89 1.696(12) .
Se10 O86 1.710(13) .
Se10 K12 3.819(10) .
Se11 O84 1.688(12) .
Se11 O85 1.707(14) .
Se11 O83 1.714(14) .
Se11 K12 3.747(13) .
Se12 O74 1.672(13) .
Se12 O73 1.692(13) .
Se12 O75 1.700(14) .
Se13 O70 1.690(12) .
Se13 O72 1.707(13) .
Se13 O71 1.719(13) .
S1 K24 3.36(2) .
S2 K15 3.59(2) .
S3 K14 3.31(2) .
S3 K22 3.34(2) .
S4 K24 3.41(2) .
S4 K27 3.42(2) .
S4 K3 3.572(9) .
S5 K14 3.627(18) .
S6 K5 3.151(10) 2_776
S9 K7 3.454(11) .
S10 K20 3.340(16) .
S10 K11 3.457(14) 2_776
S11 K27 3.418(17) .
S12 K19 3.494(17) .
S12 K19' 3.78(5) .
S13 K16 3.437(17) .
S13 K1 3.458(7) 2_775
S13 K18 3.57(2) .
S14 K8 3.634(12) .
S15 K15 3.68(3) 2_675
S16 K16 3.282(16) .
S19 K23 3.268(19) .
S20 K24' 3.75(6) .
S23 K16 3.279(18) .
S24 K1 3.342(7) .
S24 K23 3.62(2) .
S26 K25 3.78(5) .
S27 K26 3.32(3) .
S27 K21 3.335(19) 2_765
S27 K21 3.475(19) .
S29 K6 3.61(2) .
S29 K22 3.644(17) .
S30 K7 3.291(11) 1_545
S30 K20 3.68(2) .
S31 K2 3.162(9) .
S33 K21 3.62(2) .
S34 K27 3.344(19) .
K1 O124 2.762(17) .
K1 O122 2.777(18) .
K1 O106 2.782(13) .
K1 O97 2.822(14) 2_775
K1 O114 2.909(15) .
K1 O96 3.007(14) 2_775
K1 S13 3.458(7) 2_775
K1 Mo6 3.845(5) 2_775
K1 K23 3.917(19) .
K1 Mo14 3.973(5) 2_775
K1 K18 4.26(2) 2_775
K2 O24 2.767(13) .
K2 O23 2.786(13) .
K2 O120 2.863(19) .
K2 O117 2.880(16) .
K2 O121 2.93(2) .
K2 O25 3.250(14) .
K2 O104 3.256(14) .
K2 O100 3.264(13) .
K3 O179 2.62(5) .
K3 O139 2.74(3) .
K3 O36 2.89(2) .
K3 O35 2.901(18) .
K3 O78 2.909(15) 1_445
K3 O79 3.051(15) 1_445
K3 O77 3.077(17) 1_445
K3 O81 3.197(17) 1_445
K3 Mo34 3.681(7) 1_445
K3 Mo16 3.764(6) 1_445
K4 O123 2.51(2) .
K4 O116 2.702(16) .
K4 O153 2.74(4) .
K4 O97 2.899(16) .
K4 O96 2.909(16) 2_775
K4 O94 2.922(15) 2_775
K4 O98 2.944(15) .
K4 O144 3.13(4) 2_675
K4 Mo14 3.756(9) 2_775
K4 K23 3.93(2) .
K4 K8 4.229(14) 2_675
K4' O156 2.66(5) 2_775
K4' O8 2.77(4) 1_565
K4' O10 2.80(3) 1_565
K4' O99 2.89(3) .
K4' O97 3.02(3) .
K4' O9 3.08(4) 1_565
K4' O202 3.26(7) .
K4' Mo18 3.45(3) 1_565
K4' Mo29 3.83(3) 1_565
K4' K8 4.60(3) 2_675
K4' K1 4.78(3) 2_775
K5 O44 2.727(13) .
K5 O27 2.751(15) .
K5 O118 2.868(19) .
K5 O120 2.886(19) .
K5 O152 2.90(3) 2_776
K5 S6 3.151(10) 2_776
K5 O185 3.17(6) 2_776
K5 O45 3.231(14) .
K5 O29 3.336(15) .
K5 O41 3.423(15) .
K6 O178 2.84(5) .
K6 O30 2.88(2) .
K6 O182 3.06(7) 1_545
K6 O31 3.08(3) .
K6 O178 3.10(5) 2_766
K6 K20 3.62(3) .
K6 K11 4.76(2) 1_545
K7 O119 2.53(3) 1_565
K7 O112 2.68(2) .
K7 O69 2.703(16) .
K7 O141 2.83(3) .
K7 O145 3.20(4) .
K7 O103 3.201(18) .
K7 S30 3.291(11) 1_565
K7 K20 3.96(2) 1_565
K7 K24' 4.44(6) 1_565
K8 O144 2.62(4) .
K8 O130 2.62(2) .
K8 O180 2.76(6) 2_675
K8 O153 2.91(4) 2_675
K8 O55 2.96(2) .
K8 O51 3.015(18) .
K8 O12 3.07(2) 2_665
K8 O202 3.35(6) 2_675
K8 K15 3.76(3) 2_675
K9' O50 2.69(2) .
K9' O17 2.71(2) .
K9' O134 2.99(6) .
K9' O53 3.05(2) .
K9' O189 3.06(7) 2_665
K9' O48 3.08(2) .
K9' O135 3.18(3) .
K9' O16 3.41(2) .
K9 O167 2.70(4) 2_665
K9 O20 2.730(16) .
K9 O15 2.774(17) .
K9 O16 2.901(17) .
K9 O135 3.06(3) .
K9 O189 3.15(7) 2_665
K9 O19 3.237(17) .
K9 O53 3.323(16) .
K9 O21 3.368(19) .
K9" O50 2.76(4) .
K9" O17 2.84(4) .
K9" O189 2.90(7) 2_665
K9" O189 2.92(8) .
K9" O48 2.96(4) .
K9" O135 3.38(4) .
K9" K9" 4.65(8) 2_665
K9" K17 4.75(6) .
K10 O143 2.62(3) .
K10 O160 2.62(6) .
K10 O81 2.725(17) .
K10 O62 2.819(17) 1_655
K10 O159 2.90(6) .
K10 O64 3.168(17) 1_655
K10 O35 3.25(2) 1_665
K10 O63 3.318(18) 1_655
K10 O60 3.36(2) 1_655
K10 Mo7 3.764(9) 1_655
K10 Mo4 3.853(11) 1_655
K11 O154 2.70(4) .
K11 O74 2.941(18) .
K11 O1 3.227(19) 2_776
K11 O30 3.37(2) 2_776
K11 O128 3.38(2) .
K11 S10 3.457(14) 2_776
K11 Mo20 4.009(14) 2_776
K11 K20 4.68(2) 2_776
K11 K6 4.76(2) 1_565
K12' O172 2.65(6) .
K12' O85 2.87(4) .
K12' O126 2.99(5) 2_776
K12' O88 3.06(4) .
K12' O89 3.18(4) .
K12' O161 3.20(5) .
K12 O161 2.72(3) .
K12 O172 2.83(5) .
K12 O83 2.937(19) .
K12 O86 2.995(16) .
K12 O85 3.04(2) .
K12 O89 3.134(18) .
K12 O42 3.29(2) 1_655
K13 K13 1.46(3) 2_776
K13 O87 2.66(2) .
K13 O87 2.67(2) 2_776
K13 O137 2.74(5) .
K13 O184 2.75(4) .
K13 O185 2.77(6) .
K13 O88 2.79(2) .
K13 O149 3.13(4) .
K13 O137 3.41(5) 2_776
K13 K5 5.01(2) 2_776
K14 O38 2.69(2) .
K14 O160 2.77(6) 2_776
K14 O183 2.85(6) 2_776
K14 O132 2.88(3) 2_776
K14 K22 2.94(2) 2_666
K14 K10 4.58(2) 2_776
K15 O180 2.58(6) .
K15 O133 2.60(3) .
K15 O173 2.80(6) 1_455
K15 O181 2.84(6) .
K15 O51 2.89(3) 2_675
K15 O186 3.08(7) .
K15 O55 3.15(3) 2_675
K15 S15 3.68(3) 2_675
K15 K8 3.76(3) 2_675
K15 Mo27 4.05(2) 2_675
K16 O163 2.61(3) .
K16 O79 2.70(2) .
K16 O115 2.76(2) .
K16 O113 2.78(2) .
K16 K18 4.20(2) .
K17 O167 2.69(6) .
K17 O142 2.70(5) .
K17 O148 2.76(6) 2_665
K17 O49 2.77(5) .
K17 O138 2.88(5) .
K17 K26 4.19(6) 2_665
K17 K27 4.34(5) .
K17 K25' 4.47(7) 1_455
K17 K25 4.66(7) 1_455
K17 K9 4.99(5) 2_665
K18 O146 2.61(4) .
K18 O124 2.69(3) 2_775
K18 O113 2.78(2) .
K18 O125 2.82(3) .
K18 O8 3.38(2) 1_565
K18 K1 4.26(2) 2_775
K19' O70 2.81(5) .
K19' O182 2.91(7) .
K19' O65 2.96(5) .
K19' O128 2.99(5) .
K19 O182 2.49(6) .
K19 O145 2.85(4) .
K19 O70 2.974(19) .
K19 O64 3.07(2) .
K19 O65 3.20(2) .
K19 O69 3.20(2) .
K19 O128 3.37(3) .
K20 O6 2.64(2) .
K20 O141 2.70(3) 1_545
K20 O119 2.73(2) .
K20 O154 2.76(4) 2_776
K20 O30 3.06(2) .
K20 O76 3.13(2) 1_545
K20 K7 3.96(2) 1_545
K20 K11 4.68(2) 2_776
K21 O9 2.52(2) .
K21 O18 2.80(2) 2_765
K21 O165 2.83(5) .
K21 O165 3.08(4) 2_765
K21 S27 3.335(19) 2_765
K21 K26 3.45(4) 2_765
K21 K21 3.65(4) 2_765
K21 Se7 3.863(18) 2_765
K22 O32 2.70(2) .
K22 K14 2.94(2) 2_666
K22 O132 3.02(3) 2_776
K22 O176 3.08(7) 2_776
K23 O98 2.71(2) .
K23 O106 2.889(19) .
K23 O122 2.97(3) .
K23 O116 3.38(2) .
K24 O33 2.68(2) .
K24 O155 2.76(6) .
K24 O47 2.85(2) .
K24 O166 3.19(5) 1_545
K24' O187 2.87(8) 1_445
K24' O112 3.14(6) 1_545
K24' O141 3.40(7) 1_545
K24' K7 4.44(6) 1_545
K25 O158 2.70(6) .
K25 O174 2.82(7) 1_655
K25 O4 2.93(5) .
K25 O177 3.37(7) 1_545
K25 K26 4.38(6) 2_765
K25 K27 4.46(6) 1_655
K25 K17 4.66(7) 1_655
K25' O158 2.96(7) .
K25' O4 3.38(6) .
K25' K27 3.80(6) 1_655
K25' Na1' 4.19(7) 1_545
K25' K17 4.47(7) 1_655
K25' K26 4.71(7) 2_765
K26 O165 2.40(5) .
K26 O147 2.85(5) .
K26 O148 3.00(5) .
K26 O13 3.10(4) .
K26 O12 3.26(4) .
K26 K21 3.45(4) 2_765
K26 K17 4.19(6) 2_665
K26 K25 4.38(6) 2_765
K27 O174 2.64(5) .
K27 O37 2.69(2) .
K27 O142 2.85(3) .
K27 O47 3.33(2) .
K27 K25' 3.80(6) 1_455
K27 K25 4.46(6) 1_455
Na1 O77 2.644(17) .
Na1 O177 2.66(5) .
Na1 O176 2.74(7) .
Na1 O5 2.946(18) 1_565
Na1 O175 2.96(6) 1_665
Na1 O6 3.016(17) 1_565
Na1 Mo12 3.671(9) 1_565
Na1' O4 2.72(5) 1_565
Na1' O77 2.74(4) .
Na1' O175 2.96(7) 1_665
Na1' K25' 4.19(7) 1_565
Na1' K3 4.46(4) 1_665
O1 K11 3.227(19) 2_776
O2 C3 1.289(19) .
O3 C2 1.284(19) .
O4 Na1' 2.72(5) 1_545
O5 Na1 2.946(18) 1_545
O6 Na1 3.016(17) 1_545
O8 K4' 2.77(4) 1_545
O8 K18 3.38(2) 1_545
O9 K4' 3.08(4) 1_545
O10 K4' 2.80(3) 1_545
O11 C1 1.28(2) .
O12 K8 3.07(2) 2_665
O14 C4 1.29(2) .
O18 K21 2.80(2) 2_765
O29 C8 1.29(2) .
O30 K11 3.37(2) 2_776
O34 C5 1.27(2) .
O35 K10 3.25(2) 1_445
O39 C6 1.29(2) .
O41 C7 1.27(2) .
O42 K12 3.29(2) 1_455
O51 K15 2.89(3) 2_675
O52 C11 1.30(2) .
O55 K15 3.15(3) 2_675
O59 C10 1.275(18) .
O60 K10 3.36(2) 1_455
O61 C9 1.284(18) .
O62 K10 2.819(17) 1_455
O63 K10 3.318(18) 1_455
O64 K10 3.168(17) 1_455
O66 C12 1.30(2) .
O74 Mo20 2.127(13) 2_776
O76 K20 3.13(2) 1_565
O77 K3 3.077(17) 1_665
O78 K3 2.909(15) 1_665
O79 K3 3.051(15) 1_665
O81 K3 3.198(17) 1_665
O84 Mo25 2.117(13) 2_776
O87 K13 2.67(2) 2_776
O94 K4 2.922(15) 2_775
O96 K4 2.909(16) 2_775
O96 K1 3.007(14) 2_775
O97 K1 2.822(14) 2_775
O100 C13 1.24(2) .
O101 C16 1.28(2) .
O102 C15 1.27(2) .
O104 C14 1.25(2) .
O112 K24' 3.14(6) 1_565
O119 K7 2.53(3) 1_545
O124 K18 2.69(3) 2_775
O126 K12' 2.99(5) 2_776
O132 K14 2.88(3) 2_776
O132 K22 3.02(3) 2_776
O137 K13 3.41(5) 2_776
O141 K20 2.70(3) 1_565
O141 K24' 3.40(7) 1_565
O144 K4 3.13(4) 2_675
O148 K17 2.76(6) 2_665
O152 K5 2.90(3) 2_776
O153 K8 2.91(4) 2_675
O154 K20 2.75(4) 2_776
O156 K4' 2.66(5) 2_775
O160 K14 2.77(6) 2_776
O165 K21 3.08(4) 2_765
O166 K24 3.19(5) 1_565
O167 K9 2.70(4) 2_665
O173 K15 2.80(6) 1_655
O174 K25 2.82(7) 1_455
O175 Na1' 2.96(7) 1_445
O175 Na1 2.96(6) 1_445
O176 K22 3.08(7) 2_776
O177 K25 3.37(7) 1_565
O178 K6 3.10(5) 2_766
O180 K8 2.76(6) 2_675
O182 K6 3.06(7) 1_565
O183 K14 2.85(6) 2_776
O185 K5 3.17(6) 2_776
O187 K24' 2.87(8) 1_665
O189 K9" 2.90(7) 2_665
O189 K9' 3.06(7) 2_665
O189 K9 3.15(7) 2_665
O202 K8 3.35(6) 2_675
N1 C19 1.43(4) .
N1 C17 1.50(5) .
N1 C18 1.51(3) .
N1 C20 1.51(5) .
C1 C2 1.396(10) .
C1 C4 1.412(10) .
C1 C3 1.99(2) .
C2 C3 1.407(10) .
C2 C4 1.99(2) .
C3 C4 1.414(10) .
C5 C6 1.401(10) .
C5 C8 1.413(10) .
C5 C7 2.00(2) .
C6 C7 1.401(10) .
C6 C8 1.98(2) .
C7 C8 1.414(10) .
C9 C10 1.404(10) .
C9 C12 1.408(10) .
C9 C11 1.98(2) .
C10 C11 1.412(10) .
C10 C12 2.00(2) .
C11 C12 1.415(10) .
C13 C16 1.44(3) .
C13 C14 1.50(3) .
C14 C15 1.44(3) .
C14 C16 2.03(3) .
C15 C16 1.41(3) .
